data_1572383
loop_
_publ_author_name
'Chiu, Tzu-Hao'
'Pillay, Michael N.'
'Wu, Ying-Yann'
'Niihori, Yoshiki'
'Negishi, Yuichi'
'Chen, Jie-Ying'
'Chen, Yuan Jang'
'Kahlal, Samia'
'Saillard, Jean-Yves'
'Liu, C. W.'

_publ_section_title
;
 Controlled aggregation of Pt/PtH/Rh/RhH doped silver superatomic
 nanoclusters into 16-electron supermolecules.
;
_journal_issue 36
_journal_name_full 'Chemical science'
_journal_page_first 14660
_journal_page_last 14667
_journal_paper_doi 10.1039/d4sc02920h
_journal_volume 15
_journal_year 2024
_chemical_formula_sum 'C102 H239 Ag32 O34 P17 Pt2 S34'
_chemical_formula_weight 7468.47
_space_group_crystal_system triclinic
_space_group_IT_number 2
_space_group_name_Hall '-P 1'
_space_group_name_H-M_alt 'P -1'
_atom_sites_solution_hydrogens mixed
_audit_creation_method SHELXL-2018/3
_audit_update_record
;
2024-03-22 deposited with the CCDC.	2024-08-12 downloaded from the CCDC.
;
_cell_angle_alpha 98.0114(14)
_cell_angle_beta 102.1599(14)
_cell_angle_gamma 116.0390(13)
_cell_formula_units_Z 2
_cell_length_a 19.4846(11)
_cell_length_b 20.7482(12)
_cell_length_c 30.0519(17)
_cell_measurement_reflns_used 9333
_cell_measurement_temperature 100(2)
_cell_measurement_theta_max 28.80
_cell_measurement_theta_min 2.19
_cell_volume 10292.6(10)
_computing_cell_refinement 'Bruker SAINT'
_computing_data_collection 'Bruker APEX2'
_computing_data_reduction 'Bruker SAINT'
_computing_molecular_graphics 'Bruker SHELXTL'
_computing_publication_material 'Bruker SHELXTL'
_computing_structure_refinement 'SHELXL-2018/3 (Sheldrick, 2018)'
_computing_structure_solution 'SHELXS-97 (Sheldrick 2008)'
_diffrn_ambient_temperature 100(2)
_diffrn_measured_fraction_theta_full 0.988
_diffrn_measured_fraction_theta_max 0.988
_diffrn_measurement_device_type 'Bruker APEX-II CCD'
_diffrn_measurement_method '\f and \w scans'
_diffrn_radiation_type MoK\a
_diffrn_radiation_wavelength 0.71073
_diffrn_reflns_av_R_equivalents 0.0445
_diffrn_reflns_av_unetI/netI 0.0712
_diffrn_reflns_Laue_measured_fraction_full 0.988
_diffrn_reflns_Laue_measured_fraction_max 0.988
_diffrn_reflns_limit_h_max 23
_diffrn_reflns_limit_h_min -23
_diffrn_reflns_limit_k_max 24
_diffrn_reflns_limit_k_min -24
_diffrn_reflns_limit_l_max 31
_diffrn_reflns_limit_l_min -35
_diffrn_reflns_number 67817
_diffrn_reflns_point_group_measured_fraction_full 0.988
_diffrn_reflns_point_group_measured_fraction_max 0.988
_diffrn_reflns_theta_full 25.000
_diffrn_reflns_theta_max 25.000
_diffrn_reflns_theta_min 0.719
_exptl_absorpt_coefficient_mu 4.846
_exptl_absorpt_correction_T_max 0.7458
_exptl_absorpt_correction_T_min 0.4947
_exptl_absorpt_correction_type multi-scan
_exptl_absorpt_process_details SADABS
_exptl_crystal_colour black
_exptl_crystal_density_diffrn 2.410
_exptl_crystal_description block
_exptl_crystal_F_000 7164
_exptl_crystal_size_max 0.100
_exptl_crystal_size_mid 0.050
_exptl_crystal_size_min 0.050
_refine_diff_density_max 3.721
_refine_diff_density_min -1.917
_refine_diff_density_rms 0.247
_refine_ls_extinction_method none
_refine_ls_goodness_of_fit_ref 1.032
_refine_ls_hydrogen_treatment mixed
_refine_ls_matrix_type full
_refine_ls_number_parameters 2070
_refine_ls_number_reflns 35841
_refine_ls_number_restraints 861
_refine_ls_restrained_S_all 1.029
_refine_ls_R_factor_all 0.0802
_refine_ls_R_factor_gt 0.0555
_refine_ls_shift/su_max 0.002
_refine_ls_shift/su_mean 0.000
_refine_ls_structure_factor_coef Fsqd
_refine_ls_weighting_details 'w=1/[\s^2^(Fo^2^)+(0.0573P)^2^+178.4341P] where P=(Fo^2^+2Fc^2^)/3'
_refine_ls_weighting_scheme calc
_refine_ls_wR_factor_gt 0.1333
_refine_ls_wR_factor_ref 0.1511
_reflns_Friedel_coverage 0.000
_reflns_number_gt 27002
_reflns_number_total 35841
_reflns_threshold_expression 'I > 2\s(I)'
_cod_data_source_file d4sc02920h2.cif
_cod_data_source_block 2
_cod_depositor_comments 'Adding full bibliography for 1572381--1572383.cif.'
_cod_original_cell_volume 10292.5(10)
_cod_database_code 1572383
_shelx_shelxl_version_number 2018/3
_shelx_space_group_comment
; 
The symmetry employed for this shelxl refinement is uniquely defined 
by the following loop, which should always be used as a source of 
symmetry information in preference to the above space-group names. 
They are only intended as comments. 
;
_shelx_estimated_absorpt_t_min 0.643
_shelx_estimated_absorpt_t_max 0.794

loop_
_space_group_symop_operation_xyz
'x, y, z'
'-x, -y, -z'

loop_
_atom_site_label
_atom_site_type_symbol
_atom_site_fract_x
_atom_site_fract_y
_atom_site_fract_z
_atom_site_U_iso_or_equiv
_atom_site_adp_type
_atom_site_occupancy
_atom_site_site_symmetry_order
_atom_site_calc_flag
_atom_site_refinement_flags_posn
_atom_site_refinement_flags_adp
_atom_site_refinement_flags_occupancy
_atom_site_disorder_assembly
_atom_site_disorder_group
Pt1 Pt 0.26896(3) 0.46956(2) 0.74692(2) 0.01617(10) Uani 1 1 d D . . . .
H1M H 0.3599(9) 0.4798(14) 0.7716(8) 0.050 Uiso 1 1 d D U . . .
Pt2 Pt 0.49173(3) 0.74751(3) 0.74859(2) 0.02215(11) Uani 1 1 d . . . . .
Ag1 Ag 0.15958(5) 0.32223(5) 0.74045(3) 0.0240(2) Uani 1 1 d . . . . .
Ag2 Ag 0.13402(5) 0.44495(5) 0.77342(3) 0.0254(2) Uani 1 1 d . . . . .
Ag3 Ag 0.26741(6) 0.43572(5) 0.83061(3) 0.0239(2) Uani 1 1 d . . . . .
Ag4 Ag 0.32669(6) 0.36828(5) 0.75855(3) 0.0251(2) Uani 1 1 d D . . . .
Ag5 Ag 0.23660(5) 0.36022(5) 0.66727(3) 0.0240(2) Uani 1 1 d . . . . .
Ag6 Ag 0.11789(5) 0.40110(5) 0.67729(3) 0.0264(2) Uani 1 1 d . . . . .
Ag7 Ag 0.41800(6) 0.56519(6) 0.83361(4) 0.0246(2) Uani 0.93 1 d D . P A 1
Ag7B Ag 0.4145(8) 0.5367(9) 0.8125(5) 0.0246(2) Uani 0.07 1 d . . P A 2
Ag8 Ag 0.28287(5) 0.58212(5) 0.81573(3) 0.0245(2) Uani 1 1 d . . . . .
Ag9 Ag 0.19683(5) 0.55721(5) 0.72332(3) 0.0253(2) Uani 1 1 d . . . . .
Ag10 Ag 0.26282(5) 0.50693(5) 0.66061(3) 0.0242(2) Uani 1 1 d . . . . .
Ag11 Ag 0.39415(5) 0.48386(5) 0.71138(3) 0.02065(19) Uani 1 1 d D . . . .
Ag12 Ag 0.37452(5) 0.60990(5) 0.74725(3) 0.01960(18) Uani 1 1 d . . . . .
Ag13 Ag 0.54076(5) 0.66758(5) 0.79926(3) 0.0233(2) Uani 1 1 d . . . . .
Ag14 Ag 0.44456(5) 0.73240(5) 0.82952(3) 0.0250(2) Uani 1 1 d . . . . .
Ag15 Ag 0.34054(6) 0.73019(5) 0.74579(3) 0.0270(2) Uani 1 1 d . . . . .
Ag16 Ag 0.36904(6) 0.66460(5) 0.66524(3) 0.0270(2) Uani 1 1 d . . . . .
Ag17 Ag 0.49189(6) 0.62640(5) 0.69507(3) 0.0262(2) Uani 1 1 d . . . . .
Ag18 Ag 0.60540(6) 0.83102(5) 0.83575(3) 0.0285(2) Uani 1 1 d . . . . .
Ag19 Ag 0.48312(6) 0.86672(5) 0.79641(4) 0.0291(2) Uani 1 1 d . . . . .
Ag20 Ag 0.43692(6) 0.82171(5) 0.69528(4) 0.0275(2) Uani 1 1 d . . . . .
Ag21 Ag 0.53717(6) 0.76194(5) 0.66964(3) 0.0263(2) Uani 1 1 d . . . . .
Ag22 Ag 0.63906(5) 0.76254(5) 0.75315(3) 0.0267(2) Uani 1 1 d . . . . .
Ag23 Ag 0.60780(5) 0.88858(5) 0.75434(3) 0.0252(2) Uani 1 1 d . . . . .
Ag24 Ag 0.10129(7) 0.32117(6) 0.82316(4) 0.0363(2) Uani 1 1 d . . . . .
Ag25 Ag 0.24619(6) 0.27582(5) 0.81528(3) 0.0282(2) Uani 1 1 d . . . . .
Ag26 Ag 0.13412(6) 0.37663(6) 0.58035(3) 0.0293(2) Uani 0.95 1 d . . P A 1
Ag27 Ag 0.32666(6) 0.43638(6) 0.60461(3) 0.0251(2) Uani 0.9 1 d . . P A 1
AgT6 Ag 0.3653(11) 0.3236(12) 0.6834(6) 0.0293(2) Uani 0.05 1 d . . P A 2
Ag2S Ag 0.1159(5) 0.5103(5) 0.6224(3) 0.0251(2) Uani 0.1 1 d . . P A 2
Ag28 Ag 0.57748(6) 0.73638(6) 0.90117(4) 0.0321(2) Uani 1 1 d . . . . .
Ag29 Ag 0.71630(6) 0.77527(6) 0.85208(4) 0.0354(2) Uani 1 1 d . . . . .
Ag30 Ag 0.71481(6) 0.87714(5) 0.70479(3) 0.0299(2) Uani 1 1 d . . . . .
Ag31 Ag 0.57291(6) 0.90493(5) 0.65628(3) 0.0273(2) Uani 1 1 d . . . . .
Ag32 Ag 0.53665(6) 0.98578(6) 0.73695(4) 0.0331(2) Uani 1 1 d . . . . .
S1 S 0.0156(2) 0.22561(19) 0.74338(12) 0.0330(7) Uani 1 1 d . . . . .
S2 S 0.1650(2) 0.18605(18) 0.73469(11) 0.0304(7) Uani 1 1 d . . . . .
S3 S 0.1694(3) 0.2617(2) 0.87353(13) 0.0432(9) Uani 1 1 d . . . . .
S4 S 0.3278(3) 0.4395(2) 0.91250(11) 0.0535(12) Uani 1 1 d . . . . .
S5 S 0.0886(3) 0.4131(2) 0.87859(13) 0.0525(11) Uani 1 1 d . . . . .
S6 S -0.0058(2) 0.4158(2) 0.77088(12) 0.0399(9) Uani 1 1 d . . . . .
S7 S -0.02738(19) 0.2971(2) 0.64580(13) 0.0376(8) Uani 1 1 d . . . . .
S8 S 0.0465(2) 0.4327(3) 0.59213(15) 0.0509(10) Uani 1 1 d . . . . .
S9 S 0.10619(19) 0.25135(19) 0.59340(11) 0.0327(7) Uani 1 1 d . . . . .
S10 S 0.30381(19) 0.30796(18) 0.61020(11) 0.0277(7) Uani 1 1 d . . . . .
S11 S 0.3952(2) 0.3332(2) 0.83621(12) 0.0358(8) Uani 1 1 d . . . . .
S12 S 0.3724(3) 0.2812(3) 0.72144(14) 0.0521(11) Uani 1 1 d . . . . .
S13 S 0.4646(2) 0.6345(2) 0.92132(11) 0.0357(8) Uani 1 1 d . . . . .
S14 S 0.3433(2) 0.70489(18) 0.87575(13) 0.0352(8) Uani 1 1 d . . . . .
S15 S 0.2388(3) 0.7270(4) 0.7829(2) 0.0790(17) Uani 1 1 d . . . . .
S16 S 0.1214(4) 0.6082(4) 0.67703(18) 0.092(2) Uani 1 1 d . . . . .
S17 S 0.2366(2) 0.5865(2) 0.60462(12) 0.0358(8) Uani 1 1 d . . . . .
S18 S 0.2302(2) 0.4380(2) 0.53372(12) 0.0378(8) Uani 1 1 d . . . . .
S19 S 0.4645(2) 0.54087(19) 0.61317(12) 0.0313(7) Uani 1 1 d . . . . .
S20 S 0.53333(19) 0.50847(19) 0.71487(11) 0.0305(7) Uani 1 1 d . . . . .
S21 S 0.55179(19) 0.56116(17) 0.82696(10) 0.0274(7) Uani 1 1 d . . . . .
S22 S 0.6990(2) 0.7122(2) 0.91750(12) 0.0364(8) Uani 1 1 d . . . . .
S23 S 0.6204(3) 0.8707(2) 0.93969(18) 0.0603(13) Uani 1 1 d . . . . .
S24 S 0.7602(2) 0.9158(2) 0.88261(15) 0.0469(10) Uani 1 1 d . . . . .
S25 S 0.5348(3) 0.9666(2) 0.87095(16) 0.0582(12) Uani 1 1 d . . . . .
S26 S 0.4232(3) 0.9664(2) 0.76899(18) 0.0543(12) Uani 1 1 d . . . . .
S27 S 0.3549(2) 0.83211(19) 0.62412(13) 0.0373(8) Uani 1 1 d . . . . .
S28 S 0.52449(19) 1.00040(18) 0.65275(12) 0.0299(7) Uani 1 1 d . . . . .
S29 S 0.6999(2) 0.7869(2) 0.63371(12) 0.0346(8) Uani 1 1 d . . . . .
S30 S 0.52243(19) 0.78804(18) 0.58912(11) 0.0288(7) Uani 1 1 d . . . . .
S31 S 0.7561(2) 0.73868(19) 0.78163(14) 0.0373(8) Uani 1 1 d . . . . .
S32 S 0.8229(2) 0.9215(2) 0.78293(14) 0.0412(9) Uani 1 1 d . . . . .
S33 S 0.6820(2) 1.03058(18) 0.78747(12) 0.0312(7) Uani 1 1 d . . . . .
S34 S 0.72400(19) 0.99623(18) 0.68218(12) 0.0300(7) Uani 1 1 d . . . . .
P1 P 0.0549(2) 0.15109(19) 0.74034(12) 0.0296(7) Uani 1 1 d . . . . .
P2 P 0.2520(3) 0.3511(2) 0.92746(12) 0.0508(12) Uani 1 1 d . . . . .
P3 P 0.0326(3) 0.4559(3) 0.84035(14) 0.0457(10) Uani 1 1 d . . . . .
P4 P -0.0509(2) 0.3453(2) 0.59683(13) 0.0404(9) Uani 1 1 d . . . . .
P5 P 0.1904(2) 0.23491(19) 0.57334(11) 0.0273(7) Uani 1 1 d . . . . .
P6 P 0.4140(2) 0.2752(2) 0.78538(14) 0.0349(8) Uani 1 1 d . . . . .
P7 P 0.4037(2) 0.6889(2) 0.93257(12) 0.0408(10) Uani 1 1 d . . . . .
P8 P 0.1457(3) 0.6932(3) 0.7267(2) 0.0676(15) Uani 1 1 d . . . . .
P9 P 0.2520(2) 0.5439(2) 0.54615(12) 0.0353(8) Uani 1 1 d . . . . .
P10 P 0.52791(19) 0.49829(18) 0.64709(11) 0.0262(7) Uani 1 1 d . . . . .
P11 P 0.6478(3) 0.6052(3) 0.88423(17) 0.0695(16) Uani 1 1 d . . . . .
P12 P 0.7357(2) 0.9206(2) 0.94399(17) 0.0531(12) Uani 1 1 d . . . . .
P13 P 0.4686(3) 1.0056(2) 0.83945(19) 0.0613(14) Uani 1 1 d . . . . .
P14 P 0.4063(2) 0.93517(19) 0.61893(13) 0.0306(8) Uani 1 1 d . . . . .
P15 P 0.6253(2) 0.79509(18) 0.58161(12) 0.0272(7) Uani 1 1 d . . . . .
P16 P 0.8446(2) 0.8371(2) 0.78126(15) 0.0369(9) Uani 1 1 d . . . . .
P17 P 0.7498(2) 1.06405(18) 0.74498(12) 0.0280(7) Uani 1 1 d . . . . .
O1 O 0.0439(5) 0.1191(5) 0.7853(3) 0.034(2) Uani 1 1 d . . . . .
O2 O 0.0015(5) 0.0833(5) 0.6954(3) 0.040(2) Uani 1 1 d . . . . .
O3 O 0.2968(8) 0.3243(7) 0.9645(3) 0.061(3) Uani 1 1 d . . . . .
O4 O 0.2112(9) 0.3788(8) 0.9578(4) 0.078(4) Uani 1 1 d D U . . .
O5 O -0.0325(7) 0.4637(7) 0.8601(4) 0.062(3) Uani 1 1 d . . . . .
O6 O 0.0966(8) 0.5447(7) 0.8564(4) 0.064(3) Uani 1 1 d . . . . .
O7 O -0.1112(6) 0.3749(8) 0.6055(4) 0.060(3) Uani 1 1 d . . . . .
O8 O -0.0956(8) 0.2929(8) 0.5463(4) 0.083(4) Uani 1 1 d D . . . .
O9 O 0.1826(5) 0.2307(5) 0.5194(3) 0.039(2) Uani 1 1 d . . . . .
O10 O 0.1738(6) 0.1539(5) 0.5750(3) 0.037(2) Uani 1 1 d . . . . .
O11 O 0.3879(9) 0.1950(7) 0.7908(6) 0.105(6) Uani 1 1 d D . . . .
O12 O 0.5071(6) 0.3007(6) 0.7989(4) 0.049(3) Uani 1 1 d . . . . .
O13 O 0.3454(6) 0.6513(7) 0.9615(3) 0.060(3) Uani 1 1 d . . . . .
O14 O 0.4668(7) 0.7668(7) 0.9673(4) 0.082(4) Uani 1 1 d D . . . .
O15 O 0.0767(7) 0.6793(7) 0.7505(4) 0.063(3) Uani 1 1 d . . . . .
O16 O 0.1508(7) 0.7638(8) 0.7088(5) 0.073(4) Uani 1 1 d . . . . .
O17 O 0.2016(6) 0.5537(6) 0.5026(3) 0.048(3) Uani 1 1 d . . . . .
O18 O 0.3410(5) 0.5979(5) 0.5464(3) 0.038(2) Uani 1 1 d . . . . .
O19 O 0.4933(5) 0.4159(5) 0.6174(3) 0.0279(19) Uani 1 1 d . . . . .
O20 O 0.6157(5) 0.5343(5) 0.6430(3) 0.035(2) Uani 1 1 d . . . . .
O23 O 0.7782(6) 0.8905(6) 0.9791(4) 0.056(3) Uani 1 1 d . . . . .
O24 O 0.7781(7) 1.0072(6) 0.9721(5) 0.070(4) Uani 1 1 d D . . . .
O25 O 0.3968(11) 0.9924(9) 0.8600(6) 0.099(5) Uani 1 1 d . . . . .
O26 O 0.5031(11) 1.0903(8) 0.8537(6) 0.102(5) Uani 1 1 d D U . . .
O27 O 0.3931(6) 0.9378(5) 0.5656(3) 0.038(2) Uani 1 1 d . . . . .
O28 O 0.3582(6) 0.9748(5) 0.6334(4) 0.041(2) Uani 1 1 d . . . . .
O29 O 0.5946(5) 0.7298(5) 0.5349(3) 0.037(2) Uani 1 1 d . . . . .
O30 O 0.6753(5) 0.8708(5) 0.5691(3) 0.032(2) Uani 1 1 d . . . . .
O31 O 0.9234(6) 0.8598(6) 0.8232(4) 0.047(2) Uani 1 1 d D . . . .
O32 O 0.8697(6) 0.8174(6) 0.7368(4) 0.049(3) Uani 1 1 d . . . . .
O33 O 0.8394(5) 1.0856(5) 0.7706(3) 0.034(2) Uani 1 1 d . . . . .
O34 O 0.7489(6) 1.1379(5) 0.7374(3) 0.041(2) Uani 1 1 d D . . . .
C1 C 0.0834(9) 0.0765(8) 0.8002(5) 0.042(3) Uani 1 1 d . . . . .
H1A H 0.142183 0.106931 0.807225 0.050 Uiso 1 1 calc R U . . .
H1B H 0.064334 0.031302 0.774645 0.050 Uiso 1 1 calc R U . . .
C2 C 0.0642(9) 0.0556(8) 0.8428(5) 0.044(3) Uani 1 1 d . . . . .
H2A H 0.006014 0.021251 0.834863 0.053 Uiso 1 1 calc R U . . .
H2B H 0.078086 0.100591 0.867057 0.053 Uiso 1 1 calc R U . . .
C3 C 0.1114(9) 0.0180(9) 0.8623(6) 0.055(4) Uani 1 1 d . . . . .
H3A H 0.092904 -0.029466 0.839747 0.082 Uiso 1 1 calc R U . . .
H3B H 0.102874 0.009123 0.892374 0.082 Uiso 1 1 calc R U . . .
H3C H 0.168605 0.050299 0.867333 0.082 Uiso 1 1 calc R U . . .
C4 C -0.0857(8) 0.0451(8) 0.6802(5) 0.042(3) Uani 1 1 d . . . . .
H4A H -0.105403 0.080923 0.686673 0.051 Uiso 1 1 calc R U . . .
H4B H -0.106366 0.006816 0.697353 0.051 Uiso 1 1 calc R U . . .
C5 C -0.1131(8) 0.0101(8) 0.6291(5) 0.044(3) Uani 1 1 d . . . . .
H5A H -0.172104 -0.021864 0.618763 0.053 Uiso 1 1 calc R U . . .
H5B H -0.089033 -0.022190 0.623173 0.053 Uiso 1 1 calc R U . . .
C6 C -0.0920(11) 0.0649(12) 0.6003(7) 0.078(6) Uani 1 1 d . . . . .
H6A H -0.121902 0.092209 0.602337 0.116 Uiso 1 1 calc R U . . .
H6B H -0.105874 0.038539 0.567338 0.116 Uiso 1 1 calc R U . . .
H6C H -0.034303 0.099875 0.612344 0.116 Uiso 1 1 calc R U . . .
C7 C 0.3547(9) 0.3052(9) 0.9589(6) 0.060(4) Uani 1 1 d D . . . .
H7A H 0.402025 0.331864 0.987494 0.072 Uiso 1 1 calc R U . . .
H7B H 0.372060 0.321030 0.931761 0.072 Uiso 1 1 calc R U . . .
C8 C 0.3233(14) 0.2213(11) 0.9506(11) 0.137(11) Uani 1 1 d D . . . .
H8A H 0.313627 0.207486 0.979778 0.165 Uiso 1 1 calc R U . . .
H8B H 0.270995 0.195122 0.925430 0.165 Uiso 1 1 calc R U . . .
C9 C 0.378(2) 0.193(2) 0.9366(14) 0.23(2) Uani 1 1 d D . . . .
H9A H 0.370885 0.186810 0.902709 0.339 Uiso 1 1 calc R U . . .
H9B H 0.364862 0.145105 0.943847 0.339 Uiso 1 1 calc R U . . .
H9C H 0.434233 0.229054 0.954305 0.339 Uiso 1 1 calc R U . . .
C10 C 0.1678(13) 0.3404(11) 0.9865(8) 0.095(6) Uani 1 1 d D U . . .
H10A H 0.203515 0.334747 1.012588 0.113 Uiso 1 1 calc R U . . .
H10B H 0.123872 0.290437 0.967686 0.113 Uiso 1 1 calc R U . . .
C11 C 0.1341(12) 0.3892(11) 1.0057(7) 0.084(6) Uani 1 1 d D U . . .
H11A H 0.175602 0.434506 1.030651 0.101 Uiso 1 1 calc R U . . .
H11B H 0.105390 0.402633 0.980545 0.101 Uiso 1 1 calc R U . . .
C12 C 0.0770(13) 0.3305(11) 1.0253(8) 0.093(7) Uani 1 1 d D U . . .
H12A H 0.039303 0.285746 0.999623 0.140 Uiso 1 1 calc R U . . .
H12B H 0.047229 0.350318 1.039726 0.140 Uiso 1 1 calc R U . . .
H12C H 0.108165 0.317788 1.049207 0.140 Uiso 1 1 calc R U . . .
C13 C -0.1034(14) 0.3934(13) 0.8578(8) 0.093(6) Uani 1 1 d D U . . .
H13A H -0.088955 0.353784 0.861238 0.112 Uiso 1 1 calc R U . . .
H13B H -0.146676 0.376062 0.827713 0.112 Uiso 1 1 calc R U . . .
C14 C -0.1288(14) 0.4158(16) 0.9002(7) 0.117(8) Uani 1 1 d D U . . .
H14A H -0.142778 0.455433 0.895540 0.141 Uiso 1 1 calc R U . . .
H14B H -0.177497 0.372368 0.901038 0.141 Uiso 1 1 calc R U . . .
C15 C -0.0632(18) 0.444(2) 0.9478(9) 0.165(12) Uani 1 1 d D U . . .
H15A H -0.063354 0.401239 0.958438 0.247 Uiso 1 1 calc R U . . .
H15B H -0.073577 0.473385 0.971174 0.247 Uiso 1 1 calc R U . . .
H15C H -0.010714 0.474740 0.944068 0.247 Uiso 1 1 calc R U . . .
C16 C 0.0859(11) 0.5943(8) 0.8314(6) 0.062(4) Uani 1 1 d D . . . .
H16A H 0.028171 0.574271 0.814922 0.075 Uiso 1 1 calc R U . . .
H16B H 0.114594 0.600047 0.807436 0.075 Uiso 1 1 calc R U . . .
C17 C 0.1188(10) 0.6703(9) 0.8663(6) 0.064(4) Uani 1 1 d D . . . .
H17A H 0.173734 0.686590 0.886584 0.077 Uiso 1 1 calc R U . . .
H17B H 0.121203 0.707980 0.848909 0.077 Uiso 1 1 calc R U . . .
C18 C 0.0633(13) 0.6628(13) 0.8968(8) 0.091(7) Uani 1 1 d D . . . .
H18A H 0.010037 0.649995 0.876796 0.137 Uiso 1 1 calc R U . . .
H18B H 0.085386 0.710056 0.920551 0.137 Uiso 1 1 calc R U . . .
H18C H 0.058971 0.623553 0.912629 0.137 Uiso 1 1 calc R U . . .
C19 C -0.1060(12) 0.4094(15) 0.6480(6) 0.086(7) Uani 1 1 d D . . . .
H19A H -0.060966 0.460928 0.657665 0.103 Uiso 1 1 calc R U . . .
H19B H -0.094813 0.383280 0.671407 0.103 Uiso 1 1 calc R U . . .
C20 C -0.1839(12) 0.4108(17) 0.6472(6) 0.105(9) Uani 1 1 d D . . . .
H20A H -0.189566 0.443929 0.627699 0.126 Uiso 1 1 calc R U . . .
H20B H -0.229325 0.360131 0.631589 0.126 Uiso 1 1 calc R U . . .
C21 C -0.1905(17) 0.4368(15) 0.6954(8) 0.118(10) Uani 1 1 d D . . . .
H21A H -0.174202 0.411453 0.717239 0.177 Uiso 1 1 calc R U . . .
H21B H -0.246129 0.424877 0.692326 0.177 Uiso 1 1 calc R U . . .
H21C H -0.155430 0.490625 0.707734 0.177 Uiso 1 1 calc R U . . .
C22 C -0.1696(13) 0.2263(12) 0.5349(8) 0.137(12) Uani 1 1 d D . . . .
H22A H -0.214027 0.238069 0.532876 0.164 Uiso 1 1 calc R U . . .
H22B H -0.168170 0.199976 0.559899 0.164 Uiso 1 1 calc R U . . .
C23 C -0.1836(12) 0.1764(13) 0.4873(7) 0.097(7) Uani 1 1 d D . . . .
H23A H -0.238255 0.133240 0.477745 0.117 Uiso 1 1 calc R U . . .
H23B H -0.181906 0.204814 0.463331 0.117 Uiso 1 1 calc R U . . .
C24 C -0.1240(19) 0.1470(19) 0.4864(11) 0.151(13) Uani 1 1 d D . . . .
H24A H -0.069107 0.188511 0.499674 0.226 Uiso 1 1 calc R U . . .
H24B H -0.132521 0.123015 0.453779 0.226 Uiso 1 1 calc R U . . .
H24C H -0.132298 0.110819 0.505221 0.226 Uiso 1 1 calc R U . . .
C25 C 0.1077(10) 0.1813(9) 0.4835(5) 0.056(4) Uani 1 1 d D U . . .
H25A H 0.066876 0.153762 0.498376 0.067 Uiso 1 1 calc R U . . .
H25B H 0.114305 0.144592 0.462496 0.067 Uiso 1 1 calc R U . . .
C26 C 0.0792(13) 0.2254(14) 0.4543(9) 0.117(8) Uani 1 1 d D U . . .
H26A H 0.028375 0.190015 0.429255 0.141 Uiso 1 1 calc R U . . .
H26B H 0.068008 0.258497 0.475110 0.141 Uiso 1 1 calc R U . . .
C27 C 0.1397(13) 0.2719(13) 0.4317(7) 0.097(7) Uani 1 1 d D U . . .
H27A H 0.186441 0.312961 0.456214 0.145 Uiso 1 1 calc R U . . .
H27B H 0.114944 0.292061 0.409731 0.145 Uiso 1 1 calc R U . . .
H27C H 0.156600 0.240804 0.414417 0.145 Uiso 1 1 calc R U . . .
C28 C 0.1695(9) 0.1319(7) 0.6182(5) 0.041(3) Uani 1 1 d D . . . .
H28A H 0.127068 0.137792 0.628478 0.049 Uiso 1 1 calc R U . . .
H28B H 0.221258 0.164058 0.643308 0.049 Uiso 1 1 calc R U . . .
C29 C 0.1508(9) 0.0507(7) 0.6102(5) 0.051(4) Uani 1 1 d D . . . .
H29A H 0.194178 0.045368 0.600807 0.061 Uiso 1 1 calc R U . . .
H29B H 0.148397 0.035777 0.639923 0.061 Uiso 1 1 calc R U . . .
C30 C 0.0710(10) 0.0000(10) 0.5717(6) 0.080(6) Uani 1 1 d D . . . .
H30A H 0.032069 0.016707 0.575336 0.119 Uiso 1 1 calc R U . . .
H30B H 0.050791 -0.051153 0.574519 0.119 Uiso 1 1 calc R U . . .
H30C H 0.078724 0.001885 0.540674 0.119 Uiso 1 1 calc R U . . .
C31 C 0.3089(10) 0.1366(13) 0.7782(12) 0.152(14) Uani 1 1 d D . . . .
H31A H 0.288336 0.113976 0.743676 0.183 Uiso 1 1 calc R U . . .
H31B H 0.273544 0.155350 0.787060 0.183 Uiso 1 1 calc R U . . .
C32 C 0.3105(15) 0.0796(14) 0.8044(12) 0.183(18) Uani 1 1 d D . . . .
H32A H 0.307419 0.091578 0.836707 0.220 Uiso 1 1 calc R U . . .
H32B H 0.358047 0.072880 0.805500 0.220 Uiso 1 1 calc R U . . .
C33 C 0.2328(13) 0.0125(13) 0.7711(8) 0.099(7) Uani 1 1 d D . . . .
H33A H 0.201798 -0.016606 0.789784 0.149 Uiso 1 1 calc R U . . .
H33B H 0.245891 -0.018655 0.750721 0.149 Uiso 1 1 calc R U . . .
H33C H 0.200989 0.029963 0.751656 0.149 Uiso 1 1 calc R U . . .
C34 C 0.5621(10) 0.3751(10) 0.7982(7) 0.066(5) Uani 1 1 d D . . . .
H34A H 0.600637 0.403758 0.829992 0.079 Uiso 1 1 calc R U . . .
H34B H 0.532076 0.401429 0.788243 0.079 Uiso 1 1 calc R U . . .
C35 C 0.6067(18) 0.3679(17) 0.7630(10) 0.156(13) Uani 1 1 d D . . . .
H35A H 0.567395 0.337539 0.731620 0.187 Uiso 1 1 calc R U . . .
H35B H 0.641867 0.417802 0.760020 0.187 Uiso 1 1 calc R U . . .
C36 C 0.6573(17) 0.3314(17) 0.7794(12) 0.155(13) Uani 1 1 d D . . . .
H36A H 0.664404 0.333739 0.812948 0.233 Uiso 1 1 calc R U . . .
H36B H 0.709867 0.357811 0.774639 0.233 Uiso 1 1 calc R U . . .
H36C H 0.630041 0.279325 0.761049 0.233 Uiso 1 1 calc R U . . .
C37 C 0.2674(10) 0.5892(8) 0.9430(5) 0.048(4) Uani 1 1 d . . . . .
H37A H 0.270661 0.542827 0.935656 0.058 Uiso 1 1 calc R U . . .
H37B H 0.237662 0.593768 0.913647 0.058 Uiso 1 1 calc R U . . .
C38 C 0.2244(12) 0.5873(11) 0.9802(6) 0.075(6) Uani 1 1 d . . . . .
H38A H 0.169326 0.544619 0.967680 0.090 Uiso 1 1 calc R U . . .
H38B H 0.252882 0.579242 1.008514 0.090 Uiso 1 1 calc R U . . .
C39 C 0.2200(16) 0.6559(16) 0.9942(10) 0.114(9) Uani 1 1 d . . . . .
H39A H 0.274163 0.698657 1.005282 0.171 Uiso 1 1 calc R U . . .
H39B H 0.195300 0.652872 1.019627 0.171 Uiso 1 1 calc R U . . .
H39C H 0.187506 0.661737 0.967016 0.171 Uiso 1 1 calc R U . . .
C40 C 0.439(2) 0.8097(17) 0.9930(16) 0.087(7) Uani 0.5 1 d D U P B 1
H40A H 0.435907 0.795799 1.022969 0.105 Uiso 0.5 1 calc R U P B 1
H40B H 0.384850 0.797247 0.974253 0.105 Uiso 0.5 1 calc R U P B 1
C41 C 0.496(2) 0.8957(18) 1.0043(17) 0.089(6) Uani 0.5 1 d D U P B 1
H41A H 0.535589 0.915425 1.036065 0.107 Uiso 0.5 1 calc R U P B 1
H41B H 0.523957 0.908599 0.980460 0.107 Uiso 0.5 1 calc R U P B 1
C42 C 0.4343(17) 0.9244(13) 1.002(2) 0.125(10) Uani 0.5 1 d D U P B 1
H42A H 0.462370 0.978761 1.008634 0.188 Uiso 0.5 1 calc R U P B 1
H42B H 0.395058 0.902964 0.970479 0.188 Uiso 0.5 1 calc R U P B 1
H42C H 0.406580 0.909725 1.025560 0.188 Uiso 0.5 1 calc R U P B 1
C40B C 0.461(3) 0.8345(18) 0.9811(10) 0.087(7) Uani 0.5 1 d D . P B 2
H40C H 0.405401 0.825582 0.972377 0.105 Uiso 0.5 1 calc R U P B 2
H40D H 0.494840 0.875327 0.968940 0.105 Uiso 0.5 1 calc R U P B 2
C41B C 0.500(3) 0.8476(19) 1.0381(7) 0.089(6) Uani 0.5 1 d D . P B 2
H41C H 0.557991 0.878034 1.044057 0.107 Uiso 0.5 1 calc R U P B 2
H41D H 0.482919 0.881812 1.052997 0.107 Uiso 0.5 1 calc R U P B 2
C42B C 0.493(4) 0.794(3) 1.0714(18) 0.125(10) Uani 0.5 1 d D . P B 2
H42D H 0.525343 0.823921 1.103902 0.188 Uiso 0.5 1 calc R U P B 2
H42E H 0.437049 0.764801 1.070060 0.188 Uiso 0.5 1 calc R U P B 2
H42F H 0.513363 0.760960 1.060972 0.188 Uiso 0.5 1 calc R U P B 2
C43 C 0.0007(13) 0.6703(13) 0.7269(7) 0.086(6) Uani 1 1 d D U . . .
H43A H -0.040698 0.617321 0.717786 0.104 Uiso 1 1 calc R U . . .
H43B H 0.002348 0.688158 0.698025 0.104 Uiso 1 1 calc R U . . .
C44 C -0.0183(14) 0.7169(13) 0.7619(9) 0.110(7) Uani 1 1 d D U . . .
H44A H -0.028670 0.692885 0.787785 0.133 Uiso 1 1 calc R U . . .
H44B H -0.067933 0.716937 0.745457 0.133 Uiso 1 1 calc R U . . .
C45 C 0.0493(18) 0.7983(14) 0.7835(12) 0.157(11) Uani 1 1 d D U . . .
H45A H 0.100055 0.799067 0.797206 0.236 Uiso 1 1 calc R U . . .
H45B H 0.036212 0.822682 0.808239 0.236 Uiso 1 1 calc R U . . .
H45C H 0.054532 0.824875 0.758841 0.236 Uiso 1 1 calc R U . . .
C46 C 0.2055(16) 0.7959(17) 0.6827(12) 0.137(13) Uani 1 1 d D . . . .
H46A H 0.202192 0.756246 0.658423 0.164 Uiso 1 1 calc R U . . .
H46B H 0.261252 0.824356 0.704253 0.164 Uiso 1 1 calc R U . . .
C47 C 0.1823(14) 0.8479(16) 0.6592(11) 0.152(14) Uani 1 1 d D . . . .
H47A H 0.174340 0.881512 0.681837 0.182 Uiso 1 1 calc R U . . .
H47B H 0.223068 0.877873 0.645061 0.182 Uiso 1 1 calc R U . . .
C48 C 0.1032(18) 0.791(2) 0.6212(11) 0.22(2) Uani 1 1 d D . . . .
H48A H 0.109502 0.750700 0.605248 0.325 Uiso 1 1 calc R U . . .
H48B H 0.088729 0.815854 0.598158 0.325 Uiso 1 1 calc R U . . .
H48C H 0.060675 0.771290 0.636034 0.325 Uiso 1 1 calc R U . . .
C49 C 0.1147(10) 0.5229(11) 0.4917(7) 0.073(5) Uani 1 1 d D . . . .
H49A H 0.101510 0.558475 0.478230 0.088 Uiso 1 1 calc R U . . .
H49B H 0.103372 0.524445 0.522281 0.088 Uiso 1 1 calc R U . . .
C50 C 0.0536(15) 0.4456(13) 0.4593(9) 0.131(9) Uani 1 1 d D . . . .
H50A H 0.048159 0.407081 0.476548 0.157 Uiso 1 1 calc R U . . .
H50B H 0.000461 0.442350 0.447670 0.157 Uiso 1 1 calc R U . . .
C51 C 0.0854(16) 0.4344(16) 0.4183(9) 0.125(10) Uani 1 1 d D . . . .
H51A H 0.090280 0.472703 0.401576 0.187 Uiso 1 1 calc R U . . .
H51B H 0.048173 0.385114 0.396565 0.187 Uiso 1 1 calc R U . . .
H51C H 0.138138 0.438030 0.430427 0.187 Uiso 1 1 calc R U . . .
C52 C 0.3825(10) 0.5837(9) 0.5147(5) 0.047(4) Uani 1 1 d . . . . .
H52A H 0.373374 0.532136 0.510881 0.057 Uiso 1 1 calc R U . . .
H52B H 0.440864 0.617907 0.528630 0.057 Uiso 1 1 calc R U . . .
C53 C 0.3538(12) 0.5943(11) 0.4674(6) 0.066(5) Uani 1 1 d . . . . .
H53A H 0.385828 0.587187 0.447612 0.079 Uiso 1 1 calc R U . . .
H53B H 0.297248 0.555325 0.452027 0.079 Uiso 1 1 calc R U . . .
C54 C 0.3589(10) 0.6683(10) 0.4690(6) 0.065(5) Uani 1 1 d . . . . .
H54A H 0.327298 0.675998 0.488450 0.097 Uiso 1 1 calc R U . . .
H54B H 0.337805 0.670360 0.436885 0.097 Uiso 1 1 calc R U . . .
H54C H 0.415053 0.707284 0.482569 0.097 Uiso 1 1 calc R U . . .
C55 C 0.5233(9) 0.3684(8) 0.6360(5) 0.040(3) Uani 1 1 d . . . . .
H55A H 0.509472 0.359804 0.665226 0.048 Uiso 1 1 calc R U . . .
H55B H 0.582396 0.392809 0.643441 0.048 Uiso 1 1 calc R U . . .
C56 C 0.4854(9) 0.2962(8) 0.5993(5) 0.043(3) Uani 1 1 d . . . . .
H56A H 0.498364 0.305277 0.569846 0.052 Uiso 1 1 calc R U . . .
H56B H 0.426411 0.271797 0.592215 0.052 Uiso 1 1 calc R U . . .
C57 C 0.5160(12) 0.2462(9) 0.6168(6) 0.060(5) Uani 1 1 d . . . . .
H57A H 0.571524 0.264466 0.616358 0.090 Uiso 1 1 calc R U . . .
H57B H 0.482447 0.195533 0.596215 0.090 Uiso 1 1 calc R U . . .
H57C H 0.513987 0.246204 0.649058 0.090 Uiso 1 1 calc R U . . .
C58 C 0.6706(9) 0.6090(9) 0.6692(6) 0.056(4) Uani 1 1 d D U . . .
H58A H 0.678749 0.612286 0.703268 0.067 Uiso 1 1 calc R U . . .
H58B H 0.646901 0.640975 0.660988 0.067 Uiso 1 1 calc R U . . .
C59 C 0.7516(10) 0.6387(11) 0.6603(9) 0.094(6) Uani 1 1 d D U . . .
H59A H 0.748312 0.659710 0.632832 0.113 Uiso 1 1 calc R U . . .
H59B H 0.791663 0.680290 0.687984 0.113 Uiso 1 1 calc R U . . .
C60 C 0.7831(14) 0.5850(14) 0.6513(11) 0.121(9) Uani 1 1 d D U . . .
H60A H 0.804890 0.577078 0.681318 0.181 Uiso 1 1 calc R U . . .
H60B H 0.825603 0.605637 0.636592 0.181 Uiso 1 1 calc R U . . .
H60C H 0.739410 0.537499 0.630254 0.181 Uiso 1 1 calc R U . . .
C67 C 0.8636(10) 0.9186(11) 0.9929(6) 0.065(5) Uani 1 1 d . . . . .
H67A H 0.891155 0.970033 1.013395 0.078 Uiso 1 1 calc R U . . .
H67B H 0.881947 0.919660 0.964583 0.078 Uiso 1 1 calc R U . . .
C68 C 0.8839(11) 0.8699(11) 1.0189(6) 0.068(5) Uani 1 1 d . . . . .
H68A H 0.861506 0.865719 1.045715 0.082 Uiso 1 1 calc R U . . .
H68B H 0.859297 0.819416 0.997582 0.082 Uiso 1 1 calc R U . . .
C69 C 0.9723(11) 0.9005(12) 1.0370(6) 0.076(6) Uani 1 1 d . . . . .
H69A H 0.996431 0.918131 1.012571 0.113 Uiso 1 1 calc R U . . .
H69B H 0.984148 0.861585 1.045100 0.113 Uiso 1 1 calc R U . . .
H69C H 0.994672 0.942087 1.065120 0.113 Uiso 1 1 calc R U . . .
C70 C 0.7538(14) 1.0548(11) 0.9513(8) 0.109(7) Uani 1 1 d D U . . .
H70A H 0.698115 1.041725 0.950403 0.131 Uiso 1 1 calc R U . . .
H70B H 0.757755 1.051887 0.918818 0.131 Uiso 1 1 calc R U . . .
C71 C 0.8137(16) 1.1322(12) 0.9843(9) 0.122(8) Uani 1 1 d D U . . .
H71A H 0.810331 1.135337 1.016832 0.147 Uiso 1 1 calc R U . . .
H71B H 0.869403 1.146054 0.984723 0.147 Uiso 1 1 calc R U . . .
C72 C 0.785(2) 1.1811(19) 0.9613(13) 0.179(14) Uani 1 1 d D U . . .
H72A H 0.774243 1.166408 0.927066 0.269 Uiso 1 1 calc R U . . .
H72B H 0.826473 1.233310 0.973998 0.269 Uiso 1 1 calc R U . . .
H72C H 0.735636 1.174688 0.968098 0.269 Uiso 1 1 calc R U . . .
C73 C 0.3347(15) 0.9198(17) 0.8539(9) 0.110(8) Uani 1 1 d D . . . .
H73A H 0.356354 0.885516 0.847656 0.133 Uiso 1 1 calc R U . . .
H73B H 0.291804 0.908214 0.824738 0.133 Uiso 1 1 calc R U . . .
C74 C 0.2942(19) 0.8991(18) 0.8919(11) 0.144(13) Uani 1 1 d D . . . .
H74A H 0.253433 0.845835 0.882746 0.173 Uiso 1 1 calc R U . . .
H74B H 0.333779 0.910748 0.922678 0.173 Uiso 1 1 calc R U . . .
C75 C 0.256(2) 0.949(2) 0.8933(12) 0.20(2) Uani 1 1 d D . . . .
H75A H 0.222978 0.941129 0.861414 0.298 Uiso 1 1 calc R U . . .
H75B H 0.297900 1.001273 0.905352 0.298 Uiso 1 1 calc R U . . .
H75C H 0.221914 0.937207 0.914088 0.298 Uiso 1 1 calc R U . . .
C76 C 0.5684(15) 1.1400(17) 0.8409(11) 0.164(10) Uani 1 1 d D U . . .
H76A H 0.546827 1.157315 0.815129 0.197 Uiso 1 1 calc R U . . .
H76B H 0.592559 1.111616 0.827832 0.197 Uiso 1 1 calc R U . . .
C77 C 0.636(2) 1.209(2) 0.8794(11) 0.208(12) Uani 1 1 d D U . . .
H77A H 0.649919 1.197762 0.909931 0.249 Uiso 1 1 calc R U . . .
H77B H 0.623863 1.250586 0.883855 0.249 Uiso 1 1 calc R U . . .
C78 C 0.7006(15) 1.223(2) 0.8541(16) 0.236(17) Uani 1 1 d D U . . .
H78A H 0.708701 1.179153 0.849253 0.353 Uiso 1 1 calc R U . . .
H78B H 0.751146 1.266475 0.873555 0.353 Uiso 1 1 calc R U . . .
H78C H 0.682952 1.231187 0.823502 0.353 Uiso 1 1 calc R U . . .
C79 C 0.4246(11) 0.9046(9) 0.5359(6) 0.052(4) Uani 1 1 d . . . . .
H79A H 0.404370 0.851636 0.535765 0.063 Uiso 1 1 calc R U . . .
H79B H 0.483915 0.930392 0.548339 0.063 Uiso 1 1 calc R U . . .
C80 C 0.3989(11) 0.9105(9) 0.4857(5) 0.052(4) Uani 1 1 d . . . . .
H80A H 0.339714 0.882077 0.472735 0.062 Uiso 1 1 calc R U . . .
H80B H 0.415894 0.963229 0.486318 0.062 Uiso 1 1 calc R U . . .
C81 C 0.4347(15) 0.8812(12) 0.4540(7) 0.080(6) Uani 1 1 d . . . . .
H81A H 0.493385 0.909754 0.466474 0.121 Uiso 1 1 calc R U . . .
H81B H 0.417164 0.886135 0.422232 0.121 Uiso 1 1 calc R U . . .
H81C H 0.417062 0.828726 0.452718 0.121 Uiso 1 1 calc R U . . .
C82 C 0.3694(10) 1.0454(8) 0.6234(5) 0.047(4) Uani 1 1 d . . . . .
H82A H 0.418787 1.068737 0.614054 0.056 Uiso 1 1 calc R U . . .
H82B H 0.323413 1.036075 0.596814 0.056 Uiso 1 1 calc R U . . .
C83 C 0.3757(9) 1.0958(8) 0.6654(6) 0.045(3) Uani 1 1 d . . . . .
H83A H 0.329998 1.068867 0.677089 0.054 Uiso 1 1 calc R U . . .
H83B H 0.371108 1.138026 0.656129 0.054 Uiso 1 1 calc R U . . .
C84 C 0.4530(9) 1.1263(8) 0.7053(5) 0.045(3) Uani 1 1 d . . . . .
H84A H 0.454383 1.085744 0.718040 0.068 Uiso 1 1 calc R U . . .
H84B H 0.455647 1.163910 0.730288 0.068 Uiso 1 1 calc R U . . .
H84C H 0.498848 1.148924 0.693399 0.068 Uiso 1 1 calc R U . . .
C85 C 0.6504(8) 0.7156(7) 0.5160(6) 0.047(4) Uani 1 1 d D . . . .
H85A H 0.702462 0.736242 0.540887 0.056 Uiso 1 1 calc R U . . .
H85B H 0.659629 0.739215 0.489866 0.056 Uiso 1 1 calc R U . . .
C86 C 0.6133(11) 0.6314(7) 0.4982(6) 0.062(4) Uani 1 1 d D . . . .
H86A H 0.560413 0.612434 0.474549 0.074 Uiso 1 1 calc R U . . .
H86B H 0.647712 0.620895 0.481705 0.074 Uiso 1 1 calc R U . . .
C87 C 0.6016(13) 0.5875(11) 0.5352(7) 0.080(6) Uani 1 1 d D . . . .
H87A H 0.647903 0.614835 0.563687 0.119 Uiso 1 1 calc R U . . .
H87B H 0.596466 0.538830 0.522664 0.119 Uiso 1 1 calc R U . . .
H87C H 0.552803 0.580556 0.542902 0.119 Uiso 1 1 calc R U . . .
C88 C 0.6351(9) 0.8937(9) 0.5334(5) 0.045(4) Uani 1 1 d . . . . .
H88A H 0.605781 0.915769 0.546978 0.054 Uiso 1 1 calc R U . . .
H88B H 0.595712 0.849791 0.506842 0.054 Uiso 1 1 calc R U . . .
C89 C 0.6951(9) 0.9493(9) 0.5157(5) 0.041(3) Uani 1 1 d . . . . .
H89A H 0.734183 0.992993 0.542465 0.050 Uiso 1 1 calc R U . . .
H89B H 0.667256 0.966448 0.492672 0.050 Uiso 1 1 calc R U . . .
C90 C 0.7403(11) 0.9177(9) 0.4922(6) 0.053(4) Uani 1 1 d . . . . .
H90A H 0.767099 0.899693 0.514636 0.079 Uiso 1 1 calc R U . . .
H90B H 0.780503 0.956819 0.482474 0.079 Uiso 1 1 calc R U . . .
H90C H 0.702368 0.876520 0.464444 0.079 Uiso 1 1 calc R U . . .
C91 C 0.9306(11) 0.8821(10) 0.8724(4) 0.063(4) Uani 1 1 d D U . . .
H91A H 0.884218 0.888769 0.875075 0.076 Uiso 1 1 calc R U . . .
H91B H 0.980002 0.930347 0.887815 0.076 Uiso 1 1 calc R U . . .
C92 C 0.9338(15) 0.8231(15) 0.8978(10) 0.126(8) Uani 1 1 d D U . . .
H92A H 0.921485 0.830342 0.927884 0.152 Uiso 1 1 calc R U . . .
H92B H 0.893579 0.772593 0.877792 0.152 Uiso 1 1 calc R U . . .
C93 C 1.0175(16) 0.832(2) 0.9075(12) 0.155(12) Uani 1 1 d D U . . .
H93A H 1.017270 0.794568 0.883310 0.233 Uiso 1 1 calc R U . . .
H93B H 1.033877 0.824044 0.938656 0.233 Uiso 1 1 calc R U . . .
H93C H 1.055213 0.881622 0.906880 0.233 Uiso 1 1 calc R U . . .
C94 C 0.9381(11) 0.8810(10) 0.7321(6) 0.066(5) Uani 1 1 d D U . . .
H94A H 0.987017 0.896544 0.758424 0.079 Uiso 1 1 calc R U . . .
H94B H 0.927691 0.923629 0.731951 0.079 Uiso 1 1 calc R U . . .
C95 C 0.9476(12) 0.8541(11) 0.6852(6) 0.088(6) Uani 1 1 d D U . . .
H95A H 0.898564 0.839496 0.659234 0.105 Uiso 1 1 calc R U . . .
H95B H 0.955288 0.810033 0.685341 0.105 Uiso 1 1 calc R U . . .
C96 C 1.0209(12) 0.9169(11) 0.6771(8) 0.092(7) Uani 1 1 d D U . . .
H96A H 1.008662 0.956293 0.670559 0.138 Uiso 1 1 calc R U . . .
H96B H 1.033122 0.896687 0.650178 0.138 Uiso 1 1 calc R U . . .
H96C H 1.067357 0.937411 0.705402 0.138 Uiso 1 1 calc R U . . .
C97 C 0.8796(9) 1.1160(9) 0.8212(5) 0.042(3) Uani 1 1 d . . . . .
H97A H 0.932145 1.117069 0.828538 0.051 Uiso 1 1 calc R U . . .
H97B H 0.846948 1.082933 0.838015 0.051 Uiso 1 1 calc R U . . .
C98 C 0.8925(10) 1.1930(9) 0.8386(6) 0.050(4) Uani 1 1 d . . . . .
H98A H 0.840288 1.191768 0.835568 0.059 Uiso 1 1 calc R U . . .
H98B H 0.920090 1.225498 0.819781 0.059 Uiso 1 1 calc R U . . .
C99 C 0.9447(11) 1.2234(9) 0.8913(6) 0.058(4) Uani 1 1 d . . . . .
H99A H 0.920225 1.187672 0.908827 0.087 Uiso 1 1 calc R U . . .
H99B H 0.948079 1.270966 0.904707 0.087 Uiso 1 1 calc R U . . .
H99C H 0.998685 1.230845 0.893500 0.087 Uiso 1 1 calc R U . . .
C100 C 0.7978(9) 1.1815(8) 0.7114(6) 0.049(4) Uani 1 1 d D U . . .
H10C H 0.785020 1.149859 0.679708 0.059 Uiso 1 1 calc R U . . .
H10D H 0.855279 1.200846 0.728175 0.059 Uiso 1 1 calc R U . . .
C101 C 0.7816(11) 1.2462(10) 0.7064(10) 0.109(7) Uani 1 1 d D U . . .
H10E H 0.797488 1.279339 0.738065 0.131 Uiso 1 1 calc R U . . .
H10F H 0.814194 1.275483 0.688029 0.131 Uiso 1 1 calc R U . . .
C102 C 0.6929(11) 1.2175(12) 0.6816(8) 0.085(6) Uani 1 1 d D U . . .
H10G H 0.675239 1.179108 0.652439 0.128 Uiso 1 1 calc R U . . .
H10H H 0.684970 1.258722 0.674078 0.128 Uiso 1 1 calc R U . . .
H10I H 0.661464 1.196359 0.702426 0.128 Uiso 1 1 calc R U . . .
O21 O 0.6096(13) 0.5672(11) 0.9294(6) 0.043(4) Uani 0.5 1 d D . P C 1
O22 O 0.6974(12) 0.5701(12) 0.8821(7) 0.048(3) Uani 0.5 1 d D . P C 1
C61 C 0.545(2) 0.4962(18) 0.9266(12) 0.057(5) Uani 0.5 1 d D . P C 1
H61A H 0.511470 0.466484 0.893946 0.069 Uiso 0.5 1 calc R U P C 1
H61B H 0.512240 0.498440 0.946949 0.069 Uiso 0.5 1 calc R U P C 1
C62 C 0.609(2) 0.473(2) 0.9479(17) 0.077(7) Uani 0.5 1 d D . P C 1
H62A H 0.624005 0.448523 0.924298 0.092 Uiso 0.5 1 calc R U P C 1
H62B H 0.656025 0.512815 0.973480 0.092 Uiso 0.5 1 calc R U P C 1
C63 C 0.5420(19) 0.420(2) 0.9649(12) 0.069(6) Uani 0.5 1 d D . P C 1
H63A H 0.516884 0.445914 0.978554 0.104 Uiso 0.5 1 calc R U P C 1
H63B H 0.565061 0.401200 0.988929 0.104 Uiso 0.5 1 calc R U P C 1
H63C H 0.501584 0.377715 0.938196 0.104 Uiso 0.5 1 calc R U P C 1
C64 C 0.737(2) 0.585(2) 0.8471(12) 0.060(5) Uani 0.5 1 d D U P C 1
H64A H 0.740777 0.633323 0.845723 0.072 Uiso 0.5 1 calc R U P C 1
H64B H 0.691751 0.549085 0.818943 0.072 Uiso 0.5 1 calc R U P C 1
C65 C 0.807(2) 0.592(2) 0.8285(14) 0.076(6) Uani 0.5 1 d D U P C 1
H65A H 0.819887 0.635102 0.815267 0.091 Uiso 0.5 1 calc R U P C 1
H65B H 0.852317 0.608587 0.857544 0.091 Uiso 0.5 1 calc R U P C 1
C66 C 0.819(3) 0.538(3) 0.7941(17) 0.092(9) Uani 0.5 1 d D U P C 1
H66A H 0.848343 0.517047 0.812024 0.138 Uiso 0.5 1 calc R U P C 1
H66B H 0.850723 0.565860 0.774991 0.138 Uiso 0.5 1 calc R U P C 1
H66C H 0.767168 0.498388 0.773432 0.138 Uiso 0.5 1 calc R U P C 1
O21B O 0.6540(13) 0.5565(11) 0.9096(6) 0.043(4) Uani 0.5 1 d D . P C 2
O22B O 0.7337(12) 0.6208(12) 0.8621(8) 0.048(3) Uani 0.5 1 d D . P C 2
C61B C 0.592(3) 0.5224(19) 0.9303(12) 0.057(5) Uani 0.5 1 d D . P C 2
H61C H 0.541521 0.505269 0.904805 0.069 Uiso 0.5 1 calc R U P C 2
H61D H 0.597006 0.564166 0.953674 0.069 Uiso 0.5 1 calc R U P C 2
C62B C 0.573(3) 0.458(2) 0.9556(15) 0.077(7) Uani 0.5 1 d D . P C 2
H62C H 0.601292 0.477013 0.989979 0.092 Uiso 0.5 1 calc R U P C 2
H62D H 0.514999 0.426961 0.950078 0.092 Uiso 0.5 1 calc R U P C 2
C63B C 0.607(2) 0.4146(19) 0.9306(12) 0.069(6) Uani 0.5 1 d D . P C 2
H63D H 0.578553 0.396680 0.896763 0.104 Uiso 0.5 1 calc R U P C 2
H63E H 0.600707 0.372094 0.943550 0.104 Uiso 0.5 1 calc R U P C 2
H63F H 0.664447 0.447342 0.935660 0.104 Uiso 0.5 1 calc R U P C 2
C64B C 0.7232(17) 0.5612(17) 0.8288(12) 0.060(5) Uani 0.5 1 d D . P C 2
H64C H 0.725278 0.572825 0.798058 0.072 Uiso 0.5 1 calc R U P C 2
H64D H 0.671961 0.515949 0.824150 0.072 Uiso 0.5 1 calc R U P C 2
C65B C 0.795(2) 0.553(3) 0.8520(12) 0.076(6) Uani 0.5 1 d D . P C 2
H65C H 0.779150 0.502960 0.857550 0.091 Uiso 0.5 1 calc R U P C 2
H65D H 0.830067 0.591743 0.881922 0.091 Uiso 0.5 1 calc R U P C 2
C66B C 0.834(2) 0.564(3) 0.8123(16) 0.092(9) Uani 0.5 1 d D . P C 2
H66D H 0.863759 0.536003 0.812001 0.138 Uiso 0.5 1 calc R U P C 2
H66E H 0.870930 0.616750 0.817529 0.138 Uiso 0.5 1 calc R U P C 2
H66F H 0.792216 0.545506 0.781877 0.138 Uiso 0.5 1 calc R U P C 2

loop_
_atom_site_aniso_label
_atom_site_aniso_U_11
_atom_site_aniso_U_22
_atom_site_aniso_U_33
_atom_site_aniso_U_23
_atom_site_aniso_U_13
_atom_site_aniso_U_12
Pt1 0.0166(2) 0.0173(2) 0.0134(2) 0.00243(17) 0.00610(17) 0.00694(19)
Pt2 0.0222(2) 0.0174(2) 0.0338(3) 0.0099(2) 0.0162(2) 0.0112(2)
Ag1 0.0241(5) 0.0214(5) 0.0189(4) 0.0029(4) 0.0088(4) 0.0043(4)
Ag2 0.0223(5) 0.0298(5) 0.0248(5) 0.0066(4) 0.0132(4) 0.0107(4)
Ag3 0.0318(5) 0.0219(5) 0.0134(4) 0.0030(4) 0.0067(4) 0.0096(4)
Ag4 0.0292(5) 0.0249(5) 0.0282(5) 0.0114(4) 0.0136(4) 0.0156(4)
Ag5 0.0252(5) 0.0233(5) 0.0173(4) -0.0001(4) 0.0075(4) 0.0076(4)
Ag6 0.0189(4) 0.0337(5) 0.0194(4) 0.0036(4) 0.0052(4) 0.0079(4)
Ag7 0.0246(5) 0.0296(6) 0.0192(5) 0.0039(4) 0.0080(4) 0.0128(5)
Ag7B 0.0246(5) 0.0296(6) 0.0192(5) 0.0039(4) 0.0080(4) 0.0128(5)
Ag8 0.0256(5) 0.0232(5) 0.0209(4) 0.0005(4) 0.0097(4) 0.0091(4)
Ag9 0.0256(5) 0.0321(5) 0.0257(5) 0.0106(4) 0.0124(4) 0.0175(4)
Ag10 0.0203(4) 0.0313(5) 0.0181(4) 0.0089(4) 0.0072(4) 0.0088(4)
Ag11 0.0190(4) 0.0202(5) 0.0232(4) 0.0048(4) 0.0099(4) 0.0086(4)
Ag12 0.0190(4) 0.0181(4) 0.0247(4) 0.0079(4) 0.0108(4) 0.0091(4)
Ag13 0.0205(4) 0.0191(5) 0.0314(5) 0.0071(4) 0.0094(4) 0.0098(4)
Ag14 0.0251(5) 0.0207(5) 0.0327(5) 0.0066(4) 0.0153(4) 0.0115(4)
Ag15 0.0262(5) 0.0265(5) 0.0405(5) 0.0157(4) 0.0201(4) 0.0168(4)
Ag16 0.0308(5) 0.0259(5) 0.0318(5) 0.0129(4) 0.0160(4) 0.0156(4)
Ag17 0.0291(5) 0.0187(5) 0.0371(5) 0.0079(4) 0.0186(4) 0.0128(4)
Ag18 0.0267(5) 0.0215(5) 0.0364(5) 0.0066(4) 0.0130(4) 0.0098(4)
Ag19 0.0331(5) 0.0214(5) 0.0430(6) 0.0115(4) 0.0237(5) 0.0156(4)
Ag20 0.0284(5) 0.0234(5) 0.0416(5) 0.0172(4) 0.0201(4) 0.0150(4)
Ag21 0.0282(5) 0.0217(5) 0.0359(5) 0.0115(4) 0.0182(4) 0.0131(4)
Ag22 0.0223(5) 0.0234(5) 0.0393(5) 0.0096(4) 0.0159(4) 0.0120(4)
Ag23 0.0251(5) 0.0185(5) 0.0373(5) 0.0102(4) 0.0183(4) 0.0104(4)
Ag24 0.0446(6) 0.0339(6) 0.0299(5) 0.0080(4) 0.0230(5) 0.0136(5)
Ag25 0.0347(5) 0.0255(5) 0.0204(4) 0.0039(4) 0.0115(4) 0.0103(4)
Ag26 0.0248(5) 0.0402(6) 0.0195(5) 0.0027(4) 0.0054(4) 0.0149(5)
Ag27 0.0239(5) 0.0277(6) 0.0242(5) 0.0071(4) 0.0104(4) 0.0115(5)
AgT6 0.0248(5) 0.0402(6) 0.0195(5) 0.0027(4) 0.0054(4) 0.0149(5)
Ag2S 0.0239(5) 0.0277(6) 0.0242(5) 0.0071(4) 0.0104(4) 0.0115(5)
Ag28 0.0287(5) 0.0277(5) 0.0346(5) 0.0031(4) 0.0085(4) 0.0110(5)
Ag29 0.0270(5) 0.0294(6) 0.0456(6) 0.0066(5) 0.0092(5) 0.0119(5)
Ag30 0.0272(5) 0.0273(5) 0.0365(5) 0.0056(4) 0.0154(4) 0.0125(4)
Ag31 0.0288(5) 0.0230(5) 0.0357(5) 0.0096(4) 0.0178(4) 0.0131(4)
Ag32 0.0402(6) 0.0298(5) 0.0450(6) 0.0169(5) 0.0276(5) 0.0218(5)
S1 0.0284(17) 0.0304(18) 0.0378(18) 0.0108(15) 0.0144(15) 0.0099(15)
S2 0.0306(17) 0.0255(17) 0.0270(16) 0.0008(13) 0.0135(14) 0.0065(15)
S3 0.070(3) 0.034(2) 0.041(2) 0.0194(17) 0.038(2) 0.027(2)
S4 0.102(3) 0.0280(19) 0.0133(15) -0.0023(14) -0.0045(18) 0.029(2)
S5 0.085(3) 0.054(3) 0.0279(18) 0.0054(18) 0.0097(19) 0.046(2)
S6 0.0270(17) 0.065(3) 0.0290(17) 0.0131(17) 0.0137(15) 0.0208(18)
S7 0.0210(16) 0.044(2) 0.0393(19) 0.0155(17) 0.0075(15) 0.0081(16)
S8 0.045(2) 0.069(3) 0.057(2) 0.032(2) 0.024(2) 0.035(2)
S9 0.0249(16) 0.0354(19) 0.0284(16) -0.0019(14) 0.0097(14) 0.0090(15)
S10 0.0261(16) 0.0273(17) 0.0287(16) 0.0028(13) 0.0121(13) 0.0118(14)
S11 0.0362(19) 0.0332(19) 0.0322(17) 0.0060(15) 0.0042(15) 0.0154(16)
S12 0.058(3) 0.069(3) 0.038(2) -0.0054(19) 0.0038(18) 0.048(2)
S13 0.0301(18) 0.043(2) 0.0230(16) 0.0007(15) 0.0066(14) 0.0115(16)
S14 0.0366(19) 0.0242(17) 0.0431(19) -0.0023(15) 0.0231(16) 0.0117(15)
S15 0.070(3) 0.124(5) 0.102(4) 0.061(4) 0.065(3) 0.071(4)
S16 0.151(6) 0.145(6) 0.056(3) 0.031(3) 0.033(3) 0.133(5)
S17 0.0371(19) 0.038(2) 0.0324(18) 0.0061(15) 0.0163(15) 0.0165(17)
S18 0.041(2) 0.044(2) 0.0322(18) 0.0089(16) 0.0121(16) 0.0232(18)
S19 0.0350(18) 0.0318(18) 0.0345(17) 0.0113(15) 0.0166(15) 0.0192(16)
S20 0.0256(16) 0.042(2) 0.0240(15) 0.0006(14) 0.0082(13) 0.0180(16)
S21 0.0335(17) 0.0255(16) 0.0230(15) 0.0027(13) 0.0030(13) 0.0175(15)
S22 0.0240(17) 0.0337(19) 0.0374(18) 0.0019(15) 0.0007(14) 0.0080(15)
S23 0.041(2) 0.030(2) 0.092(3) -0.011(2) 0.013(2) 0.0140(19)
S24 0.035(2) 0.0254(19) 0.063(3) -0.0006(18) 0.0040(18) 0.0077(17)
S25 0.077(3) 0.045(2) 0.056(3) -0.002(2) 0.025(2) 0.035(2)
S26 0.063(3) 0.059(3) 0.090(3) 0.051(3) 0.060(3) 0.047(2)
S27 0.0327(18) 0.0290(18) 0.049(2) 0.0151(16) 0.0121(16) 0.0129(16)
S28 0.0311(17) 0.0257(17) 0.0415(18) 0.0148(15) 0.0200(15) 0.0154(15)
S29 0.0409(19) 0.0357(19) 0.0369(18) 0.0100(15) 0.0157(16) 0.0249(17)
S30 0.0282(17) 0.0269(17) 0.0335(17) 0.0056(14) 0.0161(14) 0.0131(15)
S31 0.0285(18) 0.0305(18) 0.058(2) 0.0102(17) 0.0193(16) 0.0163(16)
S32 0.0299(18) 0.0273(18) 0.061(2) 0.0071(17) 0.0030(17) 0.0154(16)
S33 0.0377(19) 0.0247(17) 0.0346(17) 0.0077(14) 0.0231(15) 0.0127(15)
S34 0.0273(17) 0.0261(17) 0.0340(17) 0.0082(14) 0.0171(14) 0.0072(14)
P1 0.0259(17) 0.0229(17) 0.0299(17) 0.0044(14) 0.0121(14) 0.0024(15)
P2 0.110(4) 0.052(3) 0.0188(17) 0.0151(17) 0.028(2) 0.057(3)
P3 0.051(2) 0.072(3) 0.033(2) 0.019(2) 0.0230(18) 0.040(2)
P4 0.0285(19) 0.056(3) 0.0286(18) 0.0091(18) 0.0042(15) 0.0166(19)
P5 0.0273(17) 0.0275(18) 0.0197(15) -0.0018(13) 0.0090(13) 0.0085(15)
P6 0.0307(19) 0.033(2) 0.049(2) 0.0145(17) 0.0170(17) 0.0195(17)
P7 0.0287(19) 0.049(2) 0.0269(18) -0.0141(17) 0.0100(15) 0.0094(18)
P8 0.072(3) 0.096(4) 0.109(4) 0.073(4) 0.068(3) 0.071(3)
P9 0.045(2) 0.047(2) 0.0242(17) 0.0123(16) 0.0121(16) 0.0304(19)
P10 0.0230(16) 0.0236(17) 0.0289(17) 0.0001(14) 0.0109(14) 0.0093(14)
P11 0.073(3) 0.049(3) 0.063(3) -0.011(2) -0.035(3) 0.042(3)
P12 0.033(2) 0.032(2) 0.072(3) -0.013(2) 0.002(2) 0.0102(19)
P13 0.104(4) 0.042(2) 0.088(3) 0.036(2) 0.079(3) 0.051(3)
P14 0.0296(18) 0.0301(19) 0.0388(19) 0.0134(16) 0.0164(15) 0.0163(16)
P15 0.0265(17) 0.0246(17) 0.0293(17) 0.0014(14) 0.0138(14) 0.0106(15)
P16 0.0233(18) 0.036(2) 0.061(2) 0.0182(18) 0.0184(17) 0.0184(17)
P17 0.0304(18) 0.0210(17) 0.0346(18) 0.0094(14) 0.0170(15) 0.0104(15)
O1 0.033(5) 0.027(5) 0.040(5) 0.010(4) 0.016(4) 0.011(4)
O2 0.027(4) 0.030(5) 0.047(6) -0.001(4) 0.009(4) 0.006(4)
O3 0.120(10) 0.067(8) 0.026(5) 0.023(5) 0.037(6) 0.063(8)
O4 0.128(8) 0.091(7) 0.051(6) 0.034(5) 0.037(5) 0.074(6)
O5 0.078(8) 0.073(8) 0.069(8) 0.031(7) 0.051(7) 0.049(6)
O6 0.080(9) 0.064(7) 0.047(7) 0.021(6) 0.013(6) 0.035(7)
O7 0.042(6) 0.113(10) 0.043(5) 0.025(6) 0.016(5) 0.050(7)
O8 0.068(8) 0.086(9) 0.057(8) -0.004(7) -0.021(7) 0.028(7)
O9 0.036(5) 0.042(6) 0.030(5) 0.002(4) 0.019(4) 0.010(4)
O10 0.043(6) 0.028(5) 0.033(5) 0.004(4) 0.023(4) 0.009(5)
O11 0.110(11) 0.053(8) 0.178(16) 0.007(9) 0.117(12) 0.035(8)
O12 0.036(5) 0.066(7) 0.059(7) 0.036(6) 0.023(5) 0.029(5)
O13 0.037(5) 0.093(9) 0.024(5) -0.008(5) 0.009(4) 0.016(5)
O14 0.042(7) 0.075(8) 0.064(8) -0.054(6) 0.013(6) -0.004(6)
O15 0.060(7) 0.076(9) 0.078(8) 0.026(7) 0.034(6) 0.045(7)
O16 0.066(8) 0.084(9) 0.111(11) 0.057(8) 0.053(8) 0.052(8)
O17 0.057(6) 0.063(7) 0.036(5) 0.014(5) 0.017(5) 0.037(6)
O18 0.035(5) 0.047(6) 0.040(5) 0.015(5) 0.017(4) 0.023(5)
O19 0.029(5) 0.024(4) 0.027(4) 0.006(4) 0.010(4) 0.010(4)
O20 0.034(5) 0.033(5) 0.045(5) 0.009(4) 0.022(4) 0.018(4)
O23 0.042(6) 0.049(7) 0.060(7) -0.005(6) 0.006(5) 0.018(5)
O24 0.047(7) 0.038(6) 0.093(9) -0.018(6) 0.010(7) 0.010(6)
O25 0.160(14) 0.125(12) 0.128(13) 0.087(11) 0.129(12) 0.116(11)
O26 0.134(9) 0.076(7) 0.108(9) 0.022(6) 0.050(7) 0.056(6)
O27 0.041(5) 0.034(5) 0.051(5) 0.019(5) 0.023(5) 0.022(5)
O28 0.041(6) 0.038(5) 0.055(6) 0.019(5) 0.023(5) 0.023(5)
O29 0.031(5) 0.036(5) 0.039(5) -0.003(4) 0.015(4) 0.014(4)
O30 0.034(5) 0.032(5) 0.031(5) 0.009(4) 0.014(4) 0.014(4)
O31 0.029(5) 0.043(6) 0.068(6) 0.015(5) 0.013(5) 0.017(5)
O32 0.037(5) 0.045(6) 0.079(8) 0.034(6) 0.025(5) 0.024(5)
O33 0.034(5) 0.032(5) 0.036(4) 0.009(4) 0.013(4) 0.016(4)
O34 0.050(6) 0.028(5) 0.051(6) 0.012(4) 0.030(5) 0.017(5)
C1 0.050(9) 0.034(8) 0.043(7) 0.010(6) 0.018(7) 0.020(7)
C2 0.050(9) 0.031(8) 0.042(7) 0.009(6) 0.015(7) 0.011(7)
C3 0.042(9) 0.039(9) 0.079(11) 0.029(8) 0.020(8) 0.012(7)
C4 0.026(6) 0.034(8) 0.047(6) -0.002(6) 0.013(6) 0.001(6)
C5 0.019(6) 0.037(8) 0.046(7) -0.007(5) 0.005(5) -0.006(6)
C6 0.045(10) 0.091(14) 0.068(11) 0.032(10) 0.011(9) 0.009(10)
C7 0.034(8) 0.094(11) 0.041(9) 0.036(9) 0.012(7) 0.016(8)
C8 0.14(2) 0.137(15) 0.26(3) 0.16(2) 0.12(2) 0.117(17)
C9 0.21(4) 0.22(4) 0.24(4) -0.08(3) 0.01(3) 0.16(4)
C10 0.095(10) 0.100(10) 0.091(9) 0.029(7) 0.038(7) 0.044(7)
C11 0.076(9) 0.101(10) 0.069(9) 0.014(7) 0.030(7) 0.036(7)
C12 0.091(13) 0.078(12) 0.101(14) 0.008(10) 0.036(10) 0.034(10)
C13 0.091(9) 0.090(9) 0.097(9) 0.035(7) 0.045(8) 0.032(6)
C14 0.112(11) 0.133(12) 0.104(9) 0.047(8) 0.068(8) 0.037(8)
C15 0.168(18) 0.17(2) 0.125(12) 0.026(14) 0.049(11) 0.063(15)
C16 0.074(12) 0.068(10) 0.059(10) 0.030(7) 0.027(9) 0.040(10)
C17 0.067(12) 0.076(10) 0.062(10) 0.023(8) 0.019(8) 0.044(10)
C18 0.098(17) 0.088(16) 0.118(17) 0.027(13) 0.059(14) 0.059(15)
C19 0.119(16) 0.16(2) 0.050(8) 0.038(11) 0.030(10) 0.119(17)
C20 0.098(16) 0.20(3) 0.071(12) 0.036(15) 0.021(12) 0.118(19)
C21 0.16(3) 0.12(2) 0.136(18) 0.062(18) 0.11(2) 0.08(2)
C22 0.099(16) 0.138(18) 0.100(16) -0.003(14) 0.050(16) -0.003(12)
C23 0.064(13) 0.099(16) 0.062(11) 0.003(10) 0.001(10) -0.003(11)
C24 0.21(3) 0.20(3) 0.13(2) 0.11(2) 0.11(3) 0.12(3)
C25 0.048(7) 0.055(8) 0.044(6) 0.003(5) 0.010(5) 0.013(6)
C26 0.113(11) 0.122(11) 0.107(10) 0.044(9) 0.011(7) 0.055(8)
C27 0.125(14) 0.095(13) 0.054(10) 0.014(9) 0.006(9) 0.050(11)
C28 0.043(8) 0.043(7) 0.038(7) 0.014(6) 0.020(6) 0.018(7)
C29 0.063(9) 0.052(8) 0.050(9) 0.017(7) 0.032(7) 0.031(8)
C30 0.077(12) 0.044(10) 0.078(12) -0.003(9) 0.025(9) 0.001(9)
C31 0.098(14) 0.143(19) 0.26(4) 0.12(2) 0.09(2) 0.062(12)
C32 0.081(18) 0.15(2) 0.26(4) 0.13(2) -0.002(18) 0.007(15)
C33 0.116(17) 0.133(16) 0.084(15) 0.049(14) 0.025(13) 0.087(13)
C34 0.038(9) 0.065(10) 0.098(14) 0.032(11) 0.031(9) 0.019(8)
C35 0.15(3) 0.14(3) 0.24(3) 0.09(3) 0.16(3) 0.08(2)
C36 0.11(2) 0.14(3) 0.24(4) 0.02(3) 0.11(3) 0.07(2)
C37 0.060(8) 0.038(8) 0.032(7) 0.008(6) 0.030(6) 0.006(6)
C38 0.082(12) 0.080(12) 0.032(8) -0.001(9) 0.037(9) 0.008(10)
C39 0.12(2) 0.17(2) 0.13(2) 0.056(18) 0.095(18) 0.11(2)
C40 0.079(11) 0.090(9) 0.080(9) -0.010(7) 0.045(7) 0.030(8)
C41 0.097(11) 0.082(9) 0.085(9) -0.002(6) 0.035(8) 0.046(8)
C42 0.149(18) 0.139(16) 0.118(17) 0.030(13) 0.038(14) 0.096(15)
C40B 0.079(11) 0.090(9) 0.080(9) -0.010(7) 0.045(7) 0.030(8)
C41B 0.097(11) 0.082(9) 0.085(9) -0.002(6) 0.035(8) 0.046(8)
C42B 0.149(18) 0.139(16) 0.118(17) 0.030(13) 0.038(14) 0.096(15)
C43 0.070(8) 0.091(10) 0.092(9) 0.020(7) 0.016(6) 0.040(8)
C44 0.098(10) 0.122(10) 0.131(11) 0.021(7) 0.025(8) 0.077(8)
C45 0.162(18) 0.136(13) 0.162(19) -0.005(12) 0.048(15) 0.076(12)
C46 0.119(19) 0.21(3) 0.23(3) 0.18(3) 0.133(19) 0.13(2)
C47 0.107(18) 0.24(3) 0.26(3) 0.21(3) 0.14(2) 0.14(2)
C48 0.14(2) 0.38(6) 0.23(4) 0.21(4) 0.11(2) 0.15(3)
C49 0.058(8) 0.124(15) 0.070(11) 0.049(10) 0.039(8) 0.057(9)
C50 0.126(18) 0.125(19) 0.124(19) 0.030(14) 0.012(15) 0.057(13)
C51 0.10(2) 0.11(2) 0.107(17) 0.010(15) -0.005(15) 0.033(18)
C52 0.055(10) 0.041(9) 0.047(7) 0.009(7) 0.029(7) 0.019(8)
C53 0.071(12) 0.074(11) 0.041(7) 0.015(8) 0.026(8) 0.022(10)
C54 0.046(10) 0.070(10) 0.053(10) 0.028(9) 0.013(8) 0.006(9)
C55 0.043(8) 0.032(7) 0.037(7) 0.009(5) 0.002(6) 0.017(6)
C56 0.043(8) 0.036(7) 0.053(8) 0.009(6) 0.022(7) 0.019(7)
C57 0.086(13) 0.043(9) 0.064(11) 0.012(8) 0.027(10) 0.040(10)
C58 0.055(7) 0.041(6) 0.073(8) 0.007(5) 0.019(6) 0.026(5)
C59 0.070(8) 0.092(10) 0.113(11) 0.006(7) 0.040(8) 0.033(6)
C60 0.077(13) 0.124(16) 0.160(18) -0.001(12) 0.034(12) 0.060(12)
C67 0.043(7) 0.069(12) 0.057(10) -0.007(8) 0.003(8) 0.019(8)
C68 0.057(9) 0.075(13) 0.053(10) -0.008(8) 0.000(8) 0.030(9)
C69 0.064(9) 0.097(16) 0.052(11) -0.012(10) 0.003(8) 0.043(11)
C70 0.096(10) 0.103(9) 0.130(11) 0.014(7) 0.017(7) 0.062(8)
C71 0.139(12) 0.093(9) 0.128(11) 0.028(8) 0.042(8) 0.050(8)
C72 0.20(2) 0.144(15) 0.21(2) 0.054(15) 0.050(15) 0.102(16)
C73 0.100(16) 0.171(17) 0.12(2) 0.092(18) 0.073(15) 0.083(14)
C74 0.14(3) 0.21(3) 0.17(3) 0.12(3) 0.12(2) 0.11(2)
C75 0.28(5) 0.36(6) 0.12(3) 0.10(3) 0.10(3) 0.26(5)
C76 0.169(12) 0.157(13) 0.163(13) 0.056(9) 0.074(9) 0.064(7)
C77 0.195(14) 0.199(14) 0.206(14) 0.044(9) 0.064(9) 0.077(9)
C78 0.212(18) 0.23(2) 0.26(2) 0.050(18) 0.095(17) 0.091(14)
C79 0.082(12) 0.051(10) 0.052(7) 0.023(8) 0.035(8) 0.046(9)
C80 0.075(11) 0.051(10) 0.050(7) 0.023(8) 0.034(8) 0.039(9)
C81 0.14(2) 0.090(15) 0.058(10) 0.030(11) 0.052(12) 0.081(15)
C82 0.067(10) 0.045(8) 0.048(7) 0.021(6) 0.024(7) 0.038(8)
C83 0.048(8) 0.037(8) 0.064(8) 0.020(6) 0.032(6) 0.025(7)
C84 0.060(9) 0.034(8) 0.053(8) 0.011(6) 0.026(6) 0.028(8)
C85 0.033(8) 0.054(8) 0.048(9) 0.000(7) 0.022(7) 0.016(7)
C86 0.065(11) 0.056(8) 0.072(11) 0.003(8) 0.027(9) 0.037(9)
C87 0.089(15) 0.060(12) 0.094(14) 0.020(10) 0.046(13) 0.032(12)
C88 0.040(8) 0.056(9) 0.045(8) 0.023(7) 0.018(6) 0.023(7)
C89 0.044(8) 0.054(9) 0.042(8) 0.022(7) 0.026(7) 0.029(7)
C90 0.077(12) 0.058(10) 0.059(10) 0.034(9) 0.051(9) 0.044(9)
C91 0.051(8) 0.065(8) 0.064(6) 0.010(6) 0.023(6) 0.020(6)
C92 0.136(11) 0.139(12) 0.112(11) 0.053(9) 0.032(8) 0.070(9)
C93 0.148(15) 0.17(2) 0.16(2) 0.048(15) 0.033(13) 0.093(15)
C94 0.061(8) 0.060(8) 0.073(8) 0.026(6) 0.031(6) 0.019(6)
C95 0.091(9) 0.085(10) 0.083(8) 0.019(7) 0.042(8) 0.032(7)
C96 0.096(12) 0.099(13) 0.086(12) 0.015(10) 0.054(10) 0.042(9)
C97 0.035(8) 0.053(8) 0.039(6) 0.011(6) 0.011(6) 0.022(7)
C98 0.046(9) 0.047(8) 0.053(7) 0.007(6) 0.022(7) 0.018(8)
C99 0.062(11) 0.045(9) 0.057(8) 0.002(7) 0.021(7) 0.019(9)
C100 0.041(7) 0.046(7) 0.060(7) 0.026(6) 0.025(6) 0.013(5)
C101 0.111(10) 0.104(9) 0.126(11) 0.062(8) 0.024(7) 0.059(8)
C102 0.092(10) 0.076(12) 0.103(13) 0.052(11) 0.023(9) 0.048(9)
O21 0.069(10) 0.041(8) 0.020(7) 0.008(6) 0.004(6) 0.031(8)
O22 0.038(8) 0.048(9) 0.059(9) 0.016(7) 0.009(6) 0.023(7)
C61 0.100(16) 0.037(11) 0.027(9) 0.013(9) 0.021(12) 0.025(11)
C62 0.09(2) 0.045(15) 0.065(15) 0.033(10) 0.006(13) 0.007(17)
C63 0.071(16) 0.056(14) 0.057(14) 0.040(11) -0.009(11) 0.016(13)
C64 0.057(8) 0.052(10) 0.062(9) 0.012(7) 0.017(7) 0.020(7)
C65 0.072(9) 0.080(11) 0.085(10) 0.016(7) 0.025(7) 0.047(8)
C66 0.088(15) 0.088(17) 0.099(17) 0.007(11) 0.041(14) 0.041(13)
O21B 0.069(10) 0.041(8) 0.020(7) 0.008(6) 0.004(6) 0.031(8)
O22B 0.038(8) 0.048(9) 0.059(9) 0.016(7) 0.009(6) 0.023(7)
C61B 0.100(16) 0.037(11) 0.027(9) 0.013(9) 0.021(12) 0.025(11)
C62B 0.09(2) 0.045(15) 0.065(15) 0.033(10) 0.006(13) 0.007(17)
C63B 0.071(16) 0.056(14) 0.057(14) 0.040(11) -0.009(11) 0.016(13)
C64B 0.057(8) 0.052(10) 0.062(9) 0.012(7) 0.017(7) 0.020(7)
C65B 0.072(9) 0.080(11) 0.085(10) 0.016(7) 0.025(7) 0.047(8)
C66B 0.088(15) 0.088(17) 0.099(17) 0.007(11) 0.041(14) 0.041(13)

loop_
_atom_type_symbol
_atom_type_description
_atom_type_scat_dispersion_real
_atom_type_scat_dispersion_imag
_atom_type_scat_source
C C 0.0033 0.0016 'International Tables Vol C Tables 4.2.6.8 and 6.1.1.4'
H H 0.0000 0.0000 'International Tables Vol C Tables 4.2.6.8 and 6.1.1.4'
O O 0.0106 0.0060 'International Tables Vol C Tables 4.2.6.8 and 6.1.1.4'
P P 0.1023 0.0942 'International Tables Vol C Tables 4.2.6.8 and 6.1.1.4'
S S 0.1246 0.1234 'International Tables Vol C Tables 4.2.6.8 and 6.1.1.4'
Ag Ag -0.8971 1.1015 'International Tables Vol C Tables 4.2.6.8 and 6.1.1.4'
Pt Pt -1.7033 8.3905 'International Tables Vol C Tables 4.2.6.8 and 6.1.1.4'

loop_
_geom_angle_atom_site_label_1
_geom_angle_atom_site_label_2
_geom_angle_atom_site_label_3
_geom_angle
_geom_angle_site_symmetry_1
_geom_angle_site_symmetry_3
_geom_angle_publ_flag
Ag7B Pt1 Ag3 65.8(3) . . ?
Ag7B Pt1 Ag12 62.8(3) . . ?
Ag3 Pt1 Ag12 118.47(3) . . ?
Ag7B Pt1 Ag2 120.3(3) . . ?
Ag3 Pt1 Ag2 63.98(3) . . ?
Ag12 Pt1 Ag2 119.67(3) . . ?
Ag7B Pt1 Ag8 69.4(3) . . ?
Ag3 Pt1 Ag8 67.06(3) . . ?
Ag12 Pt1 Ag8 65.05(3) . . ?
Ag2 Pt1 Ag8 62.88(3) . . ?
Ag7B Pt1 Ag11 65.4(3) . . ?
Ag3 Pt1 Ag11 119.62(3) . . ?
Ag12 Pt1 Ag11 63.57(3) . . ?
Ag2 Pt1 Ag11 174.09(3) . . ?
Ag8 Pt1 Ag11 122.45(3) . . ?
Ag7B Pt1 Ag10 116.5(3) . . ?
Ag3 Pt1 Ag10 176.34(3) . . ?
Ag12 Pt1 Ag10 61.78(3) . . ?
Ag2 Pt1 Ag10 112.54(3) . . ?
Ag8 Pt1 Ag10 110.63(3) . . ?
Ag11 Pt1 Ag10 63.95(3) . . ?
Ag7B Pt1 Ag1 119.3(3) . . ?
Ag3 Pt1 Ag1 65.02(3) . . ?
Ag12 Pt1 Ag1 176.31(3) . . ?
Ag2 Pt1 Ag1 62.47(3) . . ?
Ag8 Pt1 Ag1 118.34(3) . . ?
Ag11 Pt1 Ag1 114.02(3) . . ?
Ag10 Pt1 Ag1 114.82(3) . . ?
Ag7B Pt1 Ag5 119.0(3) . . ?
Ag3 Pt1 Ag5 119.62(3) . . ?
Ag12 Pt1 Ag5 113.58(3) . . ?
Ag2 Pt1 Ag5 112.69(3) . . ?
Ag8 Pt1 Ag5 170.43(3) . . ?
Ag11 Pt1 Ag5 61.63(3) . . ?
Ag10 Pt1 Ag5 62.30(3) . . ?
Ag1 Pt1 Ag5 62.82(3) . . ?
Ag7B Pt1 Ag4 69.0(3) . . ?
Ag3 Pt1 Ag4 68.29(3) . . ?
Ag12 Pt1 Ag4 118.28(3) . . ?
Ag2 Pt1 Ag4 116.90(3) . . ?
Ag8 Pt1 Ag4 128.04(3) . . ?
Ag11 Pt1 Ag4 62.62(3) . . ?
Ag10 Pt1 Ag4 115.04(3) . . ?
Ag1 Pt1 Ag4 61.24(3) . . ?
Ag5 Pt1 Ag4 61.36(3) . . ?
Ag7B Pt1 Ag6 178.9(3) . . ?
Ag3 Pt1 Ag6 115.29(3) . . ?
Ag12 Pt1 Ag6 116.24(3) . . ?
Ag2 Pt1 Ag6 60.46(3) . . ?
Ag8 Pt1 Ag6 110.71(3) . . ?
Ag11 Pt1 Ag6 113.87(3) . . ?
Ag10 Pt1 Ag6 62.47(3) . . ?
Ag1 Pt1 Ag6 61.69(3) . . ?
Ag5 Pt1 Ag6 60.78(3) . . ?
Ag4 Pt1 Ag6 111.43(3) . . ?
Ag7B Pt1 Ag9 118.3(3) . . ?
Ag3 Pt1 Ag9 116.38(3) . . ?
Ag12 Pt1 Ag9 65.86(3) . . ?
Ag2 Pt1 Ag9 62.69(3) . . ?
Ag8 Pt1 Ag9 59.36(3) . . ?
Ag11 Pt1 Ag9 116.88(3) . . ?
Ag10 Pt1 Ag9 60.14(3) . . ?
Ag1 Pt1 Ag9 114.16(3) . . ?
Ag5 Pt1 Ag9 111.16(3) . . ?
Ag4 Pt1 Ag9 172.19(3) . . ?
Ag6 Pt1 Ag9 61.17(3) . . ?
Ag7B Pt1 H1M 26.2(8) . . ?
Ag3 Pt1 H1M 73.7(10) . . ?
Ag12 Pt1 H1M 74.9(10) . . ?
Ag2 Pt1 H1M 137.2(10) . . ?
Ag8 Pt1 H1M 95.5(8) . . ?
Ag11 Pt1 H1M 47.4(9) . . ?
Ag10 Pt1 H1M 109.6(10) . . ?
Ag1 Pt1 H1M 105.7(10) . . ?
Ag5 Pt1 H1M 93.1(8) . . ?
Ag4 Pt1 H1M 46.7(9) . . ?
Ag6 Pt1 H1M 153.7(8) . . ?
Ag9 Pt1 H1M 139.5(9) . . ?
Ag21 Pt2 Ag22 63.26(3) . . ?
Ag21 Pt2 Ag13 115.28(3) . . ?
Ag22 Pt2 Ag13 62.67(3) . . ?
Ag21 Pt2 Ag20 64.46(3) . . ?
Ag22 Pt2 Ag20 118.58(3) . . ?
Ag13 Pt2 Ag20 177.44(3) . . ?
Ag21 Pt2 Ag12 117.52(3) . . ?
Ag22 Pt2 Ag12 116.98(3) . . ?
Ag13 Pt2 Ag12 63.42(3) . . ?
Ag20 Pt2 Ag12 114.28(3) . . ?
Ag21 Pt2 Ag23 65.55(3) . . ?
Ag22 Pt2 Ag23 64.74(3) . . ?
Ag13 Pt2 Ag23 116.44(3) . . ?
Ag20 Pt2 Ag23 65.92(3) . . ?
Ag12 Pt2 Ag23 176.83(3) . . ?
Ag21 Pt2 Ag16 65.51(3) . . ?
Ag22 Pt2 Ag16 118.00(3) . . ?
Ag13 Pt2 Ag16 115.18(3) . . ?
Ag20 Pt2 Ag16 62.30(3) . . ?
Ag12 Pt2 Ag16 62.39(3) . . ?
Ag23 Pt2 Ag16 119.56(3) . . ?
Ag21 Pt2 Ag19 116.47(3) . . ?
Ag22 Pt2 Ag19 118.36(3) . . ?
Ag13 Pt2 Ag19 118.91(3) . . ?
Ag20 Pt2 Ag19 62.79(3) . . ?
Ag12 Pt2 Ag19 114.73(3) . . ?
Ag23 Pt2 Ag19 62.36(3) . . ?
Ag16 Pt2 Ag19 114.25(3) . . ?
Ag21 Pt2 Ag18 118.75(3) . . ?
Ag22 Pt2 Ag18 66.75(3) . . ?
Ag13 Pt2 Ag18 65.70(3) . . ?
Ag20 Pt2 Ag18 116.76(3) . . ?
Ag12 Pt2 Ag18 115.34(3) . . ?
Ag23 Pt2 Ag18 62.50(3) . . ?
Ag16 Pt2 Ag18 175.19(3) . . ?
Ag19 Pt2 Ag18 62.31(3) . . ?
Ag21 Pt2 Ag14 179.82(4) . . ?
Ag22 Pt2 Ag14 116.89(3) . . ?
Ag13 Pt2 Ag14 64.79(3) . . ?
Ag20 Pt2 Ag14 115.47(3) . . ?
Ag12 Pt2 Ag14 62.34(3) . . ?
Ag23 Pt2 Ag14 114.58(3) . . ?
Ag16 Pt2 Ag14 114.32(3) . . ?
Ag19 Pt2 Ag14 63.57(3) . . ?
Ag18 Pt2 Ag14 61.42(3) . . ?
Ag21 Pt2 Ag15 118.10(3) . . ?
Ag22 Pt2 Ag15 178.49(3) . . ?
Ag13 Pt2 Ag15 115.86(3) . . ?
Ag20 Pt2 Ag15 62.90(3) . . ?
Ag12 Pt2 Ag15 61.98(3) . . ?
Ag23 Pt2 Ag15 116.24(3) . . ?
Ag16 Pt2 Ag15 62.71(3) . . ?
Ag19 Pt2 Ag15 61.85(3) . . ?
Ag18 Pt2 Ag15 112.53(3) . . ?
Ag14 Pt2 Ag15 61.75(3) . . ?
Ag21 Pt2 Ag17 61.76(3) . . ?
Ag22 Pt2 Ag17 64.54(3) . . ?
Ag13 Pt2 Ag17 64.66(3) . . ?
Ag20 Pt2 Ag17 113.57(3) . . ?
Ag12 Pt2 Ag17 64.64(3) . . ?
Ag23 Pt2 Ag17 118.36(3) . . ?
Ag16 Pt2 Ag17 61.80(3) . . ?
Ag19 Pt2 Ag17 175.97(4) . . ?
Ag18 Pt2 Ag17 121.69(3) . . ?
Ag14 Pt2 Ag17 118.19(3) . . ?
Ag15 Pt2 Ag17 115.33(3) . . ?
S1 Ag1 Pt1 148.22(9) . . ?
S1 Ag1 S2 75.96(10) . . ?
Pt1 Ag1 S2 135.57(8) . . ?
S1 Ag1 Ag4 149.25(8) . . ?
Pt1 Ag1 Ag4 59.55(3) . . ?
S2 Ag1 Ag4 76.64(7) . . ?
S1 Ag1 Ag6 101.43(8) . . ?
Pt1 Ag1 Ag6 59.46(3) . . ?
S2 Ag1 Ag6 138.37(7) . . ?
Ag4 Ag1 Ag6 108.27(4) . . ?
S1 Ag1 Ag2 90.61(8) . . ?
Pt1 Ag1 Ag2 58.03(3) . . ?
S2 Ag1 Ag2 159.92(7) . . ?
Ag4 Ag1 Ag2 111.51(4) . . ?
Ag6 Ag1 Ag2 58.31(3) . . ?
S1 Ag1 Ag5 136.38(8) . . ?
Pt1 Ag1 Ag5 58.60(3) . . ?
S2 Ag1 Ag5 94.16(7) . . ?
Ag4 Ag1 Ag5 59.41(3) . . ?
Ag6 Ag1 Ag5 58.70(3) . . ?
Ag2 Ag1 Ag5 105.80(4) . . ?
S1 Ag1 Ag24 54.03(8) . . ?
Pt1 Ag1 Ag24 108.29(4) . . ?
S2 Ag1 Ag24 96.94(7) . . ?
Ag4 Ag1 Ag24 116.56(4) . . ?
Ag6 Ag1 Ag24 115.29(4) . . ?
Ag2 Ag1 Ag24 62.99(3) . . ?
Ag5 Ag1 Ag24 166.85(4) . . ?
S1 Ag1 Ag3 114.98(8) . . ?
Pt1 Ag1 Ag3 55.89(3) . . ?
S2 Ag1 Ag3 112.68(7) . . ?
Ag4 Ag1 Ag3 64.28(3) . . ?
Ag6 Ag1 Ag3 106.01(4) . . ?
Ag2 Ag1 Ag3 59.36(3) . . ?
Ag5 Ag1 Ag3 108.07(4) . . ?
Ag24 Ag1 Ag3 60.96(3) . . ?
S1 Ag1 Ag25 92.61(8) . . ?
Pt1 Ag1 Ag25 105.53(3) . . ?
S2 Ag1 Ag25 50.57(7) . . ?
Ag4 Ag1 Ag25 58.86(3) . . ?
Ag6 Ag1 Ag25 164.92(4) . . ?
Ag2 Ag1 Ag25 116.67(4) . . ?
Ag5 Ag1 Ag25 113.82(4) . . ?
Ag24 Ag1 Ag25 68.89(3) . . ?
Ag3 Ag1 Ag25 62.37(3) . . ?
S6 Ag2 Pt1 162.41(9) . . ?
S6 Ag2 Ag6 101.99(9) . . ?
Pt1 Ag2 Ag6 60.85(3) . . ?
S6 Ag2 Ag8 129.97(10) . . ?
Pt1 Ag2 Ag8 58.69(3) . . ?
Ag6 Ag2 Ag8 107.71(4) . . ?
S6 Ag2 Ag1 117.46(10) . . ?
Pt1 Ag2 Ag1 59.50(3) . . ?
Ag6 Ag2 Ag1 60.82(3) . . ?
Ag8 Ag2 Ag1 112.06(4) . . ?
S6 Ag2 Ag3 139.01(9) . . ?
Pt1 Ag2 Ag3 57.09(3) . . ?
Ag6 Ag2 Ag3 109.81(4) . . ?
Ag8 Ag2 Ag3 63.10(3) . . ?
Ag1 Ag2 Ag3 61.64(3) . . ?
S6 Ag2 Ag9 109.82(10) . . ?
Pt1 Ag2 Ag9 59.69(3) . . ?
Ag6 Ag2 Ag9 60.30(3) . . ?
Ag8 Ag2 Ag9 57.14(3) . . ?
Ag1 Ag2 Ag9 109.29(4) . . ?
Ag3 Ag2 Ag9 108.17(4) . . ?
S6 Ag2 Ag24 83.36(10) . . ?
Pt1 Ag2 Ag24 106.58(4) . . ?
Ag6 Ag2 Ag24 114.31(4) . . ?
Ag8 Ag2 Ag24 117.63(4) . . ?
Ag1 Ag2 Ag24 59.39(3) . . ?
Ag3 Ag2 Ag24 60.47(3) . . ?
Ag9 Ag2 Ag24 166.26(4) . . ?
S4 Ag3 Pt1 155.28(13) . . ?
S4 Ag3 Ag2 140.99(13) . . ?
Pt1 Ag3 Ag2 58.93(3) . . ?
S4 Ag3 Ag7B 98.3(3) . . ?
Pt1 Ag3 Ag7B 57.0(3) . . ?
Ag2 Ag3 Ag7B 108.6(3) . . ?
S4 Ag3 Ag7 90.54(12) . . ?
Pt1 Ag3 Ag7 65.68(3) . . ?
Ag2 Ag3 Ag7 108.35(4) . . ?
S4 Ag3 Ag1 138.03(9) . . ?
Pt1 Ag3 Ag1 59.09(3) . . ?
Ag2 Ag3 Ag1 59.00(3) . . ?
Ag7B Ag3 Ag1 107.2(3) . . ?
Ag7 Ag3 Ag1 120.66(4) . . ?
S4 Ag3 Ag24 95.09(12) . . ?
Pt1 Ag3 Ag24 109.45(4) . . ?
Ag2 Ag3 Ag24 62.21(3) . . ?
Ag7B Ag3 Ag24 165.9(3) . . ?
Ag7 Ag3 Ag24 169.79(5) . . ?
Ag1 Ag3 Ag24 59.17(3) . . ?
S4 Ag3 Ag8 115.12(9) . . ?
Pt1 Ag3 Ag8 57.45(3) . . ?
Ag2 Ag3 Ag8 58.25(3) . . ?
Ag7B Ag3 Ag8 62.9(3) . . ?
Ag7 Ag3 Ag8 54.94(3) . . ?
Ag1 Ag3 Ag8 106.11(4) . . ?
Ag24 Ag3 Ag8 114.86(4) . . ?
S4 Ag3 Ag4 112.71(12) . . ?
Pt1 Ag3 Ag4 57.50(3) . . ?
Ag2 Ag3 Ag4 104.75(4) . . ?
Ag7B Ag3 Ag4 62.3(3) . . ?
Ag7 Ag3 Ag4 77.26(4) . . ?
Ag1 Ag3 Ag4 56.27(3) . . ?
Ag24 Ag3 Ag4 108.17(4) . . ?
Ag8 Ag3 Ag4 110.04(4) . . ?
S4 Ag3 Ag25 80.11(9) . . ?
Pt1 Ag3 Ag25 106.18(3) . . ?
Ag2 Ag3 Ag25 114.26(4) . . ?
Ag7B Ag3 Ag25 110.6(3) . . ?
Ag7 Ag3 Ag25 122.20(4) . . ?
Ag1 Ag3 Ag25 60.08(3) . . ?
Ag24 Ag3 Ag25 67.33(3) . . ?
Ag8 Ag3 Ag25 163.59(4) . . ?
Ag4 Ag3 Ag25 55.79(3) . . ?
S12 Ag4 AgT6 34.3(4) . . ?
S12 Ag4 S11 77.10(12) . . ?
AgT6 Ag4 S11 109.2(4) . . ?
S12 Ag4 Pt1 147.49(10) . . ?
AgT6 Ag4 Pt1 113.5(4) . . ?
S11 Ag4 Pt1 134.58(8) . . ?
S12 Ag4 Ag1 120.50(11) . . ?
AgT6 Ag4 Ag1 114.3(4) . . ?
S11 Ag4 Ag1 115.15(8) . . ?
Pt1 Ag4 Ag1 59.22(3) . . ?
S12 Ag4 Ag5 91.12(9) . . ?
AgT6 Ag4 Ag5 62.6(4) . . ?
S11 Ag4 Ag5 163.80(8) . . ?
Pt1 Ag4 Ag5 59.17(3) . . ?
Ag1 Ag4 Ag5 61.37(3) . . ?
S12 Ag4 Ag25 96.80(12) . . ?
AgT6 Ag4 Ag25 126.4(5) . . ?
S11 Ag4 Ag25 51.94(8) . . ?
Pt1 Ag4 Ag25 109.04(4) . . ?
Ag1 Ag4 Ag25 63.70(3) . . ?
Ag5 Ag4 Ag25 120.00(4) . . ?
S12 Ag4 Ag11 96.84(12) . . ?
AgT6 Ag4 Ag11 66.5(5) . . ?
S11 Ag4 Ag11 132.32(8) . . ?
Pt1 Ag4 Ag11 58.12(3) . . ?
Ag1 Ag4 Ag11 108.57(4) . . ?
Ag5 Ag4 Ag11 59.40(3) . . ?
Ag25 Ag4 Ag11 166.36(4) . . ?
S12 Ag4 Ag3 157.65(11) . . ?
AgT6 Ag4 Ag3 167.5(4) . . ?
S11 Ag4 Ag3 83.17(8) . . ?
Pt1 Ag4 Ag3 54.21(2) . . ?
Ag1 Ag4 Ag3 59.45(3) . . ?
Ag5 Ag4 Ag3 105.90(4) . . ?
Ag25 Ag4 Ag3 62.30(3) . . ?
Ag11 Ag4 Ag3 104.23(4) . . ?
S12 Ag4 Ag7B 133.9(3) . . ?
AgT6 Ag4 Ag7B 119.9(5) . . ?
S11 Ag4 Ag7B 91.6(3) . . ?
Pt1 Ag4 Ag7B 53.7(3) . . ?
Ag1 Ag4 Ag7B 104.9(3) . . ?
Ag5 Ag4 Ag7B 104.6(3) . . ?
Ag25 Ag4 Ag7B 111.0(3) . . ?
Ag11 Ag4 Ag7B 58.7(3) . . ?
Ag3 Ag4 Ag7B 56.2(3) . . ?
S12 Ag4 H1M 137.5(7) . . ?
AgT6 Ag4 H1M 111.3(9) . . ?
S11 Ag4 H1M 112.5(6) . . ?
Pt1 Ag4 H1M 36.2(3) . . ?
Ag1 Ag4 H1M 93.7(4) . . ?
Ag5 Ag4 H1M 83.7(5) . . ?
Ag25 Ag4 H1M 122.2(7) . . ?
Ag11 Ag4 H1M 45.0(8) . . ?
Ag3 Ag4 H1M 60.6(7) . . ?
Ag7B Ag4 H1M 20.9(6) . . ?
S10 Ag5 S9 75.99(10) . . ?
S10 Ag5 Pt1 144.70(8) . . ?
S9 Ag5 Pt1 138.87(8) . . ?
S10 Ag5 Ag6 149.55(8) . . ?
S9 Ag5 Ag6 79.90(8) . . ?
Pt1 Ag5 Ag6 59.91(3) . . ?
S10 Ag5 Ag11 86.28(7) . . ?
S9 Ag5 Ag11 156.65(8) . . ?
Pt1 Ag5 Ag11 58.76(3) . . ?
Ag6 Ag5 Ag11 110.69(4) . . ?
S10 Ag5 Ag4 101.13(8) . . ?
S9 Ag5 Ag4 136.87(8) . . ?
Pt1 Ag5 Ag4 59.47(3) . . ?
Ag6 Ag5 Ag4 109.18(4) . . ?
Ag11 Ag5 Ag4 61.00(3) . . ?
S10 Ag5 AgT6 45.3(4) . . ?
S9 Ag5 AgT6 110.0(4) . . ?
Pt1 Ag5 AgT6 107.9(4) . . ?
Ag6 Ag5 AgT6 165.0(4) . . ?
Ag11 Ag5 AgT6 64.6(4) . . ?
Ag4 Ag5 AgT6 55.8(4) . . ?
S10 Ag5 Ag10 111.08(8) . . ?
S9 Ag5 Ag10 110.52(8) . . ?
Pt1 Ag5 Ag10 58.81(3) . . ?
Ag6 Ag5 Ag10 60.98(3) . . ?
Ag11 Ag5 Ag10 61.73(3) . . ?
Ag4 Ag5 Ag10 110.46(4) . . ?
AgT6 Ag5 Ag10 122.3(4) . . ?
S10 Ag5 Ag1 140.15(8) . . ?
S9 Ag5 Ag1 95.18(8) . . ?
Pt1 Ag5 Ag1 58.58(3) . . ?
Ag6 Ag5 Ag1 59.98(3) . . ?
Ag11 Ag5 Ag1 108.14(4) . . ?
Ag4 Ag5 Ag1 59.22(3) . . ?
AgT6 Ag5 Ag1 106.9(4) . . ?
Ag10 Ag5 Ag1 108.42(4) . . ?
S10 Ag5 Ag27 52.42(7) . . ?
S9 Ag5 Ag27 94.42(8) . . ?
Pt1 Ag5 Ag27 107.86(4) . . ?
Ag6 Ag5 Ag27 112.18(4) . . ?
Ag11 Ag5 Ag27 62.47(3) . . ?
Ag4 Ag5 Ag27 118.21(4) . . ?
Ag10 Ag5 Ag27 58.66(3) . . ?
Ag1 Ag5 Ag27 166.15(4) . . ?
S10 Ag5 Ag26 89.76(7) . . ?
S9 Ag5 Ag26 50.48(8) . . ?
Pt1 Ag5 Ag26 108.67(4) . . ?
Ag6 Ag5 Ag26 60.34(3) . . ?
Ag11 Ag5 Ag26 115.51(4) . . ?
Ag4 Ag5 Ag26 168.05(4) . . ?
Ag10 Ag5 Ag26 60.31(3) . . ?
Ag1 Ag5 Ag26 114.67(4) . . ?
Ag27 Ag5 Ag26 64.93(3) . . ?
S7 Ag6 Ag2 101.14(9) . . ?
S7 Ag6 Pt1 149.05(9) . . ?
Ag2 Ag6 Pt1 58.69(3) . . ?
S7 Ag6 Ag5 116.29(10) . . ?
Ag2 Ag6 Ag5 109.94(4) . . ?
Pt1 Ag6 Ag5 59.31(3) . . ?
S7 Ag6 Ag9 135.18(10) . . ?
Ag2 Ag6 Ag9 61.47(3) . . ?
Pt1 Ag6 Ag9 59.42(3) . . ?
Ag5 Ag6 Ag9 108.53(4) . . ?
S7 Ag6 Ag1 91.41(9) . . ?
Ag2 Ag6 Ag1 60.87(3) . . ?
Pt1 Ag6 Ag1 58.85(3) . . ?
Ag5 Ag6 Ag1 61.32(3) . . ?
Ag9 Ag6 Ag1 110.25(4) . . ?
S7 Ag6 Ag10 150.14(9) . . ?
Ag2 Ag6 Ag10 107.74(4) . . ?
Pt1 Ag6 Ag10 58.43(3) . . ?
Ag5 Ag6 Ag10 60.42(3) . . ?
Ag9 Ag6 Ag10 58.26(3) . . ?
Ag1 Ag6 Ag10 109.03(4) . . ?
S7 Ag6 S8 74.92(12) . . ?
Ag2 Ag6 S8 133.41(10) . . ?
Pt1 Ag6 S8 135.99(10) . . ?
Ag5 Ag6 S8 113.17(9) . . ?
Ag9 Ag6 S8 88.36(10) . . ?
Ag1 Ag6 S8 161.38(10) . . ?
Ag10 Ag6 S8 79.76(9) . . ?
S7 Ag6 Ag2S 102.33(19) . . ?
Ag2 Ag6 Ag2S 115.21(18) . . ?
Pt1 Ag6 Ag2S 107.53(18) . . ?
Ag5 Ag6 Ag2S 111.55(18) . . ?
Ag9 Ag6 Ag2S 59.37(18) . . ?
Ag1 Ag6 Ag2S 166.26(18) . . ?
Ag10 Ag6 Ag2S 58.47(18) . . ?
S8 Ag6 Ag2S 30.3(2) . . ?
S7 Ag6 Ag26 89.93(9) . . ?
Ag2 Ag6 Ag26 168.92(4) . . ?
Pt1 Ag6 Ag26 111.05(4) . . ?
Ag5 Ag6 Ag26 63.92(3) . . ?
Ag9 Ag6 Ag26 110.63(4) . . ?
Ag1 Ag6 Ag26 119.04(4) . . ?
Ag10 Ag6 Ag26 61.35(3) . . ?
S8 Ag6 Ag26 49.87(9) . . ?
S13 Ag7 S21 100.24(11) . . ?
S13 Ag7 Ag8 91.90(9) . . ?
S21 Ag7 Ag8 162.80(8) . . ?
S13 Ag7 Ag13 101.95(9) . . ?
S21 Ag7 Ag13 53.78(7) . . ?
Ag8 Ag7 Ag13 111.93(4) . . ?
S13 Ag7 Ag3 99.01(9) . . ?
S21 Ag7 Ag3 125.23(8) . . ?
Ag8 Ag7 Ag3 63.81(3) . . ?
Ag13 Ag7 Ag3 158.77(5) . . ?
S13 Ag7 Ag12 130.67(10) . . ?
S21 Ag7 Ag12 100.67(7) . . ?
Ag8 Ag7 Ag12 62.12(3) . . ?
Ag13 Ag7 Ag12 58.80(3) . . ?
Ag3 Ag7 Ag12 104.28(4) . . ?
S13 Ag7 Pt1 143.52(9) . . ?
S21 Ag7 Pt1 114.96(7) . . ?
Ag8 Ag7 Pt1 56.32(3) . . ?
Ag13 Ag7 Pt1 106.27(4) . . ?
Ag3 Ag7 Pt1 53.27(3) . . ?
Ag12 Ag7 Pt1 53.67(3) . . ?
S13 Ag7 Ag14 76.98(9) . . ?
S21 Ag7 Ag14 107.58(8) . . ?
Ag8 Ag7 Ag14 63.17(3) . . ?
Ag13 Ag7 Ag14 56.41(3) . . ?
Ag3 Ag7 Ag14 126.61(4) . . ?
Ag12 Ag7 Ag14 54.19(3) . . ?
Pt1 Ag7 Ag14 99.97(3) . . ?
S13 Ag7 H1M 160.9(9) . . ?
S21 Ag7 H1M 85.3(4) . . ?
Ag8 Ag7 H1M 87.2(4) . . ?
Ag13 Ag7 H1M 96.1(8) . . ?
Ag3 Ag7 H1M 63.5(8) . . ?
Ag12 Ag7 H1M 64.9(7) . . ?
Pt1 Ag7 H1M 30.8(3) . . ?
Ag14 Ag7 H1M 119.0(7) . . ?
S21 Ag7B Pt1 144.1(7) . . ?
S21 Ag7B Ag12 112.0(5) . . ?
Pt1 Ag7B Ag12 59.1(3) . . ?
S21 Ag7B Ag13 56.2(3) . . ?
Pt1 Ag7B Ag13 117.7(5) . . ?
Ag12 Ag7B Ag13 60.4(3) . . ?
S21 Ag7B Ag3 138.9(6) . . ?
Pt1 Ag7B Ag3 57.3(3) . . ?
Ag12 Ag7B Ag3 108.3(4) . . ?
Ag13 Ag7B Ag3 162.4(6) . . ?
S21 Ag7B Ag11 86.3(5) . . ?
Pt1 Ag7B Ag11 58.6(3) . . ?
Ag12 Ag7B Ag11 60.1(3) . . ?
Ag13 Ag7B Ag11 79.7(4) . . ?
Ag3 Ag7B Ag11 107.1(5) . . ?
S21 Ag7B Ag8 153.8(7) . . ?
Pt1 Ag7B Ag8 56.4(3) . . ?
Ag12 Ag7B Ag8 59.5(3) . . ?
Ag13 Ag7B Ag8 102.8(5) . . ?
Ag3 Ag7B Ag8 59.9(3) . . ?
Ag11 Ag7B Ag8 106.4(4) . . ?
S21 Ag7B Ag4 99.0(5) . . ?
Pt1 Ag7B Ag4 57.2(3) . . ?
Ag12 Ag7B Ag4 106.0(5) . . ?
Ag13 Ag7B Ag4 132.5(5) . . ?
Ag3 Ag7B Ag4 61.4(3) . . ?
Ag11 Ag7B Ag4 57.0(3) . . ?
Ag8 Ag7B Ag4 107.1(4) . . ?
S21 Ag7B H1M 114.5(11) . . ?
Pt1 Ag7B H1M 31.8(7) . . ?
Ag12 Ag7B H1M 74.7(12) . . ?
Ag13 Ag7B H1M 116.9(14) . . ?
Ag3 Ag7B H1M 68.6(13) . . ?
Ag11 Ag7B H1M 38.5(12) . . ?
Ag8 Ag7B H1M 88.1(9) . . ?
Ag4 Ag7B H1M 31.6(11) . . ?
S14 Ag8 Ag7 96.84(9) . . ?
S14 Ag8 Pt1 160.26(9) . . ?
Ag7 Ag8 Pt1 67.66(3) . . ?
S14 Ag8 Ag9 122.26(10) . . ?
Ag7 Ag8 Ag9 119.42(4) . . ?
Pt1 Ag8 Ag9 61.29(3) . . ?
S14 Ag8 Ag2 141.30(9) . . ?
Ag7 Ag8 Ag2 114.44(4) . . ?
Pt1 Ag8 Ag2 58.44(3) . . ?
Ag9 Ag8 Ag2 61.81(3) . . ?
S14 Ag8 Ag12 105.78(9) . . ?
Ag7 Ag8 Ag12 62.24(3) . . ?
Pt1 Ag8 Ag12 56.79(3) . . ?
Ag9 Ag8 Ag12 63.54(3) . . ?
Ag2 Ag8 Ag12 108.69(4) . . ?
S14 Ag8 Ag3 128.86(9) . . ?
Ag7 Ag8 Ag3 61.25(3) . . ?
Pt1 Ag8 Ag3 55.49(3) . . ?
Ag9 Ag8 Ag3 108.32(4) . . ?
Ag2 Ag8 Ag3 58.65(3) . . ?
Ag12 Ag8 Ag3 102.65(4) . . ?
S14 Ag8 Ag7B 109.6(3) . . ?
Pt1 Ag8 Ag7B 54.2(3) . . ?
Ag9 Ag8 Ag7B 107.3(3) . . ?
Ag2 Ag8 Ag7B 104.2(3) . . ?
Ag12 Ag8 Ag7B 55.4(3) . . ?
Ag3 Ag8 Ag7B 57.1(3) . . ?
S14 Ag8 Ag14 51.37(8) . . ?
Ag7 Ag8 Ag14 66.67(3) . . ?
Pt1 Ag8 Ag14 109.49(3) . . ?
Ag9 Ag8 Ag14 101.75(4) . . ?
Ag2 Ag8 Ag14 162.44(4) . . ?
Ag12 Ag8 Ag14 55.26(3) . . ?
Ag3 Ag8 Ag14 127.55(4) . . ?
Ag7B Ag8 Ag14 73.5(3) . . ?
S16 Ag9 Ag8 139.13(13) . . ?
S16 Ag9 Ag10 104.73(13) . . ?
Ag8 Ag9 Ag10 110.15(4) . . ?
S16 Ag9 Pt1 161.52(13) . . ?
Ag8 Ag9 Pt1 59.35(3) . . ?
Ag10 Ag9 Pt1 59.57(3) . . ?
S16 Ag9 Ag6 105.66(17) . . ?
Ag8 Ag9 Ag6 109.23(4) . . ?
Ag10 Ag9 Ag6 61.65(3) . . ?
Pt1 Ag9 Ag6 59.41(3) . . ?
S16 Ag9 Ag2S 51.6(2) . . ?
Ag8 Ag9 Ag2S 169.22(19) . . ?
Ag10 Ag9 Ag2S 60.53(18) . . ?
Pt1 Ag9 Ag2S 109.89(19) . . ?
Ag6 Ag9 Ag2S 62.32(19) . . ?
S16 Ag9 Ag2 126.31(19) . . ?
Ag8 Ag9 Ag2 61.04(3) . . ?
Ag10 Ag9 Ag2 107.87(4) . . ?
Pt1 Ag9 Ag2 57.62(3) . . ?
Ag6 Ag9 Ag2 58.24(3) . . ?
Ag2S Ag9 Ag2 114.97(19) . . ?
S16 Ag9 Ag12 126.97(19) . . ?
Ag8 Ag9 Ag12 61.23(3) . . ?
Ag10 Ag9 Ag12 58.10(3) . . ?
Pt1 Ag9 Ag12 55.53(2) . . ?
Ag6 Ag9 Ag12 106.23(4) . . ?
Ag2S Ag9 Ag12 113.22(18) . . ?
Ag2 Ag9 Ag12 106.44(4) . . ?
S16 Ag9 Ag15 80.26(19) . . ?
Ag8 Ag9 Ag15 78.42(3) . . ?
Ag10 Ag9 Ag15 91.17(4) . . ?
Pt1 Ag9 Ag15 108.10(3) . . ?
Ag6 Ag9 Ag15 152.82(4) . . ?
Ag2S Ag9 Ag15 106.09(19) . . ?
Ag2 Ag9 Ag15 138.94(4) . . ?
Ag12 Ag9 Ag15 53.47(3) . . ?
S17 Ag10 Pt1 150.24(8) . . ?
S17 Ag10 Ag9 90.53(8) . . ?
Pt1 Ag10 Ag9 60.29(3) . . ?
S17 Ag10 Ag12 106.35(8) . . ?
Pt1 Ag10 Ag12 57.79(3) . . ?
Ag9 Ag10 Ag12 64.47(3) . . ?
S17 Ag10 Ag27 98.65(8) . . ?
Pt1 Ag10 Ag27 110.81(4) . . ?
Ag9 Ag10 Ag27 170.42(4) . . ?
Ag12 Ag10 Ag27 114.92(4) . . ?
S17 Ag10 Ag2S 51.6(2) . . ?
Pt1 Ag10 Ag2S 111.05(18) . . ?
Ag9 Ag10 Ag2S 61.22(18) . . ?
Ag12 Ag10 Ag2S 119.53(19) . . ?
S17 Ag10 Ag5 145.79(9) . . ?
Pt1 Ag10 Ag5 58.89(3) . . ?
Ag9 Ag10 Ag5 108.53(4) . . ?
Ag12 Ag10 Ag5 107.48(4) . . ?
Ag27 Ag10 Ag5 62.13(3) . . ?
Ag2S Ag10 Ag5 113.06(19) . . ?
S17 Ag10 Ag6 113.34(9) . . ?
Pt1 Ag10 Ag6 59.10(3) . . ?
Ag9 Ag10 Ag6 60.09(3) . . ?
Ag12 Ag10 Ag6 109.90(4) . . ?
Ag27 Ag10 Ag6 113.12(4) . . ?
Ag2S Ag10 Ag6 62.03(19) . . ?
Ag5 Ag10 Ag6 58.60(3) . . ?
S17 Ag10 Ag11 140.45(9) . . ?
Pt1 Ag10 Ag11 57.66(2) . . ?
Ag9 Ag10 Ag11 111.51(4) . . ?
Ag12 Ag10 Ag11 60.03(3) . . ?
Ag27 Ag10 Ag11 62.57(3) . . ?
Ag2S Ag10 Ag11 167.87(18) . . ?
Ag5 Ag10 Ag11 58.47(3) . . ?
Ag6 Ag10 Ag11 106.16(4) . . ?
S17 Ag10 Ag16 51.98(8) . . ?
Pt1 Ag10 Ag16 116.38(4) . . ?
Ag9 Ag10 Ag16 88.29(4) . . ?
Ag12 Ag10 Ag16 58.83(3) . . ?
Ag27 Ag10 Ag16 99.49(4) . . ?
Ag2S Ag10 Ag16 94.72(19) . . ?
Ag5 Ag10 Ag16 151.85(4) . . ?
Ag6 Ag10 Ag16 146.61(4) . . ?
Ag11 Ag10 Ag16 94.73(4) . . ?
S17 Ag10 Ag26 83.80(8) . . ?
Pt1 Ag10 Ag26 110.96(4) . . ?
Ag9 Ag10 Ag26 111.50(4) . . ?
Ag12 Ag10 Ag26 168.75(4) . . ?
Ag27 Ag10 Ag26 67.14(3) . . ?
Ag5 Ag10 Ag26 63.02(3) . . ?
Ag6 Ag10 Ag26 60.58(3) . . ?
Ag11 Ag10 Ag26 115.04(4) . . ?
Ag16 Ag10 Ag26 132.38(4) . . ?
S20 Ag11 Pt1 156.41(8) . . ?
S20 Ag11 Ag5 135.08(9) . . ?
Pt1 Ag11 Ag5 59.62(3) . . ?
S20 Ag11 Ag12 117.35(9) . . ?
Pt1 Ag11 Ag12 57.32(2) . . ?
Ag5 Ag11 Ag12 106.89(4) . . ?
S20 Ag11 Ag4 108.72(9) . . ?
Pt1 Ag11 Ag4 59.26(3) . . ?
Ag5 Ag11 Ag4 59.60(3) . . ?
Ag12 Ag11 Ag4 109.95(4) . . ?
S20 Ag11 Ag17 66.51(9) . . ?
Pt1 Ag11 Ag17 117.79(4) . . ?
Ag5 Ag11 Ag17 136.78(4) . . ?
Ag12 Ag11 Ag17 61.32(3) . . ?
Ag4 Ag11 Ag17 161.70(4) . . ?
S20 Ag11 Ag10 141.82(9) . . ?
Pt1 Ag11 Ag10 58.39(3) . . ?
Ag5 Ag11 Ag10 59.79(3) . . ?
Ag12 Ag11 Ag10 57.98(3) . . ?
Ag4 Ag11 Ag10 107.80(4) . . ?
Ag17 Ag11 Ag10 81.83(3) . . ?
S20 Ag11 Ag7B 101.0(3) . . ?
Pt1 Ag11 Ag7B 56.0(3) . . ?
Ag5 Ag11 Ag7B 109.1(3) . . ?
Ag12 Ag11 Ag7B 57.6(3) . . ?
Ag4 Ag11 Ag7B 64.3(3) . . ?
Ag17 Ag11 Ag7B 98.5(3) . . ?
Ag10 Ag11 Ag7B 104.4(3) . . ?
S20 Ag11 Ag27 96.30(8) . . ?
Pt1 Ag11 Ag27 107.19(3) . . ?
Ag5 Ag11 Ag27 60.76(3) . . ?
Ag12 Ag11 Ag27 108.77(4) . . ?
Ag4 Ag11 Ag27 115.41(4) . . ?
Ag17 Ag11 Ag27 82.89(4) . . ?
Ag10 Ag11 Ag27 57.54(3) . . ?
S20 Ag11 AgT6 79.7(4) . . ?
Pt1 Ag11 AgT6 103.7(4) . . ?
Ag5 Ag11 AgT6 58.2(3) . . ?
Ag12 Ag11 AgT6 161.0(4) . . ?
Ag4 Ag11 AgT6 53.5(4) . . ?
Ag17 Ag11 AgT6 137.4(4) . . ?
Ag10 Ag11 AgT6 114.5(3) . . ?
Ag7B Ag11 AgT6 113.3(5) . . ?
S20 Ag11 H1M 119.8(3) . . ?
Pt1 Ag11 H1M 36.8(3) . . ?
Ag5 Ag11 H1M 84.0(5) . . ?
Ag12 Ag11 H1M 66.4(7) . . ?
Ag4 Ag11 H1M 45.2(7) . . ?
Ag17 Ag11 H1M 120.3(7) . . ?
Ag10 Ag11 H1M 94.0(4) . . ?
Ag7B Ag11 H1M 25.2(6) . . ?
Ag27 Ag11 H1M 142.1(4) . . ?
AgT6 Ag11 H1M 98.5(8) . . ?
Pt1 Ag12 Pt2 174.71(4) . . ?
Pt1 Ag12 Ag7B 58.1(3) . . ?
Pt2 Ag12 Ag7B 118.0(3) . . ?
Pt1 Ag12 Ag10 60.43(3) . . ?
Pt2 Ag12 Ag10 120.67(4) . . ?
Ag7B Ag12 Ag10 111.3(3) . . ?
Pt1 Ag12 Ag15 125.64(4) . . ?
Pt2 Ag12 Ag15 59.62(3) . . ?
Ag7B Ag12 Ag15 139.2(3) . . ?
Ag10 Ag12 Ag15 100.70(4) . . ?
Pt1 Ag12 Ag16 123.00(4) . . ?
Pt2 Ag12 Ag16 58.93(3) . . ?
Ag7B Ag12 Ag16 158.0(3) . . ?
Ag10 Ag12 Ag16 62.85(3) . . ?
Ag15 Ag12 Ag16 60.76(3) . . ?
Pt1 Ag12 Ag14 121.75(4) . . ?
Pt2 Ag12 Ag14 59.40(3) . . ?
Ag7B Ag12 Ag14 83.3(3) . . ?
Ag10 Ag12 Ag14 158.83(4) . . ?
Ag15 Ag12 Ag14 60.01(3) . . ?
Ag16 Ag12 Ag14 109.04(4) . . ?
Pt1 Ag12 Ag13 117.44(4) . . ?
Pt2 Ag12 Ag13 57.95(3) . . ?
Ag7B Ag12 Ag13 61.1(3) . . ?
Ag10 Ag12 Ag13 138.20(4) . . ?
Ag15 Ag12 Ag13 109.29(4) . . ?
Ag16 Ag12 Ag13 107.81(4) . . ?
Ag14 Ag12 Ag13 61.89(3) . . ?
Pt1 Ag12 Ag11 59.12(3) . . ?
Pt2 Ag12 Ag11 116.28(3) . . ?
Ag7B Ag12 Ag11 62.3(3) . . ?
Ag10 Ag12 Ag11 61.99(3) . . ?
Ag15 Ag12 Ag11 158.51(4) . . ?
Ag16 Ag12 Ag11 98.46(4) . . ?
Ag14 Ag12 Ag11 138.81(4) . . ?
Ag13 Ag12 Ag11 81.04(3) . . ?
Pt1 Ag12 Ag8 58.17(3) . . ?
Pt2 Ag12 Ag8 124.59(4) . . ?
Ag7B Ag12 Ag8 65.1(3) . . ?
Ag10 Ag12 Ag8 104.49(4) . . ?
Ag15 Ag12 Ag8 83.23(3) . . ?
Ag16 Ag12 Ag8 136.10(4) . . ?
Ag14 Ag12 Ag8 66.84(3) . . ?
Ag13 Ag12 Ag8 107.31(4) . . ?
Ag11 Ag12 Ag8 112.32(4) . . ?
Pt1 Ag12 Ag7 65.41(3) . . ?
Pt2 Ag12 Ag7 111.81(4) . . ?
Ag10 Ag12 Ag7 123.38(4) . . ?
Ag15 Ag12 Ag7 124.07(4) . . ?
Ag16 Ag12 Ag7 167.27(4) . . ?
Ag14 Ag12 Ag7 69.01(3) . . ?
Ag13 Ag12 Ag7 59.84(3) . . ?
Ag11 Ag12 Ag7 77.40(3) . . ?
Ag8 Ag12 Ag7 55.64(3) . . ?
Pt1 Ag12 Ag17 117.76(4) . . ?
Pt2 Ag12 Ag17 58.30(3) . . ?
Ag7B Ag12 Ag17 100.4(3) . . ?
Ag10 Ag12 Ag17 82.90(3) . . ?
Ag15 Ag12 Ag17 108.25(4) . . ?
Ag16 Ag12 Ag17 58.62(3) . . ?
Ag14 Ag12 Ag17 110.29(4) . . ?
Ag13 Ag12 Ag17 60.68(3) . . ?
Ag11 Ag12 Ag17 59.49(3) . . ?
Ag8 Ag12 Ag17 165.25(4) . . ?
Ag7 Ag12 Ag17 109.62(4) . . ?
S21 Ag13 Pt2 162.92(8) . . ?
S21 Ag13 Ag22 127.11(9) . . ?
Pt2 Ag13 Ag22 58.44(3) . . ?
S21 Ag13 Ag12 106.52(8) . . ?
Pt2 Ag13 Ag12 58.63(3) . . ?
Ag22 Ag13 Ag12 109.33(4) . . ?
S21 Ag13 Ag7B 52.2(3) . . ?
Pt2 Ag13 Ag7B 116.1(3) . . ?
Ag22 Ag13 Ag7B 159.5(3) . . ?
Ag12 Ag13 Ag7B 58.5(3) . . ?
S21 Ag13 Ag7 58.66(8) . . ?
Pt2 Ag13 Ag7 113.77(4) . . ?
Ag22 Ag13 Ag7 170.66(4) . . ?
Ag12 Ag13 Ag7 61.36(3) . . ?
S21 Ag13 Ag17 108.01(8) . . ?
Pt2 Ag13 Ag17 58.61(3) . . ?
Ag22 Ag13 Ag17 61.05(3) . . ?
Ag12 Ag13 Ag17 61.01(3) . . ?
Ag7B Ag13 Ag17 98.8(3) . . ?
Ag7 Ag13 Ag17 111.10(4) . . ?
S21 Ag13 Ag14 123.48(8) . . ?
Pt2 Ag13 Ag14 58.48(3) . . ?
Ag22 Ag13 Ag14 108.17(4) . . ?
Ag12 Ag13 Ag14 58.78(3) . . ?
Ag7B Ag13 Ag14 80.4(3) . . ?
Ag7 Ag13 Ag14 68.40(3) . . ?
Ag17 Ag13 Ag14 108.08(4) . . ?
S21 Ag13 Ag28 85.29(8) . . ?
Pt2 Ag13 Ag28 107.58(4) . . ?
Ag22 Ag13 Ag28 114.25(4) . . ?
Ag12 Ag13 Ag28 112.29(4) . . ?
Ag7B Ag13 Ag28 86.2(3) . . ?
Ag7 Ag13 Ag28 72.09(4) . . ?
Ag17 Ag13 Ag28 166.15(4) . . ?
Ag14 Ag13 Ag28 59.81(3) . . ?
S21 Ag13 Ag18 138.97(8) . . ?
Pt2 Ag13 Ag18 57.81(3) . . ?
Ag22 Ag13 Ag18 62.48(3) . . ?
Ag12 Ag13 Ag18 105.38(4) . . ?
Ag7B Ag13 Ag18 134.0(3) . . ?
Ag7 Ag13 Ag18 119.11(4) . . ?
Ag17 Ag13 Ag18 109.74(4) . . ?
Ag14 Ag13 Ag18 57.07(3) . . ?
Ag28 Ag13 Ag18 58.88(3) . . ?
S21 Ag13 Ag29 91.60(8) . . ?
Pt2 Ag13 Ag29 104.01(4) . . ?
Ag22 Ag13 Ag29 60.26(3) . . ?
Ag12 Ag13 Ag29 161.42(4) . . ?
Ag7B Ag13 Ag29 136.0(3) . . ?
Ag7 Ag13 Ag29 128.83(4) . . ?
Ag17 Ag13 Ag29 117.78(4) . . ?
Ag14 Ag13 Ag29 107.85(4) . . ?
Ag28 Ag13 Ag29 64.23(3) . . ?
Ag18 Ag13 Ag29 56.58(3) . . ?
S14 Ag14 Pt2 154.04(9) . . ?
S14 Ag14 Ag18 142.45(9) . . ?
Pt2 Ag14 Ag18 59.08(3) . . ?
S14 Ag14 Ag15 95.19(9) . . ?
Pt2 Ag14 Ag15 59.17(3) . . ?
Ag18 Ag14 Ag15 108.48(4) . . ?
S14 Ag14 Ag12 107.20(8) . . ?
Pt2 Ag14 Ag12 58.26(3) . . ?
Ag18 Ag14 Ag12 109.83(4) . . ?
Ag15 Ag14 Ag12 59.76(3) . . ?
S14 Ag14 Ag19 114.51(9) . . ?
Pt2 Ag14 Ag19 57.99(3) . . ?
Ag18 Ag14 Ag19 59.65(3) . . ?
Ag15 Ag14 Ag19 59.16(3) . . ?
Ag12 Ag14 Ag19 106.82(4) . . ?
S14 Ag14 Ag13 138.13(9) . . ?
Pt2 Ag14 Ag13 56.73(3) . . ?
Ag18 Ag14 Ag13 62.00(3) . . ?
Ag15 Ag14 Ag13 107.06(4) . . ?
Ag12 Ag14 Ag13 59.33(3) . . ?
Ag19 Ag14 Ag13 107.35(4) . . ?
S14 Ag14 Ag28 98.77(9) . . ?
Pt2 Ag14 Ag28 106.75(4) . . ?
Ag18 Ag14 Ag28 60.73(3) . . ?
Ag15 Ag14 Ag28 165.88(4) . . ?
Ag12 Ag14 Ag28 113.40(4) . . ?
Ag19 Ag14 Ag28 115.89(4) . . ?
Ag13 Ag14 Ag28 60.52(3) . . ?
S14 Ag14 Ag8 50.18(8) . . ?
Pt2 Ag14 Ag8 114.79(4) . . ?
Ag18 Ag14 Ag8 161.11(4) . . ?
Ag15 Ag14 Ag8 78.74(3) . . ?
Ag12 Ag14 Ag8 57.90(3) . . ?
Ag19 Ag14 Ag8 134.91(4) . . ?
Ag13 Ag14 Ag8 99.36(4) . . ?
Ag28 Ag14 Ag8 108.77(4) . . ?
S14 Ag14 Ag7 83.73(8) . . ?
Pt2 Ag14 Ag7 101.68(3) . . ?
Ag18 Ag14 Ag7 111.71(4) . . ?
Ag15 Ag14 Ag7 112.66(4) . . ?
Ag12 Ag14 Ag7 56.81(3) . . ?
Ag19 Ag14 Ag7 159.68(4) . . ?
Ag13 Ag14 Ag7 55.19(3) . . ?
Ag28 Ag14 Ag7 67.05(3) . . ?
Ag8 Ag14 Ag7 50.15(3) . . ?
S15 Ag15 Pt2 152.84(15) . . ?
S15 Ag15 Ag12 115.37(14) . . ?
Pt2 Ag15 Ag12 58.39(3) . . ?
S15 Ag15 Ag19 105.71(17) . . ?
Pt2 Ag15 Ag19 58.80(3) . . ?
Ag12 Ag15 Ag19 109.11(4) . . ?
S15 Ag15 Ag14 94.29(14) . . ?
Pt2 Ag15 Ag14 59.09(3) . . ?
Ag12 Ag15 Ag14 60.23(3) . . ?
Ag19 Ag15 Ag14 61.60(3) . . ?
S15 Ag15 Ag20 137.59(14) . . ?
Pt2 Ag15 Ag20 57.67(3) . . ?
Ag12 Ag15 Ag20 106.99(4) . . ?
Ag19 Ag15 Ag20 59.99(3) . . ?
Ag14 Ag15 Ag20 108.80(4) . . ?
S15 Ag15 Ag16 145.44(17) . . ?
Pt2 Ag15 Ag16 58.16(3) . . ?
Ag12 Ag15 Ag16 59.65(3) . . ?
Ag19 Ag15 Ag16 107.95(4) . . ?
Ag14 Ag15 Ag16 108.33(4) . . ?
Ag20 Ag15 Ag16 59.05(3) . . ?
S15 Ag15 Ag9 70.05(16) . . ?
Pt2 Ag15 Ag9 115.56(3) . . ?
Ag12 Ag15 Ag9 58.22(3) . . ?
Ag19 Ag15 Ag9 158.89(4) . . ?
Ag14 Ag15 Ag9 97.64(4) . . ?
Ag20 Ag15 Ag9 137.09(4) . . ?
Ag16 Ag15 Ag9 81.07(3) . . ?
S17 Ag16 Pt2 164.71(9) . . ?
S17 Ag16 Ag20 121.50(9) . . ?
Pt2 Ag16 Ag20 58.45(3) . . ?
S17 Ag16 Ag17 127.68(9) . . ?
Pt2 Ag16 Ag17 59.63(3) . . ?
Ag20 Ag16 Ag17 108.62(4) . . ?
S17 Ag16 Ag12 110.61(9) . . ?
Pt2 Ag16 Ag12 58.68(3) . . ?
Ag20 Ag16 Ag12 108.02(4) . . ?
Ag17 Ag16 Ag12 62.59(3) . . ?
S17 Ag16 Ag15 106.60(9) . . ?
Pt2 Ag16 Ag15 59.13(3) . . ?
Ag20 Ag16 Ag15 60.41(3) . . ?
Ag17 Ag16 Ag15 110.49(4) . . ?
Ag12 Ag16 Ag15 59.59(3) . . ?
S17 Ag16 Ag21 138.36(9) . . ?
Pt2 Ag16 Ag21 56.47(3) . . ?
Ag20 Ag16 Ag21 60.05(3) . . ?
Ag17 Ag16 Ag21 58.13(3) . . ?
Ag12 Ag16 Ag21 106.90(4) . . ?
Ag15 Ag16 Ag21 107.55(4) . . ?
S17 Ag16 Ag10 57.16(9) . . ?
Pt2 Ag16 Ag10 116.00(4) . . ?
Ag20 Ag16 Ag10 156.84(4) . . ?
Ag17 Ag16 Ag10 82.62(4) . . ?
Ag12 Ag16 Ag10 58.32(3) . . ?
Ag15 Ag16 Ag10 96.91(4) . . ?
Ag21 Ag16 Ag10 138.81(4) . . ?
S19 Ag17 Pt2 150.78(8) . . ?
S19 Ag17 Ag21 98.43(8) . . ?
Pt2 Ag17 Ag21 57.76(3) . . ?
S19 Ag17 Ag16 96.87(8) . . ?
Pt2 Ag17 Ag16 58.57(3) . . ?
Ag21 Ag17 Ag16 62.89(3) . . ?
S19 Ag17 Ag11 82.06(8) . . ?
Pt2 Ag17 Ag11 114.79(4) . . ?
Ag21 Ag17 Ag11 161.23(4) . . ?
Ag16 Ag17 Ag11 98.37(4) . . ?
S19 Ag17 Ag22 128.99(8) . . ?
Pt2 Ag17 Ag22 56.57(3) . . ?
Ag21 Ag17 Ag22 59.15(3) . . ?
Ag16 Ag17 Ag22 108.34(4) . . ?
Ag11 Ag17 Ag22 133.99(4) . . ?
S19 Ag17 Ag13 152.48(8) . . ?
Pt2 Ag17 Ag13 56.72(3) . . ?
Ag21 Ag17 Ag13 105.44(4) . . ?
Ag16 Ag17 Ag13 106.02(4) . . ?
Ag11 Ag17 Ag13 79.71(3) . . ?
Ag22 Ag17 Ag13 57.48(3) . . ?
S19 Ag17 Ag12 126.57(8) . . ?
Pt2 Ag17 Ag12 57.06(3) . . ?
Ag21 Ag17 Ag12 107.62(4) . . ?
Ag16 Ag17 Ag12 58.79(3) . . ?
Ag11 Ag17 Ag12 59.19(3) . . ?
Ag22 Ag17 Ag12 104.36(4) . . ?
Ag13 Ag17 Ag12 58.32(3) . . ?
S24 Ag18 Pt2 146.15(11) . . ?
S24 Ag18 Ag14 152.68(11) . . ?
Pt2 Ag18 Ag14 59.50(3) . . ?
S24 Ag18 Ag29 56.43(9) . . ?
Pt2 Ag18 Ag29 107.88(4) . . ?
Ag14 Ag18 Ag29 116.59(4) . . ?
S24 Ag18 Ag23 96.90(10) . . ?
Pt2 Ag18 Ag23 58.45(3) . . ?
Ag14 Ag18 Ag23 109.56(4) . . ?
Ag29 Ag18 Ag23 111.16(4) . . ?
S24 Ag18 Ag19 131.93(9) . . ?
Pt2 Ag18 Ag19 58.83(3) . . ?
Ag14 Ag18 Ag19 61.71(3) . . ?
Ag29 Ag18 Ag19 166.17(5) . . ?
Ag23 Ag18 Ag19 59.85(3) . . ?
S24 Ag18 Ag28 93.63(10) . . ?
Pt2 Ag18 Ag28 107.83(4) . . ?
Ag14 Ag18 Ag28 61.68(3) . . ?
Ag29 Ag18 Ag28 67.11(4) . . ?
Ag23 Ag18 Ag28 165.63(5) . . ?
Ag19 Ag18 Ag28 118.65(4) . . ?
S24 Ag18 Ag13 119.02(9) . . ?
Pt2 Ag18 Ag13 56.48(3) . . ?
Ag14 Ag18 Ag13 60.93(3) . . ?
Ag29 Ag18 Ag13 62.60(3) . . ?
Ag23 Ag18 Ag13 105.63(4) . . ?
Ag19 Ag18 Ag13 108.09(4) . . ?
Ag28 Ag18 Ag13 60.48(3) . . ?
S24 Ag18 Ag22 92.67(10) . . ?
Pt2 Ag18 Ag22 55.77(3) . . ?
Ag14 Ag18 Ag22 106.29(4) . . ?
Ag29 Ag18 Ag22 60.24(3) . . ?
Ag23 Ag18 Ag22 59.62(3) . . ?
Ag19 Ag18 Ag22 106.34(4) . . ?
Ag28 Ag18 Ag22 110.24(4) . . ?
Ag13 Ag18 Ag22 56.30(3) . . ?
S25 Ag19 Pt2 147.16(12) . . ?
S25 Ag19 Ag15 138.34(12) . . ?
Pt2 Ag19 Ag15 59.34(3) . . ?
S25 Ag19 Ag23 110.56(12) . . ?
Pt2 Ag19 Ag23 58.54(3) . . ?
Ag15 Ag19 Ag23 110.78(4) . . ?
S25 Ag19 Ag18 88.52(12) . . ?
Pt2 Ag19 Ag18 58.86(3) . . ?
Ag15 Ag19 Ag18 107.72(4) . . ?
Ag23 Ag19 Ag18 60.07(3) . . ?
S25 Ag19 Ag20 149.45(12) . . ?
Pt2 Ag19 Ag20 57.99(3) . . ?
Ag15 Ag19 Ag20 60.44(3) . . ?
Ag23 Ag19 Ag20 62.84(3) . . ?
Ag18 Ag19 Ag20 109.68(4) . . ?
S25 Ag19 S26 76.26(15) . . ?
Pt2 Ag19 S26 135.23(11) . . ?
Ag15 Ag19 S26 97.13(11) . . ?
Ag23 Ag19 S26 106.01(8) . . ?
Ag18 Ag19 S26 154.48(11) . . ?
Ag20 Ag19 S26 77.39(10) . . ?
S25 Ag19 Ag14 103.11(12) . . ?
Pt2 Ag19 Ag14 58.44(3) . . ?
Ag15 Ag19 Ag14 59.24(3) . . ?
Ag23 Ag19 Ag14 107.28(4) . . ?
Ag18 Ag19 Ag14 58.64(3) . . ?
Ag20 Ag19 Ag14 107.30(4) . . ?
S26 Ag19 Ag14 144.41(9) . . ?
S25 Ag19 Ag32 91.75(12) . . ?
Pt2 Ag19 Ag32 104.16(4) . . ?
Ag15 Ag19 Ag32 114.42(4) . . ?
Ag23 Ag19 Ag32 58.13(3) . . ?
Ag18 Ag19 Ag32 113.60(4) . . ?
Ag20 Ag19 Ag32 58.82(3) . . ?
S26 Ag19 Ag32 47.93(8) . . ?
Ag14 Ag19 Ag32 162.58(4) . . ?
S27 Ag20 Pt2 154.51(9) . . ?
S27 Ag20 Ag16 95.40(9) . . ?
Pt2 Ag20 Ag16 59.25(3) . . ?
S27 Ag20 Ag19 141.15(10) . . ?
Pt2 Ag20 Ag19 59.22(3) . . ?
Ag16 Ag20 Ag19 108.82(4) . . ?
S27 Ag20 Ag15 112.62(9) . . ?
Pt2 Ag20 Ag15 59.42(3) . . ?
Ag16 Ag20 Ag15 60.54(3) . . ?
Ag19 Ag20 Ag15 59.57(3) . . ?
S27 Ag20 Ag21 110.48(10) . . ?
Pt2 Ag20 Ag21 57.36(3) . . ?
Ag16 Ag20 Ag21 61.98(3) . . ?
Ag19 Ag20 Ag21 107.67(4) . . ?
Ag15 Ag20 Ag21 109.15(4) . . ?
S27 Ag20 Ag32 94.42(9) . . ?
Pt2 Ag20 Ag32 110.58(4) . . ?
Ag16 Ag20 Ag32 168.79(5) . . ?
Ag19 Ag20 Ag32 65.85(3) . . ?
Ag15 Ag20 Ag32 119.99(4) . . ?
Ag21 Ag20 Ag32 109.32(4) . . ?
S27 Ag20 Ag23 140.23(9) . . ?
Pt2 Ag20 Ag23 57.35(3) . . ?
Ag16 Ag20 Ag23 109.60(4) . . ?
Ag19 Ag20 Ag23 58.46(3) . . ?
Ag15 Ag20 Ag23 106.60(4) . . ?
Ag21 Ag20 Ag23 60.28(3) . . ?
Ag32 Ag20 Ag23 59.20(3) . . ?
S27 Ag20 Ag31 82.75(9) . . ?
Pt2 Ag20 Ag31 103.87(4) . . ?
Ag16 Ag20 Ag31 113.31(4) . . ?
Ag19 Ag20 Ag31 112.85(4) . . ?
Ag15 Ag20 Ag31 163.27(4) . . ?
Ag21 Ag20 Ag31 57.10(3) . . ?
Ag32 Ag20 Ag31 62.68(3) . . ?
Ag23 Ag20 Ag31 59.33(3) . . ?
S30 Ag21 Pt2 151.80(8) . . ?
S30 Ag21 Ag17 130.69(8) . . ?
Pt2 Ag21 Ag17 60.48(3) . . ?
S30 Ag21 Ag31 56.83(8) . . ?
Pt2 Ag21 Ag31 109.98(4) . . ?
Ag17 Ag21 Ag31 170.34(5) . . ?
S30 Ag21 Ag22 147.98(8) . . ?
Pt2 Ag21 Ag22 58.50(3) . . ?
Ag17 Ag21 Ag22 62.48(3) . . ?
Ag31 Ag21 Ag22 114.94(4) . . ?
S30 Ag21 Ag20 94.68(8) . . ?
Pt2 Ag21 Ag20 58.18(3) . . ?
Ag17 Ag21 Ag20 107.58(4) . . ?
Ag31 Ag21 Ag20 63.81(3) . . ?
Ag22 Ag21 Ag20 109.22(4) . . ?
S30 Ag21 Ag23 118.45(8) . . ?
Pt2 Ag21 Ag23 57.94(3) . . ?
Ag17 Ag21 Ag23 110.83(4) . . ?
Ag31 Ag21 Ag23 61.83(3) . . ?
Ag22 Ag21 Ag23 60.59(3) . . ?
Ag20 Ag21 Ag23 61.25(3) . . ?
S30 Ag21 Ag16 102.75(8) . . ?
Pt2 Ag21 Ag16 58.02(3) . . ?
Ag17 Ag21 Ag16 58.98(3) . . ?
Ag31 Ag21 Ag16 115.72(4) . . ?
Ag22 Ag21 Ag16 107.88(4) . . ?
Ag20 Ag21 Ag16 57.97(3) . . ?
Ag23 Ag21 Ag16 107.22(4) . . ?
S30 Ag21 Ag30 91.64(8) . . ?
Pt2 Ag21 Ag30 105.21(4) . . ?
Ag17 Ag21 Ag30 117.45(4) . . ?
Ag31 Ag21 Ag30 64.93(3) . . ?
Ag22 Ag21 Ag30 60.02(3) . . ?
Ag20 Ag21 Ag30 112.45(4) . . ?
Ag23 Ag21 Ag30 57.13(3) . . ?
Ag16 Ag21 Ag30 163.00(4) . . ?
S31 Ag22 Pt2 153.93(9) . . ?
S31 Ag22 Ag13 95.09(9) . . ?
Pt2 Ag22 Ag13 58.89(3) . . ?
S31 Ag22 Ag21 141.87(10) . . ?
Pt2 Ag22 Ag21 58.24(3) . . ?
Ag13 Ag22 Ag21 108.02(4) . . ?
S31 Ag22 Ag23 138.95(9) . . ?
Pt2 Ag22 Ag23 58.24(3) . . ?
Ag13 Ag22 Ag23 108.00(4) . . ?
Ag21 Ag22 Ag23 61.60(3) . . ?
S31 Ag22 Ag17 112.46(9) . . ?
Pt2 Ag22 Ag17 58.90(3) . . ?
Ag13 Ag22 Ag17 61.47(3) . . ?
Ag21 Ag22 Ag17 58.37(3) . . ?
Ag23 Ag22 Ag17 108.37(4) . . ?
S31 Ag22 Ag29 54.29(9) . . ?
Pt2 Ag22 Ag29 106.62(4) . . ?
Ag13 Ag22 Ag29 63.27(3) . . ?
Ag21 Ag22 Ag29 163.83(5) . . ?
Ag23 Ag22 Ag29 106.73(4) . . ?
Ag17 Ag22 Ag29 120.95(4) . . ?
S31 Ag22 Ag30 98.16(9) . . ?
Pt2 Ag22 Ag30 107.64(4) . . ?
Ag13 Ag22 Ag30 165.94(4) . . ?
Ag21 Ag22 Ag30 63.38(3) . . ?
Ag23 Ag22 Ag30 58.47(3) . . ?
Ag17 Ag22 Ag30 116.79(4) . . ?
Ag29 Ag22 Ag30 121.89(4) . . ?
S31 Ag22 Ag18 110.67(9) . . ?
Pt2 Ag22 Ag18 57.48(3) . . ?
Ag13 Ag22 Ag18 61.22(3) . . ?
Ag21 Ag22 Ag18 107.01(4) . . ?
Ag23 Ag22 Ag18 57.59(3) . . ?
Ag17 Ag22 Ag18 109.10(4) . . ?
Ag29 Ag22 Ag18 57.08(3) . . ?
Ag30 Ag22 Ag18 109.23(4) . . ?
S33 Ag23 Pt2 152.48(8) . . ?
S33 Ag23 Ag19 93.82(8) . . ?
Pt2 Ag23 Ag19 59.10(3) . . ?
S33 Ag23 Ag18 104.99(8) . . ?
Pt2 Ag23 Ag18 59.05(3) . . ?
Ag19 Ag23 Ag18 60.08(3) . . ?
S33 Ag23 Ag30 98.21(8) . . ?
Pt2 Ag23 Ag30 108.91(4) . . ?
Ag19 Ag23 Ag30 167.97(4) . . ?
Ag18 Ag23 Ag30 116.08(4) . . ?
S33 Ag23 Ag22 139.54(9) . . ?
Pt2 Ag23 Ag22 57.03(3) . . ?
Ag19 Ag23 Ag22 108.98(4) . . ?
Ag18 Ag23 Ag22 62.79(3) . . ?
Ag30 Ag23 Ag22 61.17(3) . . ?
S33 Ag23 Ag32 55.28(8) . . ?
Pt2 Ag23 Ag32 111.05(4) . . ?
Ag19 Ag23 Ag32 66.40(3) . . ?
Ag18 Ag23 Ag32 121.11(4) . . ?
Ag30 Ag23 Ag32 121.13(4) . . ?
Ag22 Ag23 Ag32 165.00(5) . . ?
S33 Ag23 Ag21 146.55(8) . . ?
Pt2 Ag23 Ag21 56.50(3) . . ?
Ag19 Ag23 Ag21 106.40(4) . . ?
Ag18 Ag23 Ag21 108.15(4) . . ?
Ag30 Ag23 Ag21 63.01(3) . . ?
Ag22 Ag23 Ag21 57.82(3) . . ?
Ag32 Ag23 Ag21 108.78(4) . . ?
S33 Ag23 Ag31 90.37(8) . . ?
Pt2 Ag23 Ag31 104.84(4) . . ?
Ag19 Ag23 Ag31 114.75(4) . . ?
Ag18 Ag23 Ag31 163.81(4) . . ?
Ag30 Ag23 Ag31 65.45(3) . . ?
Ag22 Ag23 Ag31 108.45(4) . . ?
Ag32 Ag23 Ag31 63.75(3) . . ?
Ag21 Ag23 Ag31 57.16(3) . . ?
S33 Ag23 Ag20 115.62(9) . . ?
Pt2 Ag23 Ag20 56.72(3) . . ?
Ag19 Ag23 Ag20 58.70(3) . . ?
Ag18 Ag23 Ag20 106.45(4) . . ?
Ag30 Ag23 Ag20 115.21(4) . . ?
Ag22 Ag23 Ag20 104.81(4) . . ?
Ag32 Ag23 Ag20 60.35(3) . . ?
Ag21 Ag23 Ag20 58.48(3) . . ?
Ag31 Ag23 Ag20 61.17(3) . . ?
S5 Ag24 S1 136.62(14) . . ?
S5 Ag24 S3 107.26(12) . . ?
S1 Ag24 S3 107.03(12) . . ?
S5 Ag24 Ag1 135.35(11) . . ?
S1 Ag24 Ag1 57.51(8) . . ?
S3 Ag24 Ag1 103.53(9) . . ?
S5 Ag24 Ag3 90.62(12) . . ?
S1 Ag24 Ag3 117.38(8) . . ?
S3 Ag24 Ag3 86.22(10) . . ?
Ag1 Ag24 Ag3 59.88(3) . . ?
S5 Ag24 Ag2 78.61(10) . . ?
S1 Ag24 Ag2 89.22(8) . . ?
S3 Ag24 Ag2 143.40(10) . . ?
Ag1 Ag24 Ag2 57.62(3) . . ?
Ag3 Ag24 Ag2 57.32(3) . . ?
S11 Ag25 S3 124.94(13) . . ?
S11 Ag25 S2 117.15(12) . . ?
S3 Ag25 S2 114.09(13) . . ?
S11 Ag25 Ag4 61.60(8) . . ?
S3 Ag25 Ag4 146.90(9) . . ?
S2 Ag25 Ag4 81.17(8) . . ?
S11 Ag25 Ag1 118.52(9) . . ?
S3 Ag25 Ag1 102.84(10) . . ?
S2 Ag25 Ag1 60.87(8) . . ?
Ag4 Ag25 Ag1 57.44(3) . . ?
S11 Ag25 Ag3 87.86(9) . . ?
S3 Ag25 Ag3 85.21(9) . . ?
S2 Ag25 Ag3 118.12(9) . . ?
Ag4 Ag25 Ag3 61.91(3) . . ?
Ag1 Ag25 Ag3 57.54(3) . . ?
S8 Ag26 S9 122.40(13) . . ?
S8 Ag26 S18 114.71(13) . . ?
S9 Ag26 S18 121.01(12) . . ?
S8 Ag26 Ag6 64.09(10) . . ?
S9 Ag26 Ag6 81.27(8) . . ?
S18 Ag26 Ag6 140.44(9) . . ?
S8 Ag26 Ag10 85.31(11) . . ?
S9 Ag26 Ag10 114.45(8) . . ?
S18 Ag26 Ag10 82.42(9) . . ?
Ag6 Ag26 Ag10 58.07(3) . . ?
S8 Ag26 Ag5 119.11(10) . . ?
S9 Ag26 Ag5 58.08(8) . . ?
S18 Ag26 Ag5 105.80(9) . . ?
Ag6 Ag26 Ag5 55.73(3) . . ?
Ag10 Ag26 Ag5 56.67(3) . . ?
S8 Ag26 Ag27 136.06(12) . . ?
S9 Ag26 Ag27 93.01(8) . . ?
S18 Ag26 Ag27 49.95(8) . . ?
Ag6 Ag26 Ag27 101.25(4) . . ?
Ag10 Ag26 Ag27 54.49(3) . . ?
Ag5 Ag26 Ag27 55.92(3) . . ?
S19 Ag27 S10 121.81(11) . . ?
S19 Ag27 S18 106.47(12) . . ?
S10 Ag27 S18 115.02(12) . . ?
S19 Ag27 Ag10 103.64(8) . . ?
S10 Ag27 Ag10 118.03(8) . . ?
S18 Ag27 Ag10 85.58(9) . . ?
S19 Ag27 Ag5 137.81(9) . . ?
S10 Ag27 Ag5 58.82(7) . . ?
S18 Ag27 Ag5 109.74(9) . . ?
Ag10 Ag27 Ag5 59.21(3) . . ?
S19 Ag27 Ag11 81.10(8) . . ?
S10 Ag27 Ag11 86.41(8) . . ?
S18 Ag27 Ag11 145.35(9) . . ?
Ag10 Ag27 Ag11 59.89(3) . . ?
Ag5 Ag27 Ag11 56.77(3) . . ?
S19 Ag27 Ag26 148.32(9) . . ?
S10 Ag27 Ag26 89.70(8) . . ?
S18 Ag27 Ag26 50.66(9) . . ?
Ag10 Ag27 Ag26 58.36(3) . . ?
Ag5 Ag27 Ag26 59.15(3) . . ?
Ag11 Ag27 Ag26 106.21(4) . . ?
S12 AgT6 S10 143.1(12) . . ?
S12 AgT6 Ag4 68.2(7) . . ?
S10 AgT6 Ag4 125.2(8) . . ?
S12 AgT6 Ag5 118.5(10) . . ?
S10 AgT6 Ag5 63.6(5) . . ?
Ag4 AgT6 Ag5 61.6(4) . . ?
S12 AgT6 Ag11 120.9(9) . . ?
S10 AgT6 Ag11 92.1(7) . . ?
Ag4 AgT6 Ag11 60.1(4) . . ?
Ag5 AgT6 Ag11 57.2(4) . . ?
S8 Ag2S S16 133.0(6) . . ?
S8 Ag2S S17 127.1(5) . . ?
S16 Ag2S S17 96.0(4) . . ?
S8 Ag2S Ag10 112.3(5) . . ?
S16 Ag2S Ag10 105.5(3) . . ?
S17 Ag2S Ag10 59.0(2) . . ?
S8 Ag2S Ag9 128.4(5) . . ?
S16 Ag2S Ag9 54.8(2) . . ?
S17 Ag2S Ag9 93.2(3) . . ?
Ag10 Ag2S Ag9 58.25(17) . . ?
S8 Ag2S Ag6 73.3(4) . . ?
S16 Ag2S Ag6 104.9(3) . . ?
S17 Ag2S Ag6 118.2(3) . . ?
Ag10 Ag2S Ag6 59.50(18) . . ?
Ag9 Ag2S Ag6 58.31(17) . . ?
S23 Ag28 S13 117.82(14) . . ?
S23 Ag28 S22 110.79(13) . . ?
S13 Ag28 S22 107.85(12) . . ?
S23 Ag28 Ag18 66.89(13) . . ?
S13 Ag28 Ag18 141.56(9) . . ?
S22 Ag28 Ag18 104.70(9) . . ?
S23 Ag28 Ag14 88.69(11) . . ?
S13 Ag28 Ag14 83.99(8) . . ?
S22 Ag28 Ag14 146.98(9) . . ?
Ag18 Ag28 Ag14 57.59(3) . . ?
S23 Ag28 Ag13 127.29(13) . . ?
S13 Ag28 Ag13 100.72(8) . . ?
S22 Ag28 Ag13 87.55(9) . . ?
Ag18 Ag28 Ag13 60.65(3) . . ?
Ag14 Ag28 Ag13 59.67(3) . . ?
S23 Ag28 Ag29 95.37(12) . . ?
S13 Ag28 Ag29 146.29(9) . . ?
S22 Ag28 Ag29 50.01(9) . . ?
Ag18 Ag28 Ag29 55.28(3) . . ?
Ag14 Ag28 Ag29 103.63(4) . . ?
Ag13 Ag28 Ag29 58.73(3) . . ?
S22 Ag29 S31 126.10(13) . . ?
S22 Ag29 S24 110.54(13) . . ?
S31 Ag29 S24 117.09(14) . . ?
S22 Ag29 Ag18 109.27(9) . . ?
S31 Ag29 Ag18 116.45(9) . . ?
S24 Ag29 Ag18 57.86(9) . . ?
S22 Ag29 Ag22 143.43(9) . . ?
S31 Ag29 Ag22 54.56(9) . . ?
S24 Ag29 Ag22 95.14(10) . . ?
Ag18 Ag29 Ag22 62.67(3) . . ?
S22 Ag29 Ag13 87.84(8) . . ?
S31 Ag29 Ag13 90.50(9) . . ?
S24 Ag29 Ag13 118.66(9) . . ?
Ag18 Ag29 Ag13 60.81(3) . . ?
Ag22 Ag29 Ag13 56.47(3) . . ?
S22 Ag29 Ag28 52.31(8) . . ?
S31 Ag29 Ag28 146.53(9) . . ?
S24 Ag29 Ag28 88.54(10) . . ?
Ag18 Ag29 Ag28 57.61(3) . . ?
Ag22 Ag29 Ag28 105.06(4) . . ?
Ag13 Ag29 Ag28 57.04(3) . . ?
S29 Ag30 S32 123.72(12) . . ?
S29 Ag30 S34 109.43(11) . . ?
S32 Ag30 S34 105.98(12) . . ?
S29 Ag30 Ag23 134.88(9) . . ?
S32 Ag30 Ag23 89.60(10) . . ?
S34 Ag30 Ag23 85.39(8) . . ?
S29 Ag30 Ag22 95.00(9) . . ?
S32 Ag30 Ag22 77.75(9) . . ?
S34 Ag30 Ag22 145.69(8) . . ?
Ag23 Ag30 Ag22 60.35(3) . . ?
S29 Ag30 Ag21 75.04(9) . . ?
S32 Ag30 Ag21 132.97(10) . . ?
S34 Ag30 Ag21 106.03(8) . . ?
Ag23 Ag30 Ag21 59.86(3) . . ?
Ag22 Ag30 Ag21 56.60(3) . . ?
S29 Ag30 Ag31 96.52(9) . . ?
S32 Ag30 Ag31 139.70(9) . . ?
S34 Ag30 Ag31 51.74(8) . . ?
Ag23 Ag30 Ag31 58.92(3) . . ?
Ag22 Ag30 Ag31 103.14(4) . . ?
Ag21 Ag30 Ag31 54.38(3) . . ?
S28 Ag31 S34 97.47(11) . . ?
S28 Ag31 S30 124.50(11) . . ?
S34 Ag31 S30 116.03(11) . . ?
S28 Ag31 Ag21 145.64(8) . . ?
S34 Ag31 Ag21 113.10(8) . . ?
S30 Ag31 Ag21 55.60(8) . . ?
S28 Ag31 Ag23 109.82(8) . . ?
S34 Ag31 Ag23 83.66(8) . . ?
S30 Ag31 Ag23 116.41(8) . . ?
Ag21 Ag31 Ag23 61.01(3) . . ?
S28 Ag31 Ag20 87.27(8) . . ?
S34 Ag31 Ag20 141.92(8) . . ?
S30 Ag31 Ag20 90.82(8) . . ?
Ag21 Ag31 Ag20 59.09(3) . . ?
Ag23 Ag31 Ag20 59.50(3) . . ?
S28 Ag31 Ag32 52.45(8) . . ?
S34 Ag31 Ag32 95.75(8) . . ?
S30 Ag31 Ag32 147.47(8) . . ?
Ag21 Ag31 Ag32 106.93(4) . . ?
Ag23 Ag31 Ag32 57.62(3) . . ?
Ag20 Ag31 Ag32 57.82(3) . . ?
S28 Ag31 Ag30 145.00(9) . . ?
S34 Ag31 Ag30 52.52(8) . . ?
S30 Ag31 Ag30 88.32(8) . . ?
Ag21 Ag31 Ag30 60.69(3) . . ?
Ag23 Ag31 Ag30 55.63(3) . . ?
Ag20 Ag31 Ag30 105.80(4) . . ?
Ag32 Ag31 Ag30 107.24(4) . . ?
S26 Ag32 S28 118.99(14) . . ?
S26 Ag32 S33 124.86(14) . . ?
S28 Ag32 S33 113.70(11) . . ?
S26 Ag32 Ag23 115.83(10) . . ?
S28 Ag32 Ag23 110.30(8) . . ?
S33 Ag32 Ag23 54.84(8) . . ?
S26 Ag32 Ag20 82.19(11) . . ?
S28 Ag32 Ag20 88.09(8) . . ?
S33 Ag32 Ag20 115.28(8) . . ?
Ag23 Ag32 Ag20 60.45(3) . . ?
S26 Ag32 Ag31 139.22(13) . . ?
S28 Ag32 Ag31 51.92(8) . . ?
S33 Ag32 Ag31 86.84(8) . . ?
Ag23 Ag32 Ag31 58.63(3) . . ?
Ag20 Ag32 Ag31 59.49(3) . . ?
S26 Ag32 Ag19 60.42(9) . . ?
S28 Ag32 Ag19 143.41(9) . . ?
S33 Ag32 Ag19 86.39(8) . . ?
Ag23 Ag32 Ag19 55.47(3) . . ?
Ag20 Ag32 Ag19 55.33(3) . . ?
Ag31 Ag32 Ag19 102.40(4) . . ?
P1 S1 Ag24 105.28(17) . . ?
P1 S1 Ag1 86.10(15) . . ?
Ag24 S1 Ag1 68.46(9) . . ?
P1 S2 Ag25 99.56(16) . . ?
P1 S2 Ag1 81.25(15) . . ?
Ag25 S2 Ag1 68.55(8) . . ?
P2 S3 Ag25 99.6(2) . . ?
P2 S3 Ag24 101.15(18) . . ?
Ag25 S3 Ag24 83.45(11) . . ?
P2 S4 Ag3 108.0(2) . . ?
P3 S5 Ag24 107.6(2) . . ?
P3 S6 Ag2 88.70(17) . . ?
P4 S7 Ag6 90.69(17) . . ?
Ag2S S8 P4 140.5(4) . . ?
P4 S8 Ag26 102.0(2) . . ?
Ag2S S8 Ag6 76.4(4) . . ?
P4 S8 Ag6 79.21(16) . . ?
Ag26 S8 Ag6 66.04(10) . . ?
P5 S9 Ag26 103.09(17) . . ?
P5 S9 Ag5 83.13(14) . . ?
Ag26 S9 Ag5 71.45(9) . . ?
P5 S10 AgT6 127.6(6) . . ?
P5 S10 Ag27 107.89(17) . . ?
P5 S10 Ag5 84.17(14) . . ?
AgT6 S10 Ag5 71.0(5) . . ?
Ag27 S10 Ag5 68.76(8) . . ?
P6 S11 Ag25 104.56(17) . . ?
P6 S11 Ag4 80.84(15) . . ?
Ag25 S11 Ag4 66.46(8) . . ?
AgT6 S12 P6 153.8(8) . . ?
AgT6 S12 Ag4 77.5(7) . . ?
P6 S12 Ag4 87.64(17) . . ?
P7 S13 Ag28 98.21(19) . . ?
P7 S13 Ag7 110.95(17) . . ?
Ag28 S13 Ag7 85.20(11) . . ?
P7 S14 Ag8 102.32(18) . . ?
P7 S14 Ag14 99.04(17) . . ?
Ag8 S14 Ag14 78.45(10) . . ?
P8 S15 Ag15 100.8(3) . . ?
P8 S16 Ag2S 169.8(4) . . ?
P8 S16 Ag9 98.8(3) . . ?
Ag2S S16 Ag9 73.5(3) . . ?
P9 S17 Ag2S 116.9(3) . . ?
P9 S17 Ag16 109.03(19) . . ?
Ag2S S17 Ag16 123.5(3) . . ?
P9 S17 Ag10 101.42(18) . . ?
Ag2S S17 Ag10 69.5(2) . . ?
Ag16 S17 Ag10 70.86(10) . . ?
P9 S18 Ag27 104.45(18) . . ?
P9 S18 Ag26 105.42(18) . . ?
Ag27 S18 Ag26 79.39(11) . . ?
P10 S19 Ag27 96.90(16) . . ?
P10 S19 Ag17 88.47(15) . . ?
Ag27 S19 Ag17 99.37(12) . . ?
P10 S20 Ag11 101.33(16) . . ?
P11 S21 Ag7B 134.8(4) . . ?
P11 S21 Ag13 107.87(19) . . ?
Ag7B S21 Ag13 71.6(4) . . ?
P11 S21 Ag7 119.6(2) . . ?
Ag13 S21 Ag7 67.57(8) . . ?
P11 S22 Ag29 103.2(2) . . ?
P11 S22 Ag28 101.57(19) . . ?
Ag29 S22 Ag28 77.67(10) . . ?
P12 S23 Ag28 101.4(2) . . ?
P12 S24 Ag29 102.7(2) . . ?
P12 S24 Ag18 90.73(19) . . ?
Ag29 S24 Ag18 65.71(9) . . ?
P13 S25 Ag19 88.9(2) . . ?
P13 S26 Ag32 107.7(2) . . ?
P13 S26 Ag19 76.95(18) . . ?
Ag32 S26 Ag19 71.65(10) . . ?
P14 S27 Ag20 109.57(18) . . ?
P14 S28 Ag31 101.79(16) . . ?
P14 S28 Ag32 102.98(16) . . ?
Ag31 S28 Ag32 75.64(9) . . ?
P15 S29 Ag30 103.60(17) . . ?
P15 S30 Ag21 97.51(16) . . ?
P15 S30 Ag31 102.25(16) . . ?
Ag21 S30 Ag31 67.57(9) . . ?
P16 S31 Ag29 102.00(18) . . ?
P16 S31 Ag22 97.78(17) . . ?
Ag29 S31 Ag22 71.15(9) . . ?
P16 S32 Ag30 101.57(19) . . ?
P17 S33 Ag23 102.05(16) . . ?
P17 S33 Ag32 105.75(17) . . ?
Ag23 S33 Ag32 69.89(9) . . ?
P17 S34 Ag31 106.60(16) . . ?
P17 S34 Ag30 102.33(16) . . ?
Ag31 S34 Ag30 75.74(9) . . ?
O2 P1 O1 106.7(5) . . ?
O2 P1 S2 102.7(4) . . ?
O1 P1 S2 113.1(4) . . ?
O2 P1 S1 111.5(4) . . ?
O1 P1 S1 105.9(4) . . ?
S2 P1 S1 116.6(2) . . ?
O4 P2 O3 99.8(6) . . ?
O4 P2 S4 105.7(6) . . ?
O3 P2 S4 111.8(6) . . ?
O4 P2 S3 110.8(7) . . ?
O3 P2 S3 108.6(5) . . ?
S4 P2 S3 118.5(2) . . ?
O5 P3 O6 95.7(7) . . ?
O5 P3 S5 112.7(5) . . ?
O6 P3 S5 103.7(5) . . ?
O5 P3 S6 112.4(5) . . ?
O6 P3 S6 111.7(5) . . ?
S5 P3 S6 117.9(3) . . ?
O8 P4 O7 102.3(7) . . ?
O8 P4 S7 114.8(6) . . ?
O7 P4 S7 111.6(5) . . ?
O8 P4 S8 106.0(6) . . ?
O7 P4 S8 106.7(5) . . ?
S7 P4 S8 114.4(2) . . ?
O10 P5 O9 101.6(5) . . ?
O10 P5 S10 109.7(4) . . ?
O9 P5 S10 107.2(4) . . ?
O10 P5 S9 108.0(4) . . ?
O9 P5 S9 113.3(4) . . ?
S10 P5 S9 116.1(2) . . ?
O11 P6 O12 95.3(7) . . ?
O11 P6 S12 115.2(7) . . ?
O12 P6 S12 111.8(4) . . ?
O11 P6 S11 109.9(5) . . ?
O12 P6 S11 108.5(5) . . ?
S12 P6 S11 114.4(2) . . ?
O14 P7 O13 103.6(6) . . ?
O14 P7 S13 106.3(5) . . ?
O13 P7 S13 110.7(6) . . ?
O14 P7 S14 108.5(7) . . ?
O13 P7 S14 109.5(5) . . ?
S13 P7 S14 117.3(2) . . ?
O15 P8 O16 99.0(7) . . ?
O15 P8 S16 114.0(6) . . ?
O16 P8 S16 114.5(6) . . ?
O15 P8 S15 100.8(6) . . ?
O16 P8 S15 108.9(6) . . ?
S16 P8 S15 117.3(3) . . ?
O17 P9 O18 101.0(6) . . ?
O17 P9 S17 109.2(4) . . ?
O18 P9 S17 107.5(4) . . ?
O17 P9 S18 109.3(5) . . ?
O18 P9 S18 110.6(4) . . ?
S17 P9 S18 117.9(2) . . ?
O19 P10 O20 100.4(5) . . ?
O19 P10 S20 114.2(4) . . ?
O20 P10 S20 109.4(4) . . ?
O19 P10 S19 107.4(4) . . ?
O20 P10 S19 110.9(4) . . ?
S20 P10 S19 113.8(2) . . ?
O22 P11 O21 96.3(11) . . ?
O21B P11 O22B 96.4(12) . . ?
O21B P11 S22 118.8(8) . . ?
O22 P11 S22 119.3(9) . . ?
O21 P11 S22 98.1(7) . . ?
O22B P11 S22 91.6(7) . . ?
O21B P11 S21 115.7(9) . . ?
O22 P11 S21 112.3(9) . . ?
O21 P11 S21 104.8(7) . . ?
O22B P11 S21 105.9(7) . . ?
S22 P11 S21 119.9(2) . . ?
O23 P12 O24 101.3(7) . . ?
O23 P12 S23 107.4(5) . . ?
O24 P12 S23 110.1(5) . . ?
O23 P12 S24 113.5(5) . . ?
O24 P12 S24 107.5(6) . . ?
S23 P12 S24 116.0(3) . . ?
O26 P13 O25 92.2(9) . . ?
O26 P13 S25 116.5(8) . . ?
O25 P13 S25 111.3(6) . . ?
O26 P13 S26 110.2(7) . . ?
O25 P13 S26 107.9(8) . . ?
S25 P13 S26 116.0(3) . . ?
O28 P14 O27 99.4(5) . . ?
O28 P14 S27 109.4(4) . . ?
O27 P14 S27 111.4(4) . . ?
O28 P14 S28 110.0(4) . . ?
O27 P14 S28 106.9(4) . . ?
S27 P14 S28 118.2(2) . . ?
O30 P15 O29 106.3(5) . . ?
O30 P15 S29 107.1(4) . . ?
O29 P15 S29 110.8(4) . . ?
O30 P15 S30 109.9(4) . . ?
O29 P15 S30 102.6(4) . . ?
S29 P15 S30 119.6(2) . . ?
O32 P16 O31 101.2(5) . . ?
O32 P16 S32 113.4(4) . . ?
O31 P16 S32 109.8(4) . . ?
O32 P16 S31 103.9(4) . . ?
O31 P16 S31 109.1(4) . . ?
S32 P16 S31 118.0(2) . . ?
O33 P17 O34 107.5(5) . . ?
O33 P17 S33 110.5(4) . . ?
O34 P17 S33 104.6(4) . . ?
O33 P17 S34 103.4(4) . . ?
O34 P17 S34 109.5(4) . . ?
S33 P17 S34 120.8(2) . . ?
C1 O1 P1 120.2(8) . . ?
C4 O2 P1 123.6(9) . . ?
C7 O3 P2 125.3(9) . . ?
C10 O4 P2 125.9(12) . . ?
C13 O5 P3 116.5(12) . . ?
C16 O6 P3 121.9(10) . . ?
C19 O7 P4 123.4(9) . . ?
C22 O8 P4 122.7(13) . . ?
C25 O9 P5 120.6(9) . . ?
C28 O10 P5 119.9(8) . . ?
C31 O11 P6 126.3(16) . . ?
C34 O12 P6 118.6(10) . . ?
C37 O13 P7 126.6(9) . . ?
C40 O14 P7 119.2(18) . . ?
C40B O14 P7 131.0(19) . . ?
C43 O15 P8 123.8(13) . . ?
C46 O16 P8 119.6(11) . . ?
C49 O17 P9 121.7(10) . . ?
C52 O18 P9 126.8(9) . . ?
C55 O19 P10 119.6(8) . . ?
C58 O20 P10 118.5(8) . . ?
C67 O23 P12 122.3(12) . . ?
C70 O24 P12 118.5(12) . . ?
C73 O25 P13 121.0(14) . . ?
C76 O26 P13 123(2) . . ?
C79 O27 P14 120.4(9) . . ?
C82 O28 P14 122.8(9) . . ?
C85 O29 P15 121.2(8) . . ?
C88 O30 P15 119.6(8) . . ?
C91 O31 P16 123.2(10) . . ?
C94 O32 P16 112.6(10) . . ?
C97 O33 P17 125.4(9) . . ?
C100 O34 P17 120.1(9) . . ?
O1 C1 C2 108.4(12) . . ?
O1 C1 H1A 110.0 . . ?
C2 C1 H1A 110.0 . . ?
O1 C1 H1B 110.0 . . ?
C2 C1 H1B 110.0 . . ?
H1A C1 H1B 108.4 . . ?
C1 C2 C3 109.8(14) . . ?
C1 C2 H2A 109.7 . . ?
C3 C2 H2A 109.7 . . ?
C1 C2 H2B 109.7 . . ?
C3 C2 H2B 109.7 . . ?
H2A C2 H2B 108.2 . . ?
C2 C3 H3A 109.5 . . ?
C2 C3 H3B 109.5 . . ?
H3A C3 H3B 109.5 . . ?
C2 C3 H3C 109.5 . . ?
H3A C3 H3C 109.5 . . ?
H3B C3 H3C 109.5 . . ?
O2 C4 C5 107.4(11) . . ?
O2 C4 H4A 110.2 . . ?
C5 C4 H4A 110.2 . . ?
O2 C4 H4B 110.2 . . ?
C5 C4 H4B 110.2 . . ?
H4A C4 H4B 108.5 . . ?
C4 C5 C6 113.4(14) . . ?
C4 C5 H5A 108.9 . . ?
C6 C5 H5A 108.9 . . ?
C4 C5 H5B 108.9 . . ?
C6 C5 H5B 108.9 . . ?
H5A C5 H5B 107.7 . . ?
C5 C6 H6A 109.5 . . ?
C5 C6 H6B 109.5 . . ?
H6A C6 H6B 109.5 . . ?
C5 C6 H6C 109.5 . . ?
H6A C6 H6C 109.5 . . ?
H6B C6 H6C 109.5 . . ?
O3 C7 C8 111.6(14) . . ?
O3 C7 H7A 109.3 . . ?
C8 C7 H7A 109.3 . . ?
O3 C7 H7B 109.3 . . ?
C8 C7 H7B 109.3 . . ?
H7A C7 H7B 108.0 . . ?
C9 C8 C7 116(2) . . ?
C9 C8 H8A 108.4 . . ?
C7 C8 H8A 108.4 . . ?
C9 C8 H8B 108.4 . . ?
C7 C8 H8B 108.4 . . ?
H8A C8 H8B 107.4 . . ?
C8 C9 H9A 109.5 . . ?
C8 C9 H9B 109.5 . . ?
H9A C9 H9B 109.5 . . ?
C8 C9 H9C 109.5 . . ?
H9A C9 H9C 109.5 . . ?
H9B C9 H9C 109.5 . . ?
O4 C10 C11 104.8(14) . . ?
O4 C10 H10A 110.8 . . ?
C11 C10 H10A 110.8 . . ?
O4 C10 H10B 110.8 . . ?
C11 C10 H10B 110.8 . . ?
H10A C10 H10B 108.9 . . ?
C12 C11 C10 95.1(15) . . ?
C12 C11 H11A 112.7 . . ?
C10 C11 H11A 112.7 . . ?
C12 C11 H11B 112.7 . . ?
C10 C11 H11B 112.7 . . ?
H11A C11 H11B 110.2 . . ?
C11 C12 H12A 109.5 . . ?
C11 C12 H12B 109.5 . . ?
H12A C12 H12B 109.5 . . ?
C11 C12 H12C 109.5 . . ?
H12A C12 H12C 109.5 . . ?
H12B C12 H12C 109.5 . . ?
O5 C13 C14 102.8(17) . . ?
O5 C13 H13A 111.2 . . ?
C14 C13 H13A 111.2 . . ?
O5 C13 H13B 111.2 . . ?
C14 C13 H13B 111.2 . . ?
H13A C13 H13B 109.1 . . ?
C15 C14 C13 113(2) . . ?
C15 C14 H14A 109.0 . . ?
C13 C14 H14A 109.0 . . ?
C15 C14 H14B 109.0 . . ?
C13 C14 H14B 109.0 . . ?
H14A C14 H14B 107.8 . . ?
C14 C15 H15A 109.5 . . ?
C14 C15 H15B 109.5 . . ?
H15A C15 H15B 109.5 . . ?
C14 C15 H15C 109.5 . . ?
H15A C15 H15C 109.5 . . ?
H15B C15 H15C 109.5 . . ?
O6 C16 C17 109.2(14) . . ?
O6 C16 H16A 109.8 . . ?
C17 C16 H16A 109.8 . . ?
O6 C16 H16B 109.8 . . ?
C17 C16 H16B 109.8 . . ?
H16A C16 H16B 108.3 . . ?
C18 C17 C16 108.6(15) . . ?
C18 C17 H17A 110.0 . . ?
C16 C17 H17A 110.0 . . ?
C18 C17 H17B 110.0 . . ?
C16 C17 H17B 110.0 . . ?
H17A C17 H17B 108.3 . . ?
C17 C18 H18A 109.5 . . ?
C17 C18 H18B 109.5 . . ?
H18A C18 H18B 109.5 . . ?
C17 C18 H18C 109.5 . . ?
H18A C18 H18C 109.5 . . ?
H18B C18 H18C 109.5 . . ?
O7 C19 C20 110.7(15) . . ?
O7 C19 H19A 109.5 . . ?
C20 C19 H19A 109.5 . . ?
O7 C19 H19B 109.5 . . ?
C20 C19 H19B 109.5 . . ?
H19A C19 H19B 108.1 . . ?
C21 C20 C19 115.3(17) . . ?
C21 C20 H20A 108.4 . . ?
C19 C20 H20A 108.4 . . ?
C21 C20 H20B 108.4 . . ?
C19 C20 H20B 108.4 . . ?
H20A C20 H20B 107.5 . . ?
C20 C21 H21A 109.5 . . ?
C20 C21 H21B 109.5 . . ?
H21A C21 H21B 109.5 . . ?
C20 C21 H21C 109.5 . . ?
H21A C21 H21C 109.5 . . ?
H21B C21 H21C 109.5 . . ?
O8 C22 C23 109.0(15) . . ?
O8 C22 H22A 109.9 . . ?
C23 C22 H22A 109.9 . . ?
O8 C22 H22B 109.9 . . ?
C23 C22 H22B 109.9 . . ?
H22A C22 H22B 108.3 . . ?
C24 C23 C22 116(2) . . ?
C24 C23 H23A 108.3 . . ?
C22 C23 H23A 108.3 . . ?
C24 C23 H23B 108.3 . . ?
C22 C23 H23B 108.3 . . ?
H23A C23 H23B 107.4 . . ?
C23 C24 H24A 109.5 . . ?
C23 C24 H24B 109.5 . . ?
H24A C24 H24B 109.5 . . ?
C23 C24 H24C 109.5 . . ?
H24A C24 H24C 109.5 . . ?
H24B C24 H24C 109.5 . . ?
O9 C25 C26 110.4(15) . . ?
O9 C25 H25A 109.6 . . ?
C26 C25 H25A 109.6 . . ?
O9 C25 H25B 109.6 . . ?
C26 C25 H25B 109.6 . . ?
H25A C25 H25B 108.1 . . ?
C27 C26 C25 113.4(17) . . ?
C27 C26 H26A 108.9 . . ?
C25 C26 H26A 108.9 . . ?
C27 C26 H26B 108.9 . . ?
C25 C26 H26B 108.9 . . ?
H26A C26 H26B 107.7 . . ?
C26 C27 H27A 109.5 . . ?
C26 C27 H27B 109.5 . . ?
H27A C27 H27B 109.5 . . ?
C26 C27 H27C 109.5 . . ?
H27A C27 H27C 109.5 . . ?
H27B C27 H27C 109.5 . . ?
O10 C28 C29 109.5(11) . . ?
O10 C28 H28A 109.8 . . ?
C29 C28 H28A 109.8 . . ?
O10 C28 H28B 109.8 . . ?
C29 C28 H28B 109.8 . . ?
H28A C28 H28B 108.2 . . ?
C30 C29 C28 110.7(13) . . ?
C30 C29 H29A 109.5 . . ?
C28 C29 H29A 109.5 . . ?
C30 C29 H29B 109.5 . . ?
C28 C29 H29B 109.5 . . ?
H29A C29 H29B 108.1 . . ?
C29 C30 H30A 109.5 . . ?
C29 C30 H30B 109.5 . . ?
H30A C30 H30B 109.5 . . ?
C29 C30 H30C 109.5 . . ?
H30A C30 H30C 109.5 . . ?
H30B C30 H30C 109.5 . . ?
O11 C31 C32 107.2(17) . . ?
O11 C31 H31A 110.3 . . ?
C32 C31 H31A 110.3 . . ?
O11 C31 H31B 110.3 . . ?
C32 C31 H31B 110.3 . . ?
H31A C31 H31B 108.5 . . ?
C31 C32 C33 97.2(18) . . ?
C31 C32 H32A 112.3 . . ?
C33 C32 H32A 112.3 . . ?
C31 C32 H32B 112.3 . . ?
C33 C32 H32B 112.3 . . ?
H32A C32 H32B 109.9 . . ?
C32 C33 H33A 109.5 . . ?
C32 C33 H33B 109.5 . . ?
H33A C33 H33B 109.5 . . ?
C32 C33 H33C 109.5 . . ?
H33A C33 H33C 109.5 . . ?
H33B C33 H33C 109.5 . . ?
O12 C34 C35 107.7(17) . . ?
O12 C34 H34A 110.2 . . ?
C35 C34 H34A 110.2 . . ?
O12 C34 H34B 110.2 . . ?
C35 C34 H34B 110.2 . . ?
H34A C34 H34B 108.5 . . ?
C36 C35 C34 110.8(19) . . ?
C36 C35 H35A 109.5 . . ?
C34 C35 H35A 109.5 . . ?
C36 C35 H35B 109.5 . . ?
C34 C35 H35B 109.5 . . ?
H35A C35 H35B 108.1 . . ?
C35 C36 H36A 109.5 . . ?
C35 C36 H36B 109.5 . . ?
H36A C36 H36B 109.5 . . ?
C35 C36 H36C 109.5 . . ?
H36A C36 H36C 109.5 . . ?
H36B C36 H36C 109.5 . . ?
O13 C37 C38 107.9(12) . . ?
O13 C37 H37A 110.1 . . ?
C38 C37 H37A 110.1 . . ?
O13 C37 H37B 110.1 . . ?
C38 C37 H37B 110.1 . . ?
H37A C37 H37B 108.4 . . ?
C39 C38 C37 113.1(17) . . ?
C39 C38 H38A 109.0 . . ?
C37 C38 H38A 109.0 . . ?
C39 C38 H38B 109.0 . . ?
C37 C38 H38B 109.0 . . ?
H38A C38 H38B 107.8 . . ?
C38 C39 H39A 109.5 . . ?
C38 C39 H39B 109.5 . . ?
H39A C39 H39B 109.5 . . ?
C38 C39 H39C 109.5 . . ?
H39A C39 H39C 109.5 . . ?
H39B C39 H39C 109.5 . . ?
O14 C40 C41 113(2) . . ?
O14 C40 H40A 109.0 . . ?
C41 C40 H40A 109.0 . . ?
O14 C40 H40B 109.0 . . ?
C41 C40 H40B 109.0 . . ?
H40A C40 H40B 107.8 . . ?
C42 C41 C40 101(2) . . ?
C42 C41 H41A 111.6 . . ?
C40 C41 H41A 111.6 . . ?
C42 C41 H41B 111.6 . . ?
C40 C41 H41B 111.6 . . ?
H41A C41 H41B 109.4 . . ?
C41 C42 H42A 109.5 . . ?
C41 C42 H42B 109.5 . . ?
H42A C42 H42B 109.5 . . ?
C41 C42 H42C 109.5 . . ?
H42A C42 H42C 109.5 . . ?
H42B C42 H42C 109.5 . . ?
O14 C40B C41B 94.6(13) . . ?
O14 C40B H40C 112.8 . . ?
C41B C40B H40C 112.8 . . ?
O14 C40B H40D 112.8 . . ?
C41B C40B H40D 112.8 . . ?
H40C C40B H40D 110.3 . . ?
C42B C41B C40B 134(3) . . ?
C42B C41B H41C 103.7 . . ?
C40B C41B H41C 103.7 . . ?
C42B C41B H41D 103.7 . . ?
C40B C41B H41D 103.7 . . ?
H41C C41B H41D 105.3 . . ?
C41B C42B H42D 109.5 . . ?
C41B C42B H42E 109.5 . . ?
H42D C42B H42E 109.5 . . ?
C41B C42B H42F 109.5 . . ?
H42D C42B H42F 109.5 . . ?
H42E C42B H42F 109.5 . . ?
O15 C43 C44 106.3(17) . . ?
O15 C43 H43A 110.5 . . ?
C44 C43 H43A 110.5 . . ?
O15 C43 H43B 110.5 . . ?
C44 C43 H43B 110.5 . . ?
H43A C43 H43B 108.7 . . ?
C43 C44 C45 114(2) . . ?
C43 C44 H44A 108.8 . . ?
C45 C44 H44A 108.8 . . ?
C43 C44 H44B 108.8 . . ?
C45 C44 H44B 108.8 . . ?
H44A C44 H44B 107.6 . . ?
C44 C45 H45A 109.5 . . ?
C44 C45 H45B 109.5 . . ?
H45A C45 H45B 109.5 . . ?
C44 C45 H45C 109.5 . . ?
H45A C45 H45C 109.5 . . ?
H45B C45 H45C 109.5 . . ?
O16 C46 C47 107.9(16) . . ?
O16 C46 H46A 110.1 . . ?
C47 C46 H46A 110.1 . . ?
O16 C46 H46B 110.1 . . ?
C47 C46 H46B 110.1 . . ?
H46A C46 H46B 108.4 . . ?
C48 C47 C46 101(2) . . ?
C48 C47 H47A 111.6 . . ?
C46 C47 H47A 111.6 . . ?
C48 C47 H47B 111.6 . . ?
C46 C47 H47B 111.6 . . ?
H47A C47 H47B 109.4 . . ?
C47 C48 H48A 109.5 . . ?
C47 C48 H48B 109.5 . . ?
H48A C48 H48B 109.5 . . ?
C47 C48 H48C 109.5 . . ?
H48A C48 H48C 109.5 . . ?
H48B C48 H48C 109.5 . . ?
O17 C49 C50 123.9(18) . . ?
O17 C49 H49A 106.4 . . ?
C50 C49 H49A 106.4 . . ?
O17 C49 H49B 106.4 . . ?
C50 C49 H49B 106.4 . . ?
H49A C49 H49B 106.4 . . ?
C51 C50 C49 106(2) . . ?
C51 C50 H50A 110.4 . . ?
C49 C50 H50A 110.4 . . ?
C51 C50 H50B 110.4 . . ?
C49 C50 H50B 110.4 . . ?
H50A C50 H50B 108.6 . . ?
C50 C51 H51A 109.5 . . ?
C50 C51 H51B 109.5 . . ?
H51A C51 H51B 109.5 . . ?
C50 C51 H51C 109.5 . . ?
H51A C51 H51C 109.5 . . ?
H51B C51 H51C 109.5 . . ?
O18 C52 C53 111.2(14) . . ?
O18 C52 H52A 109.4 . . ?
C53 C52 H52A 109.4 . . ?
O18 C52 H52B 109.4 . . ?
C53 C52 H52B 109.4 . . ?
H52A C52 H52B 108.0 . . ?
C54 C53 C52 114.4(15) . . ?
C54 C53 H53A 108.7 . . ?
C52 C53 H53A 108.7 . . ?
C54 C53 H53B 108.7 . . ?
C52 C53 H53B 108.7 . . ?
H53A C53 H53B 107.6 . . ?
C53 C54 H54A 109.5 . . ?
C53 C54 H54B 109.5 . . ?
H54A C54 H54B 109.5 . . ?
C53 C54 H54C 109.5 . . ?
H54A C54 H54C 109.5 . . ?
H54B C54 H54C 109.5 . . ?
O19 C55 C56 108.2(11) . . ?
O19 C55 H55A 110.1 . . ?
C56 C55 H55A 110.1 . . ?
O19 C55 H55B 110.1 . . ?
C56 C55 H55B 110.1 . . ?
H55A C55 H55B 108.4 . . ?
C55 C56 C57 109.8(13) . . ?
C55 C56 H56A 109.7 . . ?
C57 C56 H56A 109.7 . . ?
C55 C56 H56B 109.7 . . ?
C57 C56 H56B 109.7 . . ?
H56A C56 H56B 108.2 . . ?
C56 C57 H57A 109.5 . . ?
C56 C57 H57B 109.5 . . ?
H57A C57 H57B 109.5 . . ?
C56 C57 H57C 109.5 . . ?
H57A C57 H57C 109.5 . . ?
H57B C57 H57C 109.5 . . ?
O20 C58 C59 113.5(14) . . ?
O20 C58 H58A 108.9 . . ?
C59 C58 H58A 108.9 . . ?
O20 C58 H58B 108.9 . . ?
C59 C58 H58B 108.9 . . ?
H58A C58 H58B 107.7 . . ?
C60 C59 C58 117.7(17) . . ?
C60 C59 H59A 107.9 . . ?
C58 C59 H59A 107.9 . . ?
C60 C59 H59B 107.9 . . ?
C58 C59 H59B 107.9 . . ?
H59A C59 H59B 107.2 . . ?
C59 C60 H60A 109.5 . . ?
C59 C60 H60B 109.5 . . ?
H60A C60 H60B 109.5 . . ?
C59 C60 H60C 109.5 . . ?
H60A C60 H60C 109.5 . . ?
H60B C60 H60C 109.5 . . ?
O23 C67 C68 109.5(16) . . ?
O23 C67 H67A 109.8 . . ?
C68 C67 H67A 109.8 . . ?
O23 C67 H67B 109.8 . . ?
C68 C67 H67B 109.8 . . ?
H67A C67 H67B 108.2 . . ?
C69 C68 C67 111.0(18) . . ?
C69 C68 H68A 109.4 . . ?
C67 C68 H68A 109.4 . . ?
C69 C68 H68B 109.4 . . ?
C67 C68 H68B 109.4 . . ?
H68A C68 H68B 108.0 . . ?
C68 C69 H69A 109.5 . . ?
C68 C69 H69B 109.5 . . ?
H69A C69 H69B 109.5 . . ?
C68 C69 H69C 109.5 . . ?
H69A C69 H69C 109.5 . . ?
H69B C69 H69C 109.5 . . ?
O24 C70 C71 103.1(15) . . ?
O24 C70 H70A 111.1 . . ?
C71 C70 H70A 111.1 . . ?
O24 C70 H70B 111.1 . . ?
C71 C70 H70B 111.1 . . ?
H70A C70 H70B 109.1 . . ?
C72 C71 C70 101(2) . . ?
C72 C71 H71A 111.5 . . ?
C70 C71 H71A 111.5 . . ?
C72 C71 H71B 111.5 . . ?
C70 C71 H71B 111.5 . . ?
H71A C71 H71B 109.3 . . ?
C71 C72 H72A 109.5 . . ?
C71 C72 H72B 109.5 . . ?
H72A C72 H72B 109.5 . . ?
C71 C72 H72C 109.5 . . ?
H72A C72 H72C 109.5 . . ?
H72B C72 H72C 109.5 . . ?
O25 C73 C74 122(3) . . ?
O25 C73 H73A 106.9 . . ?
C74 C73 H73A 106.9 . . ?
O25 C73 H73B 106.9 . . ?
C74 C73 H73B 106.9 . . ?
H73A C73 H73B 106.7 . . ?
C75 C74 C73 101(2) . . ?
C75 C74 H74A 111.6 . . ?
C73 C74 H74A 111.6 . . ?
C75 C74 H74B 111.6 . . ?
C73 C74 H74B 111.6 . . ?
H74A C74 H74B 109.4 . . ?
C74 C75 H75A 109.5 . . ?
C74 C75 H75B 109.5 . . ?
H75A C75 H75B 109.5 . . ?
C74 C75 H75C 109.5 . . ?
H75A C75 H75C 109.5 . . ?
H75B C75 H75C 109.5 . . ?
O26 C76 C77 118(3) . . ?
O26 C76 H76A 107.8 . . ?
C77 C76 H76A 107.8 . . ?
O26 C76 H76B 107.8 . . ?
C77 C76 H76B 107.8 . . ?
H76A C76 H76B 107.1 . . ?
C76 C77 C78 95.9(7) . . ?
C76 C77 H77A 112.6 . . ?
C78 C77 H77A 112.6 . . ?
C76 C77 H77B 112.6 . . ?
C78 C77 H77B 112.6 . . ?
H77A C77 H77B 110.1 . . ?
C77 C78 H78A 109.5 . . ?
C77 C78 H78B 109.5 . . ?
H78A C78 H78B 109.5 . . ?
C77 C78 H78C 109.5 . . ?
H78A C78 H78C 109.5 . . ?
H78B C78 H78C 109.5 . . ?
O27 C79 C80 109.7(12) . . ?
O27 C79 H79A 109.7 . . ?
C80 C79 H79A 109.7 . . ?
O27 C79 H79B 109.7 . . ?
C80 C79 H79B 109.7 . . ?
H79A C79 H79B 108.2 . . ?
C81 C80 C79 111.8(14) . . ?
C81 C80 H80A 109.3 . . ?
C79 C80 H80A 109.3 . . ?
C81 C80 H80B 109.3 . . ?
C79 C80 H80B 109.3 . . ?
H80A C80 H80B 107.9 . . ?
C80 C81 H81A 109.5 . . ?
C80 C81 H81B 109.5 . . ?
H81A C81 H81B 109.5 . . ?
C80 C81 H81C 109.5 . . ?
H81A C81 H81C 109.5 . . ?
H81B C81 H81C 109.5 . . ?
C83 C82 O28 109.9(12) . . ?
C83 C82 H82A 109.7 . . ?
O28 C82 H82A 109.7 . . ?
C83 C82 H82B 109.7 . . ?
O28 C82 H82B 109.7 . . ?
H82A C82 H82B 108.2 . . ?
C82 C83 C84 114.4(13) . . ?
C82 C83 H83A 108.7 . . ?
C84 C83 H83A 108.7 . . ?
C82 C83 H83B 108.7 . . ?
C84 C83 H83B 108.7 . . ?
H83A C83 H83B 107.6 . . ?
C83 C84 H84A 109.5 . . ?
C83 C84 H84B 109.5 . . ?
H84A C84 H84B 109.5 . . ?
C83 C84 H84C 109.5 . . ?
H84A C84 H84C 109.5 . . ?
H84B C84 H84C 109.5 . . ?
O29 C85 C86 107.1(11) . . ?
O29 C85 H85A 110.3 . . ?
C86 C85 H85A 110.3 . . ?
O29 C85 H85B 110.3 . . ?
C86 C85 H85B 110.3 . . ?
H85A C85 H85B 108.5 . . ?
C87 C86 C85 116.6(14) . . ?
C87 C86 H86A 108.1 . . ?
C85 C86 H86A 108.1 . . ?
C87 C86 H86B 108.1 . . ?
C85 C86 H86B 108.1 . . ?
H86A C86 H86B 107.3 . . ?
C86 C87 H87A 109.5 . . ?
C86 C87 H87B 109.5 . . ?
H87A C87 H87B 109.5 . . ?
C86 C87 H87C 109.5 . . ?
H87A C87 H87C 109.5 . . ?
H87B C87 H87C 109.5 . . ?
O30 C88 C89 110.0(12) . . ?
O30 C88 H88A 109.7 . . ?
C89 C88 H88A 109.7 . . ?
O30 C88 H88B 109.7 . . ?
C89 C88 H88B 109.7 . . ?
H88A C88 H88B 108.2 . . ?
C88 C89 C90 112.5(13) . . ?
C88 C89 H89A 109.1 . . ?
C90 C89 H89A 109.1 . . ?
C88 C89 H89B 109.1 . . ?
C90 C89 H89B 109.1 . . ?
H89A C89 H89B 107.8 . . ?
C89 C90 H90A 109.5 . . ?
C89 C90 H90B 109.5 . . ?
H90A C90 H90B 109.5 . . ?
C89 C90 H90C 109.5 . . ?
H90A C90 H90C 109.5 . . ?
H90B C90 H90C 109.5 . . ?
O31 C91 C92 111.0(16) . . ?
O31 C91 H91A 109.4 . . ?
C92 C91 H91A 109.4 . . ?
O31 C91 H91B 109.4 . . ?
C92 C91 H91B 109.4 . . ?
H91A C91 H91B 108.0 . . ?
C93 C92 C91 108(2) . . ?
C93 C92 H92A 110.0 . . ?
C91 C92 H92A 110.0 . . ?
C93 C92 H92B 110.0 . . ?
C91 C92 H92B 110.0 . . ?
H92A C92 H92B 108.4 . . ?
C92 C93 H93A 109.5 . . ?
C92 C93 H93B 109.5 . . ?
H93A C93 H93B 109.5 . . ?
C92 C93 H93C 109.5 . . ?
H93A C93 H93C 109.5 . . ?
H93B C93 H93C 109.5 . . ?
O32 C94 C95 105.1(13) . . ?
O32 C94 H94A 110.7 . . ?
C95 C94 H94A 110.7 . . ?
O32 C94 H94B 110.7 . . ?
C95 C94 H94B 110.7 . . ?
H94A C94 H94B 108.8 . . ?
C94 C95 C96 109.8(15) . . ?
C94 C95 H95A 109.7 . . ?
C96 C95 H95A 109.7 . . ?
C94 C95 H95B 109.7 . . ?
C96 C95 H95B 109.7 . . ?
H95A C95 H95B 108.2 . . ?
C95 C96 H96A 109.5 . . ?
C95 C96 H96B 109.5 . . ?
H96A C96 H96B 109.5 . . ?
C95 C96 H96C 109.5 . . ?
H96A C96 H96C 109.5 . . ?
H96B C96 H96C 109.5 . . ?
O33 C97 C98 112.3(12) . . ?
O33 C97 H97A 109.1 . . ?
C98 C97 H97A 109.1 . . ?
O33 C97 H97B 109.1 . . ?
C98 C97 H97B 109.1 . . ?
H97A C97 H97B 107.9 . . ?
C97 C98 C99 107.9(13) . . ?
C97 C98 H98A 110.1 . . ?
C99 C98 H98A 110.1 . . ?
C97 C98 H98B 110.1 . . ?
C99 C98 H98B 110.1 . . ?
H98A C98 H98B 108.4 . . ?
C98 C99 H99A 109.5 . . ?
C98 C99 H99B 109.5 . . ?
H99A C99 H99B 109.5 . . ?
C98 C99 H99C 109.5 . . ?
H99A C99 H99C 109.5 . . ?
H99B C99 H99C 109.5 . . ?
O34 C100 C101 109.4(14) . . ?
O34 C100 H10C 109.8 . . ?
C101 C100 H10C 109.8 . . ?
O34 C100 H10D 109.8 . . ?
C101 C100 H10D 109.8 . . ?
H10C C100 H10D 108.2 . . ?
C102 C101 C100 110.6(15) . . ?
C102 C101 H10E 109.5 . . ?
C100 C101 H10E 109.5 . . ?
C102 C101 H10F 109.5 . . ?
C100 C101 H10F 109.5 . . ?
H10E C101 H10F 108.1 . . ?
C101 C102 H10G 109.5 . . ?
C101 C102 H10H 109.5 . . ?
H10G C102 H10H 109.5 . . ?
C101 C102 H10I 109.5 . . ?
H10G C102 H10I 109.5 . . ?
H10H C102 H10I 109.5 . . ?
C61 O21 P11 130.8(19) . . ?
C64 O22 P11 114(2) . . ?
O21 C61 C62 89(2) . . ?
O21 C61 H61A 113.8 . . ?
C62 C61 H61A 113.8 . . ?
O21 C61 H61B 113.8 . . ?
C62 C61 H61B 113.8 . . ?
H61A C61 H61B 111.0 . . ?
C63 C62 C61 84(2) . . ?
C63 C62 H62A 114.6 . . ?
C61 C62 H62A 114.6 . . ?
C63 C62 H62B 114.6 . . ?
C61 C62 H62B 114.6 . . ?
H62A C62 H62B 111.7 . . ?
C62 C63 H63A 109.5 . . ?
C62 C63 H63B 109.5 . . ?
H63A C63 H63B 109.5 . . ?
C62 C63 H63C 109.5 . . ?
H63A C63 H63C 109.5 . . ?
H63B C63 H63C 109.5 . . ?
O22 C64 C65 150(4) . . ?
O22 C64 H64A 99.1 . . ?
C65 C64 H64A 99.1 . . ?
O22 C64 H64B 99.1 . . ?
C65 C64 H64B 99.1 . . ?
H64A C64 H64B 104.0 . . ?
C66 C65 C64 134(4) . . ?
C66 C65 H65A 103.6 . . ?
C64 C65 H65A 103.6 . . ?
C66 C65 H65B 103.6 . . ?
C64 C65 H65B 103.6 . . ?
H65A C65 H65B 105.3 . . ?
C65 C66 H66A 109.5 . . ?
C65 C66 H66B 109.5 . . ?
H66A C66 H66B 109.5 . . ?
C65 C66 H66C 109.5 . . ?
H66A C66 H66C 109.5 . . ?
H66B C66 H66C 109.5 . . ?
P11 O21B C61B 117(2) . . ?
C64B O22B P11 115.9(19) . . ?
O21B C61B C62B 131(3) . . ?
O21B C61B H61C 104.6 . . ?
C62B C61B H61C 104.6 . . ?
O21B C61B H61D 104.6 . . ?
C62B C61B H61D 104.6 . . ?
H61C C61B H61D 105.7 . . ?
C63B C62B C61B 100(3) . . ?
C63B C62B H62C 111.7 . . ?
C61B C62B H62C 111.7 . . ?
C63B C62B H62D 111.7 . . ?
C61B C62B H62D 111.7 . . ?
H62C C62B H62D 109.5 . . ?
C62B C63B H63D 109.5 . . ?
C62B C63B H63E 109.5 . . ?
H63D C63B H63E 109.5 . . ?
C62B C63B H63F 109.5 . . ?
H63D C63B H63F 109.5 . . ?
H63E C63B H63F 109.5 . . ?
O22B C64B C65B 101(3) . . ?
O22B C64B H64C 111.6 . . ?
C65B C64B H64C 111.6 . . ?
O22B C64B H64D 111.6 . . ?
C65B C64B H64D 111.6 . . ?
H64C C64B H64D 109.4 . . ?
C64B C65B C66B 97.2(14) . . ?
C64B C65B H65C 112.3 . . ?
C66B C65B H65C 112.3 . . ?
C64B C65B H65D 112.3 . . ?
C66B C65B H65D 112.3 . . ?
H65C C65B H65D 109.9 . . ?
C65B C66B H66D 109.5 . . ?
C65B C66B H66E 109.5 . . ?
H66D C66B H66E 109.5 . . ?
C65B C66B H66F 109.5 . . ?
H66D C66B H66F 109.5 . . ?
H66E C66B H66F 109.5 . . ?

loop_
_geom_bond_atom_site_label_1
_geom_bond_atom_site_label_2
_geom_bond_distance
_geom_bond_site_symmetry_2
_geom_bond_publ_flag
Pt1 Ag7B 2.698(14) . ?
Pt1 Ag3 2.7065(9) . ?
Pt1 Ag12 2.7265(10) . ?
Pt1 Ag2 2.7612(10) . ?
Pt1 Ag8 2.7687(10) . ?
Pt1 Ag11 2.7801(10) . ?
Pt1 Ag10 2.8025(10) . ?
Pt1 Ag1 2.8043(10) . ?
Pt1 Ag5 2.8051(10) . ?
Pt1 Ag4 2.8139(10) . ?
Pt1 Ag6 2.8224(10) . ?
Pt1 Ag9 2.8228(10) . ?
Pt1 H1M 1.675(10) . ?
Pt2 Ag21 2.7115(10) . ?
Pt2 Ag22 2.7191(10) . ?
Pt2 Ag13 2.7321(10) . ?
Pt2 Ag20 2.7362(10) . ?
Pt2 Ag12 2.7521(10) . ?
Pt2 Ag23 2.7558(10) . ?
Pt2 Ag16 2.7592(11) . ?
Pt2 Ag19 2.7722(10) . ?
Pt2 Ag18 2.7733(11) . ?
Pt2 Ag14 2.7856(10) . ?
Pt2 Ag15 2.7879(10) . ?
Pt2 Ag17 2.7898(10) . ?
Ag1 S1 2.667(3) . ?
Ag1 S2 2.856(4) . ?
Ag1 Ag4 2.8614(13) . ?
Ag1 Ag6 2.8851(13) . ?
Ag1 Ag2 2.8863(13) . ?
Ag1 Ag5 2.9233(12) . ?
Ag1 Ag24 2.9413(13) . ?
Ag1 Ag3 2.9630(12) . ?
Ag1 Ag25 3.0434(13) . ?
Ag2 S6 2.500(3) . ?
Ag2 Ag6 2.8117(13) . ?
Ag2 Ag8 2.8843(13) . ?
Ag2 Ag3 2.8968(13) . ?
Ag2 Ag9 2.9054(13) . ?
Ag2 Ag24 3.0448(14) . ?
Ag3 S4 2.468(3) . ?
Ag3 Ag7B 2.934(14) . ?
Ag3 Ag7 2.9553(14) . ?
Ag3 Ag24 2.9947(14) . ?
Ag3 Ag8 3.0248(13) . ?
Ag3 Ag4 3.0998(13) . ?
Ag3 Ag25 3.1111(13) . ?
Ag4 S12 2.563(4) . ?
Ag4 AgT6 2.696(19) . ?
Ag4 S11 2.788(3) . ?
Ag4 Ag5 2.8671(13) . ?
Ag4 Ag25 2.9056(13) . ?
Ag4 Ag11 2.9073(12) . ?
Ag4 Ag7B 3.125(16) . ?
Ag4 H1M 2.06(3) . ?
Ag5 S10 2.740(3) . ?
Ag5 S9 2.770(3) . ?
Ag5 Ag6 2.8469(13) . ?
Ag5 Ag11 2.8611(12) . ?
Ag5 AgT6 2.892(19) . ?
Ag5 Ag10 2.9007(13) . ?
Ag5 Ag27 2.9848(14) . ?
Ag5 Ag26 3.0941(13) . ?
Ag6 S7 2.550(3) . ?
Ag6 Ag9 2.8726(14) . ?
Ag6 Ag10 2.9167(13) . ?
Ag6 S8 2.946(4) . ?
Ag6 Ag2S 2.990(9) . ?
Ag6 Ag26 2.9936(13) . ?
Ag7 S13 2.575(3) . ?
Ag7 S21 2.692(3) . ?
Ag7 Ag8 2.7591(14) . ?
Ag7 Ag13 2.9139(13) . ?
Ag7 Ag12 2.9578(13) . ?
Ag7 Ag14 3.2999(14) . ?
Ag7 H1M 2.08(2) . ?
Ag7B S21 2.419(14) . ?
Ag7B Ag12 2.825(14) . ?
Ag7B Ag13 2.903(14) . ?
Ag7B Ag11 2.961(15) . ?
Ag7B Ag8 3.112(15) . ?
Ag7B H1M 1.41(2) . ?
Ag8 S14 2.514(3) . ?
Ag8 Ag9 2.7691(13) . ?
Ag8 Ag12 2.9547(12) . ?
Ag8 Ag14 3.2069(13) . ?
Ag9 S16 2.476(5) . ?
Ag9 Ag10 2.8185(13) . ?
Ag9 Ag2S 2.905(9) . ?
Ag9 Ag12 3.0179(12) . ?
Ag9 Ag15 3.2988(14) . ?
Ag10 S17 2.640(4) . ?
Ag10 Ag12 2.8392(12) . ?
Ag10 Ag27 2.8837(14) . ?
Ag10 Ag2S 2.885(9) . ?
Ag10 Ag11 2.9562(12) . ?
Ag10 Ag16 2.9686(13) . ?
Ag10 Ag26 3.0161(13) . ?
Ag11 S20 2.505(3) . ?
Ag11 Ag12 2.9007(12) . ?
Ag11 Ag17 2.9096(13) . ?
Ag11 Ag27 3.0332(13) . ?
Ag11 AgT6 3.08(2) . ?
Ag11 H1M 2.06(3) . ?
Ag12 Ag15 2.8527(12) . ?
Ag12 Ag16 2.8547(12) . ?
Ag12 Ag14 2.8664(13) . ?
Ag12 Ag13 2.8827(12) . ?
Ag12 Ag17 2.9630(12) . ?
Ag13 S21 2.543(3) . ?
Ag13 Ag22 2.8349(13) . ?
Ag13 Ag17 2.9536(13) . ?
Ag13 Ag14 2.9564(13) . ?
Ag13 Ag28 2.9817(14) . ?
Ag13 Ag18 2.9867(13) . ?
Ag13 Ag29 3.0373(13) . ?
Ag14 S14 2.557(3) . ?
Ag14 Ag18 2.8390(13) . ?
Ag14 Ag15 2.8599(13) . ?
Ag14 Ag19 2.9275(13) . ?
Ag14 Ag28 2.9605(14) . ?
Ag15 S15 2.453(4) . ?
Ag15 Ag19 2.8576(14) . ?
Ag15 Ag20 2.8826(13) . ?
Ag15 Ag16 2.8864(13) . ?
Ag16 S17 2.475(4) . ?
Ag16 Ag20 2.8429(13) . ?
Ag16 Ag17 2.8497(13) . ?
Ag16 Ag21 2.9601(13) . ?
Ag17 S19 2.625(3) . ?
Ag17 Ag21 2.8242(13) . ?
Ag17 Ag22 2.9418(13) . ?
Ag18 S24 2.653(4) . ?
Ag18 Ag29 2.8554(14) . ?
Ag18 Ag23 2.8684(13) . ?
Ag18 Ag19 2.8688(14) . ?
Ag18 Ag28 2.9334(14) . ?
Ag18 Ag22 3.0218(14) . ?
Ag19 S25 2.500(4) . ?
Ag19 Ag23 2.8622(13) . ?
Ag19 Ag20 2.8698(14) . ?
Ag19 S26 2.917(4) . ?
Ag19 Ag32 3.1837(14) . ?
Ag20 S27 2.484(4) . ?
Ag20 Ag21 2.9054(13) . ?
Ag20 Ag32 2.9851(14) . ?
Ag20 Ag23 2.9882(14) . ?
Ag20 Ag31 3.0385(13) . ?
Ag21 S30 2.538(3) . ?
Ag21 Ag31 2.8432(13) . ?
Ag21 Ag22 2.8479(14) . ?
Ag21 Ag23 2.9600(13) . ?
Ag21 Ag30 3.0498(13) . ?
Ag22 S31 2.542(4) . ?
Ag22 Ag23 2.9312(13) . ?
Ag22 Ag29 2.9530(15) . ?
Ag22 Ag30 2.9547(14) . ?
Ag23 S33 2.569(3) . ?
Ag23 Ag30 2.8749(13) . ?
Ag23 Ag32 2.9504(13) . ?
Ag23 Ag31 2.9831(13) . ?
Ag24 S5 2.484(4) . ?
Ag24 S1 2.559(4) . ?
Ag24 S3 2.586(4) . ?
Ag25 S11 2.495(4) . ?
Ag25 S3 2.501(4) . ?
Ag25 S2 2.526(3) . ?
Ag26 S8 2.505(4) . ?
Ag26 S9 2.518(4) . ?
Ag26 S18 2.569(4) . ?
Ag26 Ag27 3.2643(14) . ?
Ag27 S19 2.534(4) . ?
Ag27 S10 2.538(3) . ?
Ag27 S18 2.542(4) . ?
AgT6 S12 1.56(2) . ?
AgT6 S10 2.175(18) . ?
Ag2S S8 1.553(10) . ?
Ag2S S16 2.375(11) . ?
Ag2S S17 2.413(10) . ?
Ag28 S23 2.540(4) . ?
Ag28 S13 2.551(4) . ?
Ag28 S22 2.592(4) . ?
Ag28 Ag29 3.2002(15) . ?
Ag29 S22 2.510(4) . ?
Ag29 S31 2.534(4) . ?
Ag29 S24 2.610(4) . ?
Ag30 S29 2.509(4) . ?
Ag30 S32 2.531(4) . ?
Ag30 S34 2.594(3) . ?
Ag30 Ag31 3.1682(14) . ?
Ag31 S28 2.546(3) . ?
Ag31 S34 2.567(3) . ?
Ag31 S30 2.575(3) . ?
Ag31 Ag32 3.1335(14) . ?
Ag32 S26 2.490(4) . ?
Ag32 S28 2.564(3) . ?
Ag32 S33 2.583(4) . ?
S1 P1 2.004(5) . ?
S2 P1 1.994(5) . ?
S3 P2 2.025(6) . ?
S4 P2 1.970(6) . ?
S5 P3 1.978(6) . ?
S6 P3 1.980(5) . ?
S7 P4 1.976(5) . ?
S8 P4 2.018(6) . ?
S9 P5 2.005(5) . ?
S10 P5 1.992(5) . ?
S11 P6 2.007(5) . ?
S12 P6 1.966(6) . ?
S13 P7 2.008(5) . ?
S14 P7 2.017(6) . ?
S15 P8 1.975(8) . ?
S16 P8 1.948(8) . ?
S17 P9 1.995(5) . ?
S18 P9 2.007(5) . ?
S19 P10 2.006(5) . ?
S20 P10 1.994(5) . ?
S21 P11 2.000(5) . ?
S22 P11 1.985(6) . ?
S23 P12 1.984(6) . ?
S24 P12 2.000(7) . ?
S25 P13 1.957(7) . ?
S26 P13 2.007(7) . ?
S27 P14 1.970(5) . ?
S28 P14 2.015(5) . ?
S29 P15 1.981(5) . ?
S30 P15 2.008(5) . ?
S31 P16 2.017(5) . ?
S32 P16 1.972(5) . ?
S33 P17 2.003(5) . ?
S34 P17 2.009(5) . ?
P1 O2 1.575(10) . ?
P1 O1 1.600(9) . ?
P2 O4 1.534(13) . ?
P2 O3 1.580(11) . ?
P3 O5 1.567(11) . ?
P3 O6 1.632(13) . ?
P4 O8 1.549(13) . ?
P4 O7 1.594(11) . ?
P5 O10 1.577(10) . ?
P5 O9 1.581(9) . ?
P6 O11 1.556(15) . ?
P6 O12 1.589(10) . ?
P7 O14 1.568(11) . ?
P7 O13 1.574(12) . ?
P8 O15 1.589(12) . ?
P8 O16 1.601(13) . ?
P9 O17 1.558(10) . ?
P9 O18 1.596(10) . ?
P10 O19 1.576(9) . ?
P10 O20 1.577(9) . ?
P11 O21B 1.378(19) . ?
P11 O22 1.45(2) . ?
P11 O21 1.80(2) . ?
P11 O22B 1.84(2) . ?
P12 O23 1.567(12) . ?
P12 O24 1.614(11) . ?
P13 O26 1.535(16) . ?
P13 O25 1.577(13) . ?
P14 O28 1.579(10) . ?
P14 O27 1.582(10) . ?
P15 O30 1.592(9) . ?
P15 O29 1.603(9) . ?
P16 O32 1.578(12) . ?
P16 O31 1.596(10) . ?
P17 O33 1.579(9) . ?
P17 O34 1.587(10) . ?
O1 C1 1.461(17) . ?
O2 C4 1.453(16) . ?
O3 C7 1.38(2) . ?
O4 C10 1.413(10) . ?
O5 C13 1.48(2) . ?
O6 C16 1.416(19) . ?
O7 C19 1.33(2) . ?
O8 C22 1.422(10) . ?
O9 C25 1.435(18) . ?
O10 C28 1.440(16) . ?
O11 C31 1.404(10) . ?
O12 C34 1.45(2) . ?
O13 C37 1.416(18) . ?
O14 C40 1.441(10) . ?
O14 C40B 1.46(2) . ?
O15 C43 1.42(2) . ?
O16 C46 1.44(2) . ?
O17 C49 1.462(19) . ?
O18 C52 1.450(17) . ?
O19 C55 1.464(16) . ?
O20 C58 1.420(18) . ?
O23 C67 1.438(19) . ?
O24 C70 1.432(10) . ?
O25 C73 1.41(3) . ?
O26 C76 1.412(10) . ?
O27 C79 1.443(17) . ?
O28 C82 1.469(17) . ?
O29 C85 1.444(16) . ?
O30 C88 1.450(16) . ?
O31 C91 1.445(9) . ?
O32 C94 1.457(19) . ?
O33 C97 1.457(16) . ?
O34 C100 1.448(9) . ?
C1 C2 1.48(2) . ?
C1 H1A 0.9900 . ?
C1 H1B 0.9900 . ?
C2 C3 1.52(2) . ?
C2 H2A 0.9900 . ?
C2 H2B 0.9900 . ?
C3 H3A 0.9800 . ?
C3 H3B 0.9800 . ?
C3 H3C 0.9800 . ?
C4 C5 1.47(2) . ?
C4 H4A 0.9900 . ?
C4 H4B 0.9900 . ?
C5 C6 1.49(2) . ?
C5 H5A 0.9900 . ?
C5 H5B 0.9900 . ?
C6 H6A 0.9800 . ?
C6 H6B 0.9800 . ?
C6 H6C 0.9800 . ?
C7 C8 1.533(10) . ?
C7 H7A 0.9900 . ?
C7 H7B 0.9900 . ?
C8 C9 1.528(10) . ?
C8 H8A 0.9900 . ?
C8 H8B 0.9900 . ?
C9 H9A 0.9800 . ?
C9 H9B 0.9800 . ?
C9 H9C 0.9800 . ?
C10 C11 1.541(10) . ?
C10 H10A 0.9900 . ?
C10 H10B 0.9900 . ?
C11 C12 1.535(10) . ?
C11 H11A 0.9900 . ?
C11 H11B 0.9900 . ?
C12 H12A 0.9800 . ?
C12 H12B 0.9800 . ?
C12 H12C 0.9800 . ?
C13 C14 1.544(7) . ?
C13 H13A 0.9900 . ?
C13 H13B 0.9900 . ?
C14 C15 1.538(7) . ?
C14 H14A 0.9900 . ?
C14 H14B 0.9900 . ?
C15 H15A 0.9800 . ?
C15 H15B 0.9800 . ?
C15 H15C 0.9800 . ?
C16 C17 1.539(10) . ?
C16 H16A 0.9900 . ?
C16 H16B 0.9900 . ?
C17 C18 1.530(10) . ?
C17 H17A 0.9900 . ?
C17 H17B 0.9900 . ?
C18 H18A 0.9800 . ?
C18 H18B 0.9800 . ?
C18 H18C 0.9800 . ?
C19 C20 1.527(10) . ?
C19 H19A 0.9900 . ?
C19 H19B 0.9900 . ?
C20 C21 1.526(10) . ?
C20 H20A 0.9900 . ?
C20 H20B 0.9900 . ?
C21 H21A 0.9800 . ?
C21 H21B 0.9800 . ?
C21 H21C 0.9800 . ?
C22 C23 1.539(10) . ?
C22 H22A 0.9900 . ?
C22 H22B 0.9900 . ?
C23 C24 1.532(10) . ?
C23 H23A 0.9900 . ?
C23 H23B 0.9900 . ?
C24 H24A 0.9800 . ?
C24 H24B 0.9800 . ?
C24 H24C 0.9800 . ?
C25 C26 1.544(10) . ?
C25 H25A 0.9900 . ?
C25 H25B 0.9900 . ?
C26 C27 1.519(10) . ?
C26 H26A 0.9900 . ?
C26 H26B 0.9900 . ?
C27 H27A 0.9800 . ?
C27 H27B 0.9800 . ?
C27 H27C 0.9800 . ?
C28 C29 1.529(9) . ?
C28 H28A 0.9900 . ?
C28 H28B 0.9900 . ?
C29 C30 1.526(10) . ?
C29 H29A 0.9900 . ?
C29 H29B 0.9900 . ?
C30 H30A 0.9800 . ?
C30 H30B 0.9800 . ?
C30 H30C 0.9800 . ?
C31 C32 1.517(10) . ?
C31 H31A 0.9900 . ?
C31 H31B 0.9900 . ?
C32 C33 1.534(10) . ?
C32 H32A 0.9900 . ?
C32 H32B 0.9900 . ?
C33 H33A 0.9800 . ?
C33 H33B 0.9800 . ?
C33 H33C 0.9800 . ?
C34 C35 1.533(10) . ?
C34 H34A 0.9900 . ?
C34 H34B 0.9900 . ?
C35 C36 1.530(10) . ?
C35 H35A 0.9900 . ?
C35 H35B 0.9900 . ?
C36 H36A 0.9800 . ?
C36 H36B 0.9800 . ?
C36 H36C 0.9800 . ?
C37 C38 1.53(2) . ?
C37 H37A 0.9900 . ?
C37 H37B 0.9900 . ?
C38 C39 1.47(3) . ?
C38 H38A 0.9900 . ?
C38 H38B 0.9900 . ?
C39 H39A 0.9800 . ?
C39 H39B 0.9800 . ?
C39 H39C 0.9800 . ?
C40 C41 1.567(10) . ?
C40 H40A 0.9900 . ?
C40 H40B 0.9900 . ?
C41 C42 1.548(10) . ?
C41 H41A 0.9900 . ?
C41 H41B 0.9900 . ?
C42 H42A 0.9800 . ?
C42 H42B 0.9800 . ?
C42 H42C 0.9800 . ?
C40B C41B 1.65(2) . ?
C40B H40C 0.9900 . ?
C40B H40D 0.9900 . ?
C41B C42B 1.58(2) . ?
C41B H41C 0.9900 . ?
C41B H41D 0.9900 . ?
C42B H42D 0.9800 . ?
C42B H42E 0.9800 . ?
C42B H42F 0.9800 . ?
C43 C44 1.541(10) . ?
C43 H43A 0.9900 . ?
C43 H43B 0.9900 . ?
C44 C45 1.546(10) . ?
C44 H44A 0.9900 . ?
C44 H44B 0.9900 . ?
C45 H45A 0.9800 . ?
C45 H45B 0.9800 . ?
C45 H45C 0.9800 . ?
C46 C47 1.542(10) . ?
C46 H46A 0.9900 . ?
C46 H46B 0.9900 . ?
C47 C48 1.534(10) . ?
C47 H47A 0.9900 . ?
C47 H47B 0.9900 . ?
C48 H48A 0.9800 . ?
C48 H48B 0.9800 . ?
C48 H48C 0.9800 . ?
C49 C50 1.528(10) . ?
C49 H49A 0.9900 . ?
C49 H49B 0.9900 . ?
C50 C51 1.525(10) . ?
C50 H50A 0.9900 . ?
C50 H50B 0.9900 . ?
C51 H51A 0.9800 . ?
C51 H51B 0.9800 . ?
C51 H51C 0.9800 . ?
C52 C53 1.50(2) . ?
C52 H52A 0.9900 . ?
C52 H52B 0.9900 . ?
C53 C54 1.49(3) . ?
C53 H53A 0.9900 . ?
C53 H53B 0.9900 . ?
C54 H54A 0.9800 . ?
C54 H54B 0.9800 . ?
C54 H54C 0.9800 . ?
C55 C56 1.49(2) . ?
C55 H55A 0.9900 . ?
C55 H55B 0.9900 . ?
C56 C57 1.51(2) . ?
C56 H56A 0.9900 . ?
C56 H56B 0.9900 . ?
C57 H57A 0.9800 . ?
C57 H57B 0.9800 . ?
C57 H57C 0.9800 . ?
C58 C59 1.520(10) . ?
C58 H58A 0.9900 . ?
C58 H58B 0.9900 . ?
C59 C60 1.509(10) . ?
C59 H59A 0.9900 . ?
C59 H59B 0.9900 . ?
C60 H60A 0.9800 . ?
C60 H60B 0.9800 . ?
C60 H60C 0.9800 . ?
C67 C68 1.49(3) . ?
C67 H67A 0.9900 . ?
C67 H67B 0.9900 . ?
C68 C69 1.49(2) . ?
C68 H68A 0.9900 . ?
C68 H68B 0.9900 . ?
C69 H69A 0.9800 . ?
C69 H69B 0.9800 . ?
C69 H69C 0.9800 . ?
C70 C71 1.532(10) . ?
C70 H70A 0.9900 . ?
C70 H70B 0.9900 . ?
C71 C72 1.532(10) . ?
C71 H71A 0.9900 . ?
C71 H71B 0.9900 . ?
C72 H72A 0.9800 . ?
C72 H72B 0.9800 . ?
C72 H72C 0.9800 . ?
C73 C74 1.527(10) . ?
C73 H73A 0.9900 . ?
C73 H73B 0.9900 . ?
C74 C75 1.524(10) . ?
C74 H74A 0.9900 . ?
C74 H74B 0.9900 . ?
C75 H75A 0.9800 . ?
C75 H75B 0.9800 . ?
C75 H75C 0.9800 . ?
C76 C77 1.536(7) . ?
C76 H76A 0.9900 . ?
C76 H76B 0.9900 . ?
C77 C78 1.547(7) . ?
C77 H77A 0.9900 . ?
C77 H77B 0.9900 . ?
C78 H78A 0.9800 . ?
C78 H78B 0.9800 . ?
C78 H78C 0.9800 . ?
C79 C80 1.53(2) . ?
C79 H79A 0.9900 . ?
C79 H79B 0.9900 . ?
C80 C81 1.50(2) . ?
C80 H80A 0.9900 . ?
C80 H80B 0.9900 . ?
C81 H81A 0.9800 . ?
C81 H81B 0.9800 . ?
C81 H81C 0.9800 . ?
C82 C83 1.47(2) . ?
C82 H82A 0.9900 . ?
C82 H82B 0.9900 . ?
C83 C84 1.52(2) . ?
C83 H83A 0.9900 . ?
C83 H83B 0.9900 . ?
C84 H84A 0.9800 . ?
C84 H84B 0.9800 . ?
C84 H84C 0.9800 . ?
C85 C86 1.527(9) . ?
C85 H85A 0.9900 . ?
C85 H85B 0.9900 . ?
C86 C87 1.524(10) . ?
C86 H86A 0.9900 . ?
C86 H86B 0.9900 . ?
C87 H87A 0.9800 . ?
C87 H87B 0.9800 . ?
C87 H87C 0.9800 . ?
C88 C89 1.49(2) . ?
C88 H88A 0.9900 . ?
C88 H88B 0.9900 . ?
C89 C90 1.53(2) . ?
C89 H89A 0.9900 . ?
C89 H89B 0.9900 . ?
C90 H90A 0.9800 . ?
C90 H90B 0.9800 . ?
C90 H90C 0.9800 . ?
C91 C92 1.547(10) . ?
C91 H91A 0.9900 . ?
C91 H91B 0.9900 . ?
C92 C93 1.519(10) . ?
C92 H92A 0.9900 . ?
C92 H92B 0.9900 . ?
C93 H93A 0.9800 . ?
C93 H93B 0.9800 . ?
C93 H93C 0.9800 . ?
C94 C95 1.522(10) . ?
C94 H94A 0.9900 . ?
C94 H94B 0.9900 . ?
C95 C96 1.548(10) . ?
C95 H95A 0.9900 . ?
C95 H95B 0.9900 . ?
C96 H96A 0.9800 . ?
C96 H96B 0.9800 . ?
C96 H96C 0.9800 . ?
C97 C98 1.50(2) . ?
C97 H97A 0.9900 . ?
C97 H97B 0.9900 . ?
C98 C99 1.56(2) . ?
C98 H98A 0.9900 . ?
C98 H98B 0.9900 . ?
C99 H99A 0.9800 . ?
C99 H99B 0.9800 . ?
C99 H99C 0.9800 . ?
C100 C101 1.527(10) . ?
C100 H10C 0.9900 . ?
C100 H10D 0.9900 . ?
C101 C102 1.526(10) . ?
C101 H10E 0.9900 . ?
C101 H10F 0.9900 . ?
C102 H10G 0.9800 . ?
C102 H10H 0.9800 . ?
C102 H10I 0.9800 . ?
O21 C61 1.43(3) . ?
O22 C64 1.422(10) . ?
C61 C62 1.555(10) . ?
C61 H61A 0.9900 . ?
C61 H61B 0.9900 . ?
C62 C63 1.531(10) . ?
C62 H62A 0.9900 . ?
C62 H62B 0.9900 . ?
C63 H63A 0.9800 . ?
C63 H63B 0.9800 . ?
C63 H63C 0.9800 . ?
C64 C65 1.539(10) . ?
C64 H64A 0.9900 . ?
C64 H64B 0.9900 . ?
C65 C66 1.536(10) . ?
C65 H65A 0.9900 . ?
C65 H65B 0.9900 . ?
C66 H66A 0.9800 . ?
C66 H66B 0.9800 . ?
C66 H66C 0.9800 . ?
O21B C61B 1.43(3) . ?
O22B C64B 1.39(2) . ?
C61B C62B 1.58(2) . ?
C61B H61C 0.9900 . ?
C61B H61D 0.9900 . ?
C62B C63B 1.53(2) . ?
C62B H62C 0.9900 . ?
C62B H62D 0.9900 . ?
C63B H63D 0.9800 . ?
C63B H63E 0.9800 . ?
C63B H63F 0.9800 . ?
C64B C65B 1.52(2) . ?
C64B H64C 0.9900 . ?
C64B H64D 0.9900 . ?
C65B C66B 1.54(2) . ?
C65B H65C 0.9900 . ?
C65B H65D 0.9900 . ?
C66B H66D 0.9800 . ?
C66B H66E 0.9800 . ?
C66B H66F 0.9800 . ?
